data_4023852
loop_
_publ_author_name
'Hiroyuki Hayashi'
'Satoru Karasawa'
'Noboru Koga'

_publ_contact_author_address
;
Graduate School of Pharmaceutical Sciences
Kyushu University
Fukuoka 812-8582
JAPAN
;
_publ_contact_author_email koga@fc.phar.kyushu-u.ac.jp
_publ_contact_author_fax +81-92-642-6590
_publ_contact_author_name 'Noboru Koga'
_publ_contact_author_phone +81-92-642-6593
_publ_section_title
;
 Molecular Structure and Magnetic Properties of
 1-Ethyl-2-(1-oxy-3-oxo-4,4,5,5-tetramethylimidazolin-2-yl)-
 3-methylimidazolium Arylcarboxylates and Other Salts
;
_journal_name_full 'Journal of Organic Chemistry'
_journal_page_first 8683
_journal_page_last 8693
_journal_paper_doi 10.1021/jo801657a
_journal_volume 73
_journal_year 2008
_chemical_formula_moiety 'C48 H69 N12 O22 '
_chemical_formula_sum 'C48 H69 N12 O22'
_chemical_formula_weight 1166.14
_space_group_IT_number 2
_symmetry_cell_setting triclinic
_symmetry_Int_Tables_number 2
_symmetry_space_group_name_Hall '-P 1'
_symmetry_space_group_name_H-M 'P -1'
_audit_creation_date 2008-01-11
_audit_creation_method 'by CrystalStructure 3.8'
_cell_angle_alpha 59.287(5)
_cell_angle_beta 85.537(5)
_cell_angle_gamma 79.624(5)
_cell_formula_units_Z 4
_cell_length_a 16.875(5)
_cell_length_b 20.251(5)
_cell_length_c 20.322(5)
_cell_measurement_reflns_used 44200
_cell_measurement_temperature 133.1
_cell_measurement_theta_max 27.4
_cell_measurement_theta_min 3.0
_cell_volume 5872(3)
_computing_cell_refinement PROCESS
_computing_data_collection PROCESS
_computing_data_reduction CrystalStructure
_computing_publication_material 'CrystalStructure 3.8'
_computing_structure_refinement SHELXL
_computing_structure_solution SIR92
_diffrn_detector_area_resol_mean 10.00
_diffrn_measured_fraction_theta_full 0.991
_diffrn_measured_fraction_theta_max 0.901
_diffrn_measurement_device_type 'Rigaku RAXIS-RAPID'
_diffrn_measurement_method \w
_diffrn_radiation_type 'Mo K\a'
_diffrn_radiation_wavelength 0.71069
_diffrn_reflns_av_R_equivalents 0.021
_diffrn_reflns_limit_h_max 21
_diffrn_reflns_limit_h_min -21
_diffrn_reflns_limit_k_max 26
_diffrn_reflns_limit_k_min -26
_diffrn_reflns_limit_l_max 26
_diffrn_reflns_limit_l_min -26
_diffrn_reflns_number 43631
_diffrn_reflns_theta_full 26.50
_diffrn_reflns_theta_max 27.43
_exptl_absorpt_coefficient_mu 0.105
_exptl_absorpt_correction_T_max 0.959
_exptl_absorpt_correction_T_min 0.796
_exptl_absorpt_correction_type none
_exptl_crystal_colour blue
_exptl_crystal_density_diffrn 1.319
_exptl_crystal_density_method 'not measured'
_exptl_crystal_description block
_exptl_crystal_F_000 2468.00
_exptl_crystal_size_max 0.60
_exptl_crystal_size_mid 0.50
_exptl_crystal_size_min 0.40
_refine_diff_density_max 1.23
_refine_diff_density_min -0.94
_refine_ls_extinction_method none
_refine_ls_goodness_of_fit_ref 1.079
_refine_ls_hydrogen_treatment noref
_refine_ls_number_parameters 1478
_refine_ls_number_reflns 24146
_refine_ls_R_factor_gt 0.0728
_refine_ls_shift/su_max 0.0050
_refine_ls_structure_factor_coef Fsqd
_refine_ls_weighting_details 'w = 1/[\s^2^(Fo^2^)+(0.1201P)^2^+5.7257P] where P=(Fo^2^+2Fc^2^)/3'
_refine_ls_weighting_scheme calc
_refine_ls_wR_factor_ref 0.2314
_reflns_number_gt 16979
_reflns_number_total 24146
_reflns_threshold_expression F^2^>2.0\s(F^2^)
_cod_data_source_file jo801657a_si_008.cif
_cod_data_source_block '_testim1'
_cod_original_formula_sum 'C48 H69 N12 O22 '
_cod_database_code 4023852

loop_
_symmetry_equiv_pos_site_id
_symmetry_equiv_pos_as_xyz
1 +X,+Y,+Z
2 -X,-Y,-Z

loop_
_atom_site_label
_atom_site_type_symbol
_atom_site_fract_x
_atom_site_fract_y
_atom_site_fract_z
_atom_site_U_iso_or_equiv
_atom_site_adp_type
_atom_site_occupancy
_atom_site_symmetry_multiplicity
_atom_site_calc_flag
_atom_site_refinement_flags
_atom_site_disorder_assembly
_atom_site_disorder_group
O(1) O 0.93038(13) 0.51318(12) 0.05015(13) 0.0374(5) Uani 1.00 1 d . . .
O(2) O 1.02449(16) 0.74732(13) -0.05893(13) 0.0457(5) Uani 1.00 1 d . . .
O(3) O 0.89311(14) 0.78119(13) 0.05233(13) 0.0393(5) Uani 1.00 1 d . . .
O(4) O 1.06527(12) 0.96252(11) -0.03911(11) 0.0300(4) Uani 1.00 1 d . . .
O(5) O 0.73238(14) 0.31581(13) 0.24076(14) 0.0417(5) Uani 1.00 1 d . . .
O(6) O 0.64958(13) 0.44851(13) 0.36979(13) 0.0372(4) Uani 1.00 1 d . . .
O(7) O 0.76519(13) 0.56608(12) 0.25102(13) 0.0369(5) Uani 1.00 1 d . . .
O(8) O 0.60479(12) 0.68461(13) 0.36893(12) 0.0360(4) Uani 1.00 1 d . . .
O(9) O 0.56979(13) 0.93713(12) 0.38920(12) 0.0350(4) Uani 1.00 1 d . . .
O(10) O 0.73114(12) 0.80270(12) 0.28699(11) 0.0318(4) Uani 1.00 1 d . . .
O(11) O 0.69808(13) 1.04343(12) 0.30002(13) 0.0365(4) Uani 1.00 1 d . . .
O(12) O 0.60793(13) 1.23045(12) 0.36706(13) 0.0364(4) Uani 1.00 1 d . . .
O(13) O 0.99674(14) 0.41050(13) 0.44677(15) 0.0452(5) Uani 1.00 1 d . . .
O(14) O 1.08318(15) 0.43973(12) 0.35159(13) 0.0392(5) Uani 1.00 1 d . . .
O(15) O 1.22100(14) 0.23962(13) 0.29322(14) 0.0411(5) Uani 1.00 1 d . . .
O(16) O 1.17092(13) 0.13005(12) 0.33827(13) 0.0363(4) Uani 1.00 1 d . . .
O(17) O 0.98603(13) 0.05378(12) 0.55607(13) 0.0357(4) Uani 1.00 1 d . . .
O(18) O 0.92928(15) 0.13898(13) 0.59137(13) 0.0413(5) Uani 1.00 1 d . . .
O(19) O 0.33971(13) 0.88869(12) 0.16985(14) 0.0389(5) Uani 1.00 1 d . . .
O(20) O 0.39889(18) 0.93195(14) 0.05634(13) 0.0500(6) Uani 1.00 1 d . . .
O(21) O 0.5060(2) 0.74992(19) -0.03378(16) 0.0684(8) Uani 1.00 1 d . . .
O(22) O 0.4484(2) 0.64581(16) 0.00448(15) 0.0701(9) Uani 1.00 1 d . . .
O(23) O 0.28965(14) 0.55282(12) 0.23897(14) 0.0398(5) Uani 1.00 1 d . . .
O(24) O 0.22305(16) 0.63735(15) 0.27121(17) 0.0547(7) Uani 1.00 1 d . . .
O(25) O 0.6524(7) 0.4454(7) 0.9770(9) 0.337(7) Uani 1.00 1 d . . .
O(26) O 0.91139(13) 0.42365(11) 0.65501(12) 0.0326(4) Uani 1.00 1 d . . .
O(27) O 0.94919(18) 0.20002(15) 0.68099(14) 0.0550(6) Uani 1.00 1 d . . .
O(28) O 0.79385(16) 0.28923(16) 0.64714(16) 0.0529(6) Uani 1.00 1 d . . .
O(29) O 0.42438(19) 0.08183(16) 0.98067(16) 0.0609(7) Uani 1.00 1 d . . .
O(30) O 0.67940(14) 0.20286(14) 0.67503(14) 0.0421(5) Uani 1.00 1 d . . .
O(31) O 0.77901(15) 0.09849(13) 0.63860(14) 0.0429(5) Uani 1.00 1 d . . .
O(32) O 0.54806(19) 0.2833(2) 0.56817(18) 0.0800(10) Uani 1.00 1 d . . .
O(33) O 0.5110(11) 0.4309(5) 0.0654(5) 0.425(12) Uani 1.00 1 d . . .
O(34) O 0.3447(2) 0.4367(2) 0.1282(2) 0.1117(14) Uani 1.00 1 d . . .
O(35) O 0.3238(2) 0.33666(19) 0.2926(2) 0.0775(10) Uani 1.00 1 d . . .
O(36) O 0.25292(15) 0.42089(13) 0.36075(13) 0.0426(5) Uani 1.00 1 d . . .
O(37) O 0.00618(15) 0.33704(16) 0.60074(17) 0.0533(6) Uani 1.00 1 d . . .
O(38) O 0.3735(2) 0.3455(5) 0.0684(3) 0.178(3) Uani 1.00 1 d . . .
O(39) O 0.3292(2) 0.2167(4) 0.1975(3) 0.147(2) Uani 1.00 1 d . . .
O(40) O 0.03838(14) 0.07961(13) 0.31222(12) 0.0388(5) Uani 1.00 1 d . . .
O(41) O 0.27328(19) 0.04149(17) 0.29364(17) 0.0636(7) Uani 1.00 1 d . . .
O(42) O 0.3686(8) 0.0938(8) 0.1954(7) 0.346(8) Uani 1.00 1 d . . .
O(43) O 0.3105(5) 0.0889(7) 0.1372(6) 0.266(5) Uani 1.00 1 d . . .
O(44) O 0.3691(3) 0.1816(2) 0.0316(2) 0.1180(15) Uani 1.00 1 d . . .
N(1) N 0.93552(15) 0.58538(14) 0.00545(14) 0.0302(5) Uani 1.00 1 d . . .
N(2) N 0.98236(17) 0.69658(14) -0.04848(14) 0.0341(5) Uani 1.00 1 d . . .
N(3) N 1.04795(16) 0.55083(15) 0.14123(14) 0.0325(5) Uani 1.00 1 d . . .
N(4) N 1.13658(16) 0.58546(17) 0.05160(16) 0.0376(6) Uani 1.00 1 d . . .
N(5) N 0.94793(15) 0.81799(14) 0.05030(13) 0.0280(5) Uani 1.00 1 d . . .
N(6) N 1.03222(14) 0.90277(13) 0.00584(13) 0.0244(4) Uani 1.00 1 d . . .
N(7) N 0.84394(14) 0.95567(15) -0.09144(14) 0.0316(5) Uani 1.00 1 d . . .
N(8) N 0.95416(14) 0.95342(14) -0.15356(13) 0.0279(5) Uani 1.00 1 d . . .
N(9) N 0.73244(15) 0.34174(14) 0.28625(15) 0.0316(5) Uani 1.00 1 d . . .
N(10) N 0.69113(15) 0.40183(14) 0.35110(14) 0.0305(5) Uani 1.00 1 d . . .
N(11) N 0.59024(18) 0.46955(16) 0.17662(16) 0.0421(6) Uani 1.00 1 d . . .
N(12) N 0.52319(16) 0.42464(15) 0.28217(17) 0.0391(6) Uani 1.00 1 d . . .
N(13) N 0.71004(14) 0.61190(13) 0.26177(14) 0.0274(5) Uani 1.00 1 d . . .
N(14) N 0.63114(14) 0.66641(14) 0.31881(13) 0.0273(5) Uani 1.00 1 d . . .
N(15) N 0.82548(14) 0.56464(15) 0.40068(15) 0.0311(5) Uani 1.00 1 d . . .
N(16) N 0.71917(15) 0.52625(15) 0.46769(14) 0.0326(5) Uani 1.00 1 d . . .
N(17) N 0.62425(14) 0.88843(13) 0.38308(13) 0.0262(4) Uani 1.00 1 d . . .
N(18) N 0.70381(14) 0.82599(13) 0.33312(13) 0.0256(4) Uani 1.00 1 d . . .
N(19) N 0.51379(14) 0.94048(14) 0.24013(14) 0.0276(5) Uani 1.00 1 d . . .
N(20) N 0.62595(15) 0.96518(14) 0.17828(13) 0.0289(5) Uani 1.00 1 d . . .
N(21) N 0.65584(15) 1.10211(14) 0.30117(14) 0.0297(5) Uani 1.00 1 d . . .
N(22) N 0.61107(15) 1.18952(14) 0.33542(15) 0.0308(5) Uani 1.00 1 d . . .
N(23) N 0.81220(14) 1.08167(14) 0.38716(14) 0.0289(5) Uani 1.00 1 d . . .
N(24) N 0.72993(15) 1.07516(14) 0.47715(14) 0.0303(5) Uani 1.00 1 d . . .
C(1) C 0.99342(18) 0.62188(16) 0.00817(16) 0.0296(6) Uani 1.00 1 d . . .
C(2) C 0.87107(19) 0.64378(18) -0.05213(18) 0.0345(6) Uani 1.00 1 d . . .
C(3) C 0.9192(2) 0.71041(18) -0.10450(18) 0.0373(7) Uani 1.00 1 d . . .
C(4) C 0.8061(2) 0.6648(2) -0.0059(2) 0.0483(8) Uani 1.00 1 d . . .
C(5) C 0.8378(2) 0.6081(2) -0.0919(2) 0.0451(8) Uani 1.00 1 d . . .
C(6) C 0.8709(2) 0.7922(2) -0.1375(2) 0.0506(9) Uani 1.00 1 d . . .
C(7) C 0.9649(2) 0.6999(2) -0.16729(19) 0.0465(8) Uani 1.00 1 d . . .
C(8) C 1.05751(18) 0.58660(17) 0.06497(16) 0.0297(6) Uani 1.00 1 d . . .
C(9) C 1.1220(2) 0.5272(2) 0.17597(19) 0.0435(7) Uani 1.00 1 d . . .
C(10) C 1.1775(2) 0.5492(2) 0.1201(2) 0.0458(8) Uani 1.00 1 d . . .
C(11) C 0.9706(2) 0.5408(2) 0.18007(19) 0.0468(8) Uani 1.00 1 d . . .
C(12) C 1.1742(2) 0.6128(2) -0.0244(2) 0.0523(9) Uani 1.00 1 d . . .
C(13) C 1.2199(5) 0.6758(6) -0.0452(4) 0.163(4) Uani 1.00 1 d . . .
C(14) C 0.96757(16) 0.88329(16) -0.01103(15) 0.0248(5) Uani 1.00 1 d . . .
C(15) C 0.99386(19) 0.79848(17) 0.12033(16) 0.0317(6) Uani 1.00 1 d . . .
C(16) C 1.06859(18) 0.83845(17) 0.08187(16) 0.0304(6) Uani 1.00 1 d . . .
C(17) C 1.0117(2) 0.7114(2) 0.1730(2) 0.0513(9) Uani 1.00 1 d . . .
C(18) C 0.9387(2) 0.8367(2) 0.15935(18) 0.0403(7) Uani 1.00 1 d . . .
C(19) C 1.1345(2) 0.78755(19) 0.0642(2) 0.0394(7) Uani 1.00 1 d . . .
C(20) C 1.1032(2) 0.87214(19) 0.12340(18) 0.0404(7) Uani 1.00 1 d . . .
C(21) C 0.92346(17) 0.92811(16) -0.08335(16) 0.0263(5) Uani 1.00 1 d . . .
C(22) C 0.82488(19) 0.9992(2) -0.16813(18) 0.0380(7) Uani 1.00 1 d . . .
C(23) C 0.89335(19) 0.99788(19) -0.20693(17) 0.0347(6) Uani 1.00 1 d . . .
C(24) C 0.78756(19) 0.9431(2) -0.0286(2) 0.0456(8) Uani 1.00 1 d . . .
C(25) C 1.03859(17) 0.93396(17) -0.17201(16) 0.0295(6) Uani 1.00 1 d . . .
C(26) C 1.0747(2) 1.00648(19) -0.2221(2) 0.0410(7) Uani 1.00 1 d . . .
C(27) C 0.67192(17) 0.38926(16) 0.29583(17) 0.0298(6) Uani 1.00 1 d . . .
C(28) C 0.80593(18) 0.32964(18) 0.3312(2) 0.0358(6) Uani 1.00 1 d . . .
C(29) C 0.76671(19) 0.34657(17) 0.39399(19) 0.0361(6) Uani 1.00 1 d . . .
C(30) C 0.8573(2) 0.3892(2) 0.2756(2) 0.0438(8) Uani 1.00 1 d . . .
C(31) C 0.8515(2) 0.2478(2) 0.3609(2) 0.0515(9) Uani 1.00 1 d . . .
C(32) C 0.8159(2) 0.3856(2) 0.4192(2) 0.0459(8) Uani 1.00 1 d . . .
C(33) C 0.7378(2) 0.2762(2) 0.4631(2) 0.0502(8) Uani 1.00 1 d . . .
C(34) C 0.59704(18) 0.42506(17) 0.25286(18) 0.0328(6) Uani 1.00 1 d . . .
C(35) C 0.5093(2) 0.4981(2) 0.1584(2) 0.0604(11) Uani 1.00 1 d . . .
C(36) C 0.4682(2) 0.4704(2) 0.2237(2) 0.0584(11) Uani 1.00 1 d . . .
C(37) C 0.6581(3) 0.4854(2) 0.1228(2) 0.0613(11) Uani 1.00 1 d . . .
C(38) C 0.5019(2) 0.3785(2) 0.3625(2) 0.0486(9) Uani 1.00 1 d . . .
C(39) C 0.4575(3) 0.4275(3) 0.3887(3) 0.0793(14) Uani 1.00 1 d . . .
C(40) C 0.69671(16) 0.61358(16) 0.32733(16) 0.0260(5) Uani 1.00 1 d . . .
C(41) C 0.65733(17) 0.67955(17) 0.19748(16) 0.0285(5) Uani 1.00 1 d . . .
C(42) C 0.58752(17) 0.69655(16) 0.24464(16) 0.0274(5) Uani 1.00 1 d . . .
C(43) C 0.6321(2) 0.6549(2) 0.1441(2) 0.0412(7) Uani 1.00 1 d . . .
C(44) C 0.70862(19) 0.74358(18) 0.15651(17) 0.0336(6) Uani 1.00 1 d . . .
C(45) C 0.52120(18) 0.64717(18) 0.26404(18) 0.0350(6) Uani 1.00 1 d . . .
C(46) C 0.55283(18) 0.78206(18) 0.21113(19) 0.0349(6) Uani 1.00 1 d . . .
C(47) C 0.74600(17) 0.56828(17) 0.39633(17) 0.0287(5) Uani 1.00 1 d . . .
C(48) C 0.84886(19) 0.52040(19) 0.47620(19) 0.0365(7) Uani 1.00 1 d . . .
C(49) C 0.7828(2) 0.49683(19) 0.51782(18) 0.0378(7) Uani 1.00 1 d . . .
C(50) C 0.87782(19) 0.6033(2) 0.3356(2) 0.0430(7) Uani 1.00 1 d . . .
C(51) C 0.6355(2) 0.5115(2) 0.4865(2) 0.0480(8) Uani 1.00 1 d . . .
C(52) C 0.6289(3) 0.4369(3) 0.5581(3) 0.0876(16) Uani 1.00 1 d . . .
C(53) C 0.63913(16) 0.88242(16) 0.32002(15) 0.0247(5) Uani 1.00 1 d . . .
C(54) C 0.67512(18) 0.82243(17) 0.45004(16) 0.0294(6) Uani 1.00 1 d . . .
C(55) C 0.74556(17) 0.80031(16) 0.40716(16) 0.0283(5) Uani 1.00 1 d . . .
C(56) C 0.6226(2) 0.75962(19) 0.49339(18) 0.0381(7) Uani 1.00 1 d . . .
C(57) C 0.6990(2) 0.8515(2) 0.50011(19) 0.0404(7) Uani 1.00 1 d . . .
C(58) C 0.78020(19) 0.71413(18) 0.44581(18) 0.0357(6) Uani 1.00 1 d . . .
C(59) C 0.81280(18) 0.84900(19) 0.38542(19) 0.0362(6) Uani 1.00 1 d . . .
C(60) C 0.59426(16) 0.92848(15) 0.24848(15) 0.0249(5) Uani 1.00 1 d . . .
C(61) C 0.49501(19) 0.98466(17) 0.16349(17) 0.0335(6) Uani 1.00 1 d . . .
C(62) C 0.56419(19) 1.00010(18) 0.12511(17) 0.0340(6) Uani 1.00 1 d . . .
C(63) C 0.45546(18) 0.9113(2) 0.30062(19) 0.0385(7) Uani 1.00 1 d . . .
C(64) C 0.7125(2) 0.9688(2) 0.1613(2) 0.0429(7) Uani 1.00 1 d . . .
C(65) C 0.7275(2) 1.0455(2) 0.0969(2) 0.0505(8) Uani 1.00 1 d . . .
C(66) C 0.66833(17) 1.12798(16) 0.34875(17) 0.0284(5) Uani 1.00 1 d . . .
C(67) C 0.59291(19) 1.15906(17) 0.24131(18) 0.0338(6) Uani 1.00 1 d . . .
C(68) C 0.54493(18) 1.19863(18) 0.2842(2) 0.0357(6) Uani 1.00 1 d . . .
C(69) C 0.5436(2) 1.11732(19) 0.2195(2) 0.0447(8) Uani 1.00 1 d . . .
C(70) C 0.6390(2) 1.2143(2) 0.17340(19) 0.0430(7) Uani 1.00 1 d . . .
C(71) C 0.4814(2) 1.1533(2) 0.3375(2) 0.0528(9) Uani 1.00 1 d . . .
C(72) C 0.5105(2) 1.2840(2) 0.2324(2) 0.0495(9) Uani 1.00 1 d . . .
C(73) C 0.73407(17) 1.09575(16) 0.40304(16) 0.0277(5) Uani 1.00 1 d . . .
C(74) C 0.85770(18) 1.05125(17) 0.45207(18) 0.0342(6) Uani 1.00 1 d . . .
C(75) C 0.8062(2) 1.04694(18) 0.50829(18) 0.0363(6) Uani 1.00 1 d . . .
C(76) C 0.8437(2) 1.1041(2) 0.3104(2) 0.0423(7) Uani 1.00 1 d . . .
C(77) C 0.6554(2) 1.07696(19) 0.52065(18) 0.0373(7) Uani 1.00 1 d . . .
C(78) C 0.6151(2) 1.0086(2) 0.5437(2) 0.0554(10) Uani 1.00 1 d . . .
C(79) C 1.05461(16) 0.31079(15) 0.41950(16) 0.0245(5) Uani 1.00 1 d . . .
C(80) C 1.10629(17) 0.29020(16) 0.37309(15) 0.0259(5) Uani 1.00 1 d . . .
C(81) C 1.11576(16) 0.21579(16) 0.38355(15) 0.0247(5) Uani 1.00 1 d . . .
C(82) C 1.07267(16) 0.16150(15) 0.44053(16) 0.0247(5) Uani 1.00 1 d . . .
C(83) C 1.02160(16) 0.17964(15) 0.48860(15) 0.0242(5) Uani 1.00 1 d . . .
C(84) C 1.01363(16) 0.25457(15) 0.47779(15) 0.0241(5) Uani 1.00 1 d . . .
C(85) C 1.04347(17) 0.39306(16) 0.40585(17) 0.0282(5) Uani 1.00 1 d . . .
C(86) C 1.17358(17) 0.19356(16) 0.33432(16) 0.0273(5) Uani 1.00 1 d . . .
C(87) C 0.97593(17) 0.11912(16) 0.55061(16) 0.0269(5) Uani 1.00 1 d . . .
C(88) C 0.36555(17) 0.80541(16) 0.11710(16) 0.0286(5) Uani 1.00 1 d . . .
C(89) C 0.40964(18) 0.78981(17) 0.06404(16) 0.0326(6) Uani 1.00 1 d . . .
C(90) C 0.40905(19) 0.72123(17) 0.06421(16) 0.0334(6) Uani 1.00 1 d . . .
C(91) C 0.36427(18) 0.66695(16) 0.11881(17) 0.0298(6) Uani 1.00 1 d . . .
C(92) C 0.32045(16) 0.68047(16) 0.17272(17) 0.0274(5) Uani 1.00 1 d . . .
C(93) C 0.32147(16) 0.75054(16) 0.17120(16) 0.0266(5) Uani 1.00 1 d . . .
C(94) C 0.36762(18) 0.88071(17) 0.11509(17) 0.0304(6) Uani 1.00 1 d . . .
C(95) C 0.4586(2) 0.7043(2) 0.00702(18) 0.0509(9) Uani 1.00 1 d . . .
C(96) C 0.27433(17) 0.61850(17) 0.23297(18) 0.0316(6) Uani 1.00 1 d . . .
H(1) H 0.7615 0.7001 -0.0390 0.070 Uiso 1.00 1 c R . .
H(2) H 0.8282 0.6891 0.0169 0.070 Uiso 1.00 1 c R . .
H(3) H 0.7876 0.6183 0.0336 0.070 Uiso 1.00 1 c R . .
H(4) H 0.8036 0.6478 -0.1345 0.066 Uiso 1.00 1 c R . .
H(5) H 0.8815 0.5846 -0.1106 0.066 Uiso 1.00 1 c R . .
H(6) H 0.8070 0.5691 -0.0565 0.066 Uiso 1.00 1 c R . .
H(7) H 0.8265 0.7977 -0.1673 0.075 Uiso 1.00 1 c R . .
H(8) H 0.9055 0.8295 -0.1701 0.075 Uiso 1.00 1 c R . .
H(9) H 0.8522 0.8014 -0.0968 0.075 Uiso 1.00 1 c R . .
H(10) H 0.9275 0.7107 -0.2058 0.069 Uiso 1.00 1 c R . .
H(11) H 0.9934 0.6481 -0.1456 0.069 Uiso 1.00 1 c R . .
H(12) H 1.0026 0.7362 -0.1895 0.069 Uiso 1.00 1 c R . .
H(13) H 1.1327 0.5008 0.2283 0.051 Uiso 1.00 1 c R . .
H(14) H 1.2329 0.5406 0.1272 0.054 Uiso 1.00 1 c R . .
H(15) H 0.9354 0.5905 0.1584 0.069 Uiso 1.00 1 c R . .
H(16) H 0.9787 0.5207 0.2335 0.069 Uiso 1.00 1 c R . .
H(17) H 0.9460 0.5055 0.1731 0.069 Uiso 1.00 1 c R . .
H(18) H 1.1329 0.6290 -0.0628 0.064 Uiso 1.00 1 c R . .
H(19) H 1.2115 0.5694 -0.0233 0.064 Uiso 1.00 1 c R . .
H(20) H 1.1989 0.7015 -0.0163 0.257 Uiso 1.00 1 c R . .
H(21) H 1.2085 0.7150 -0.0995 0.257 Uiso 1.00 1 c R . .
H(22) H 1.2744 0.6580 -0.0366 0.257 Uiso 1.00 1 c R . .
H(23) H 1.0410 0.6991 0.2174 0.076 Uiso 1.00 1 c R . .
H(24) H 1.0416 0.6874 0.1468 0.076 Uiso 1.00 1 c R . .
H(25) H 0.9609 0.6916 0.1893 0.076 Uiso 1.00 1 c R . .
H(26) H 0.9655 0.8268 0.2043 0.059 Uiso 1.00 1 c R . .
H(27) H 0.9268 0.8917 0.1246 0.059 Uiso 1.00 1 c R . .
H(28) H 0.8899 0.8151 0.1736 0.059 Uiso 1.00 1 c R . .
H(29) H 1.1590 0.7446 0.1111 0.058 Uiso 1.00 1 c R . .
H(30) H 1.1751 0.8180 0.0335 0.058 Uiso 1.00 1 c R . .
H(31) H 1.1119 0.7684 0.0367 0.058 Uiso 1.00 1 c R . .
H(32) H 1.1150 0.8323 0.1757 0.061 Uiso 1.00 1 c R . .
H(33) H 1.1513 0.8917 0.0989 0.061 Uiso 1.00 1 c R . .
H(34) H 1.0640 0.9139 0.1219 0.061 Uiso 1.00 1 c R . .
H(35) H 0.7740 1.0251 -0.1892 0.045 Uiso 1.00 1 c R . .
H(36) H 0.8984 1.0221 -0.2600 0.041 Uiso 1.00 1 c R . .
H(37) H 0.7760 0.8912 -0.0047 0.068 Uiso 1.00 1 c R . .
H(38) H 0.8114 0.9503 0.0080 0.068 Uiso 1.00 1 c R . .
H(39) H 0.7387 0.9798 -0.0490 0.068 Uiso 1.00 1 c R . .
H(40) H 1.0699 0.9014 -0.1248 0.035 Uiso 1.00 1 c R . .
H(41) H 1.0402 0.9048 -0.1980 0.035 Uiso 1.00 1 c R . .
H(42) H 1.0638 1.0401 -0.2009 0.060 Uiso 1.00 1 c R . .
H(43) H 1.1319 0.9925 -0.2244 0.060 Uiso 1.00 1 c R . .
H(44) H 1.0515 1.0329 -0.2725 0.060 Uiso 1.00 1 c R . .
H(45) H 0.9069 0.3820 0.3002 0.064 Uiso 1.00 1 c R . .
H(46) H 0.8284 0.4409 0.2594 0.064 Uiso 1.00 1 c R . .
H(47) H 0.8685 0.3834 0.2317 0.064 Uiso 1.00 1 c R . .
H(48) H 0.8981 0.2400 0.3903 0.076 Uiso 1.00 1 c R . .
H(49) H 0.8170 0.2109 0.3941 0.076 Uiso 1.00 1 c R . .
H(50) H 0.8681 0.2395 0.3195 0.076 Uiso 1.00 1 c R . .
H(51) H 0.8677 0.3543 0.4374 0.068 Uiso 1.00 1 c R . .
H(52) H 0.7883 0.3905 0.4607 0.068 Uiso 1.00 1 c R . .
H(53) H 0.8213 0.4361 0.3776 0.068 Uiso 1.00 1 c R . .
H(54) H 0.7080 0.2514 0.4458 0.075 Uiso 1.00 1 c R . .
H(55) H 0.7835 0.2394 0.4935 0.075 Uiso 1.00 1 c R . .
H(56) H 0.7037 0.2925 0.4941 0.075 Uiso 1.00 1 c R . .
H(57) H 0.4880 0.5304 0.1092 0.072 Uiso 1.00 1 c R . .
H(58) H 0.4125 0.4808 0.2280 0.071 Uiso 1.00 1 c R . .
H(59) H 0.6755 0.4418 0.1158 0.090 Uiso 1.00 1 c R . .
H(60) H 0.7015 0.4946 0.1431 0.090 Uiso 1.00 1 c R . .
H(61) H 0.6406 0.5310 0.0743 0.090 Uiso 1.00 1 c R . .
H(62) H 0.4700 0.3407 0.3690 0.056 Uiso 1.00 1 c R . .
H(63) H 0.5508 0.3508 0.3938 0.056 Uiso 1.00 1 c R . .
H(64) H 0.4365 0.3947 0.4380 0.121 Uiso 1.00 1 c R . .
H(65) H 0.4154 0.4607 0.3531 0.121 Uiso 1.00 1 c R . .
H(66) H 0.4935 0.4566 0.3929 0.121 Uiso 1.00 1 c R . .
H(67) H 0.6785 0.6433 0.1191 0.060 Uiso 1.00 1 c R . .
H(68) H 0.5940 0.6954 0.1069 0.060 Uiso 1.00 1 c R . .
H(69) H 0.6076 0.6084 0.1736 0.060 Uiso 1.00 1 c R . .
H(70) H 0.6795 0.7869 0.1129 0.051 Uiso 1.00 1 c R . .
H(71) H 0.7216 0.7595 0.1909 0.051 Uiso 1.00 1 c R . .
H(72) H 0.7576 0.7239 0.1401 0.051 Uiso 1.00 1 c R . .
H(73) H 0.5445 0.5933 0.2874 0.052 Uiso 1.00 1 c R . .
H(74) H 0.4927 0.6628 0.2179 0.052 Uiso 1.00 1 c R . .
H(75) H 0.4841 0.6552 0.2987 0.052 Uiso 1.00 1 c R . .
H(76) H 0.5346 0.8032 0.1598 0.052 Uiso 1.00 1 c R . .
H(77) H 0.5937 0.8092 0.2117 0.052 Uiso 1.00 1 c R . .
H(78) H 0.5083 0.7874 0.2416 0.052 Uiso 1.00 1 c R . .
H(79) H 0.9012 0.5091 0.4953 0.042 Uiso 1.00 1 c R . .
H(80) H 0.7810 0.4666 0.5709 0.046 Uiso 1.00 1 c R . .
H(81) H 0.8590 0.6036 0.2919 0.065 Uiso 1.00 1 c R . .
H(82) H 0.8774 0.6554 0.3238 0.065 Uiso 1.00 1 c R . .
H(83) H 0.9321 0.5749 0.3484 0.065 Uiso 1.00 1 c R . .
H(84) H 0.6043 0.5528 0.4920 0.057 Uiso 1.00 1 c R . .
H(85) H 0.6123 0.5114 0.4440 0.057 Uiso 1.00 1 c R . .
H(86) H 0.6678 0.3956 0.5575 0.131 Uiso 1.00 1 c R . .
H(87) H 0.5752 0.4241 0.5585 0.131 Uiso 1.00 1 c R . .
H(88) H 0.6361 0.4404 0.6009 0.131 Uiso 1.00 1 c R . .
H(89) H 0.6505 0.7179 0.5388 0.056 Uiso 1.00 1 c R . .
H(90) H 0.6099 0.7408 0.4616 0.056 Uiso 1.00 1 c R . .
H(91) H 0.5733 0.7818 0.5075 0.056 Uiso 1.00 1 c R . .
H(92) H 0.7248 0.8960 0.4699 0.059 Uiso 1.00 1 c R . .
H(93) H 0.7345 0.8109 0.5403 0.059 Uiso 1.00 1 c R . .
H(94) H 0.6510 0.8659 0.5222 0.059 Uiso 1.00 1 c R . .
H(95) H 0.7989 0.6963 0.4967 0.053 Uiso 1.00 1 c R . .
H(96) H 0.8248 0.7060 0.4168 0.053 Uiso 1.00 1 c R . .
H(97) H 0.7396 0.6853 0.4487 0.053 Uiso 1.00 1 c R . .
H(98) H 0.8462 0.8299 0.4295 0.053 Uiso 1.00 1 c R . .
H(99) H 0.8444 0.8448 0.3460 0.053 Uiso 1.00 1 c R . .
H(100) H 0.7895 0.9023 0.3671 0.053 Uiso 1.00 1 c R . .
H(101) H 0.4438 1.0012 0.1416 0.040 Uiso 1.00 1 c R . .
H(102) H 0.5697 1.0290 0.0723 0.040 Uiso 1.00 1 c R . .
H(103) H 0.4361 0.9488 0.3157 0.058 Uiso 1.00 1 c R . .
H(104) H 0.4809 0.8636 0.3445 0.058 Uiso 1.00 1 c R . .
H(105) H 0.4112 0.8999 0.2832 0.058 Uiso 1.00 1 c R . .
H(106) H 0.7403 0.9578 0.2067 0.051 Uiso 1.00 1 c R . .
H(107) H 0.7349 0.9291 0.1489 0.051 Uiso 1.00 1 c R . .
H(108) H 0.7073 1.0849 0.1097 0.075 Uiso 1.00 1 c R . .
H(109) H 0.7844 1.0438 0.0886 0.075 Uiso 1.00 1 c R . .
H(110) H 0.7007 1.0566 0.0518 0.075 Uiso 1.00 1 c R . .
H(111) H 0.4975 1.1522 0.1908 0.066 Uiso 1.00 1 c R . .
H(112) H 0.5283 1.0736 0.2652 0.066 Uiso 1.00 1 c R . .
H(113) H 0.5766 1.0989 0.1893 0.066 Uiso 1.00 1 c R . .
H(114) H 0.6011 1.2507 0.1320 0.063 Uiso 1.00 1 c R . .
H(115) H 0.6658 1.2428 0.1881 0.063 Uiso 1.00 1 c R . .
H(116) H 0.6773 1.1856 0.1564 0.063 Uiso 1.00 1 c R . .
H(117) H 0.4367 1.1591 0.3077 0.082 Uiso 1.00 1 c R . .
H(118) H 0.4637 1.1732 0.3709 0.082 Uiso 1.00 1 c R . .
H(119) H 0.5046 1.0994 0.3670 0.082 Uiso 1.00 1 c R . .
H(120) H 0.4756 1.2894 0.1949 0.072 Uiso 1.00 1 c R . .
H(121) H 0.4798 1.3029 0.2639 0.072 Uiso 1.00 1 c R . .
H(122) H 0.5532 1.3132 0.2090 0.072 Uiso 1.00 1 c R . .
H(123) H 0.9138 1.0369 0.4566 0.040 Uiso 1.00 1 c R . .
H(124) H 0.8196 1.0275 0.5592 0.043 Uiso 1.00 1 c R . .
H(125) H 0.8280 1.0713 0.2939 0.062 Uiso 1.00 1 c R . .
H(126) H 0.8227 1.1573 0.2752 0.062 Uiso 1.00 1 c R . .
H(127) H 0.9016 1.0972 0.3121 0.062 Uiso 1.00 1 c R . .
H(128) H 0.6183 1.1245 0.4888 0.043 Uiso 1.00 1 c R . .
H(129) H 0.6685 1.0777 0.5656 0.043 Uiso 1.00 1 c R . .
H(130) H 0.5984 1.0104 0.4988 0.081 Uiso 1.00 1 c R . .
H(131) H 0.5697 1.0100 0.5742 0.081 Uiso 1.00 1 c R . .
H(132) H 0.6530 0.9618 0.5729 0.081 Uiso 1.00 1 c R . .
H(133) H 1.1340 0.3270 0.3346 0.031 Uiso 1.00 1 c R . .
H(134) H 1.0776 0.1121 0.4469 0.029 Uiso 1.00 1 c R . .
H(135) H 0.9806 0.2671 0.5099 0.028 Uiso 1.00 1 c R . .
H(136) H 0.4394 0.8265 0.0274 0.038 Uiso 1.00 1 c R . .
H(137) H 0.3632 0.6214 0.1189 0.035 Uiso 1.00 1 c R . .
H(138) H 0.2920 0.7601 0.2068 0.031 Uiso 1.00 1 c R . .

loop_
_atom_site_aniso_label
_atom_site_aniso_U_11
_atom_site_aniso_U_22
_atom_site_aniso_U_33
_atom_site_aniso_U_12
_atom_site_aniso_U_13
_atom_site_aniso_U_23
O(1) 0.0415(12) 0.0259(10) 0.0419(12) -0.0120(9) 0.0014(9) -0.0132(9)
O(2) 0.0675(16) 0.0347(12) 0.0367(12) -0.0266(11) 0.0004(11) -0.0138(10)
O(3) 0.0442(12) 0.0419(12) 0.0404(12) -0.0212(10) 0.0063(10) -0.0234(10)
O(4) 0.0315(10) 0.0276(10) 0.0294(10) -0.0088(8) 0.0026(8) -0.0124(8)
O(5) 0.0421(12) 0.0417(12) 0.0553(14) -0.0043(9) -0.0048(10) -0.0346(11)
O(6) 0.0360(11) 0.0365(11) 0.0445(12) -0.0041(9) 0.0009(9) -0.0249(10)
O(7) 0.0360(11) 0.0346(11) 0.0416(12) 0.0042(9) 0.0018(9) -0.0236(10)
O(8) 0.0290(10) 0.0492(13) 0.0379(11) 0.0006(9) 0.0009(8) -0.0300(10)
O(9) 0.0345(11) 0.0349(11) 0.0362(11) 0.0031(8) -0.0009(9) -0.0210(9)
O(10) 0.0342(10) 0.0342(11) 0.0313(10) -0.0018(8) 0.0003(8) -0.0208(9)
O(11) 0.0403(11) 0.0303(10) 0.0467(12) -0.0023(9) -0.0006(9) -0.0261(10)
O(12) 0.0380(11) 0.0338(11) 0.0483(12) -0.0065(9) 0.0022(9) -0.0286(10)
O(13) 0.0468(13) 0.0313(11) 0.0634(15) -0.0108(9) 0.0233(11) -0.0297(11)
O(14) 0.0553(14) 0.0264(10) 0.0401(12) -0.0160(9) 0.0156(10) -0.0190(9)
O(15) 0.0470(13) 0.0382(12) 0.0492(13) -0.0187(10) 0.0203(10) -0.0289(11)
O(16) 0.0423(12) 0.0348(11) 0.0430(12) -0.0111(9) 0.0098(9) -0.0274(10)
O(17) 0.0423(12) 0.0254(10) 0.0417(11) -0.0109(8) 0.0129(9) -0.0184(9)
O(18) 0.0517(13) 0.0378(11) 0.0471(13) -0.0178(10) 0.0215(11) -0.0301(11)
O(19) 0.0390(12) 0.0287(11) 0.0506(13) -0.0084(9) 0.0083(10) -0.0212(10)
O(20) 0.0823(18) 0.0333(12) 0.0353(12) -0.0276(12) 0.0068(12) -0.0132(10)
O(21) 0.081(2) 0.077(2) 0.0423(14) -0.0128(17) 0.0223(14) -0.0299(15)
O(22) 0.127(2) 0.0424(15) 0.0360(13) 0.0106(16) -0.0083(15) -0.0223(12)
O(23) 0.0420(12) 0.0238(10) 0.0526(13) -0.0073(9) 0.0030(10) -0.0184(10)
O(24) 0.0520(14) 0.0440(13) 0.0857(19) -0.0264(11) 0.0313(14) -0.0438(14)
O(25) 0.274(12) 0.358(15) 0.51(2) 0.053(10) -0.168(13) -0.320(16)
O(26) 0.0366(11) 0.0258(10) 0.0371(11) -0.0019(8) 0.0017(9) -0.0182(9)
O(27) 0.0806(19) 0.0499(14) 0.0377(13) -0.0035(13) -0.0025(12) -0.0264(12)
O(28) 0.0501(14) 0.0545(15) 0.0651(16) -0.0219(12) 0.0134(12) -0.0356(14)
O(29) 0.0768(19) 0.0432(14) 0.0531(15) -0.0204(13) -0.0060(14) -0.0135(12)
O(30) 0.0392(12) 0.0459(13) 0.0492(13) -0.0102(10) 0.0029(10) -0.0291(11)
O(31) 0.0485(13) 0.0393(12) 0.0438(12) -0.0047(10) -0.0027(10) -0.0234(11)
O(32) 0.0519(17) 0.114(2) 0.0568(18) -0.0058(17) 0.0020(14) -0.0330(19)
O(33) 0.81(3) 0.181(8) 0.144(6) 0.170(13) 0.062(11) -0.067(6)
O(34) 0.109(3) 0.109(3) 0.106(3) -0.041(2) -0.006(2) -0.038(2)
O(35) 0.0695(19) 0.075(2) 0.123(2) -0.0372(16) 0.0478(19) -0.074(2)
O(36) 0.0491(13) 0.0336(11) 0.0384(12) -0.0052(10) 0.0009(10) -0.0140(10)
O(37) 0.0443(13) 0.0664(17) 0.0744(18) -0.0048(12) 0.0015(12) -0.0550(15)
O(38) 0.052(2) 0.360(9) 0.143(4) 0.038(3) -0.004(2) -0.164(5)
O(39) 0.0394(18) 0.314(7) 0.212(5) -0.019(2) 0.020(2) -0.227(5)
O(40) 0.0396(12) 0.0443(12) 0.0331(11) -0.0163(9) 0.0024(9) -0.0174(10)
O(41) 0.0754(19) 0.0534(16) 0.0602(17) -0.0055(14) 0.0119(14) -0.0306(14)
O(42) 0.399(17) 0.355(15) 0.314(14) 0.139(13) -0.189(13) -0.227(13)
O(43) 0.182(7) 0.429(16) 0.239(9) -0.016(9) -0.014(7) -0.215(11)
O(44) 0.157(4) 0.095(3) 0.101(3) 0.001(2) -0.025(3) -0.053(2)
N(1) 0.0304(12) 0.0261(12) 0.0336(12) -0.0059(9) -0.0000(10) -0.0143(10)
N(2) 0.0457(15) 0.0289(13) 0.0282(12) -0.0123(11) -0.0009(11) -0.0128(10)
N(3) 0.0398(14) 0.0333(13) 0.0258(12) -0.0101(10) 0.0015(10) -0.0147(10)
N(4) 0.0336(13) 0.0484(16) 0.0393(14) -0.0150(11) 0.0063(11) -0.0265(13)
N(5) 0.0333(12) 0.0274(12) 0.0254(11) -0.0074(9) -0.0004(9) -0.0139(10)
N(6) 0.0264(11) 0.0246(11) 0.0238(11) -0.0028(9) -0.0018(9) -0.0135(9)
N(7) 0.0229(11) 0.0423(14) 0.0323(12) 0.0007(10) -0.0026(9) -0.0223(11)
N(8) 0.0296(12) 0.0309(12) 0.0236(11) 0.0016(9) -0.0021(9) -0.0157(10)
N(9) 0.0298(12) 0.0283(12) 0.0398(13) -0.0036(9) -0.0039(10) -0.0192(11)
N(10) 0.0289(12) 0.0270(12) 0.0371(13) -0.0060(9) -0.0014(10) -0.0166(11)
N(11) 0.0526(17) 0.0294(13) 0.0384(14) -0.0017(12) -0.0148(12) -0.0125(12)
N(12) 0.0287(13) 0.0263(12) 0.0534(16) -0.0022(10) -0.0075(11) -0.0134(12)
N(13) 0.0277(11) 0.0249(11) 0.0293(12) -0.0023(9) -0.0006(9) -0.0139(10)
N(14) 0.0248(11) 0.0315(12) 0.0281(11) -0.0031(9) -0.0009(9) -0.0170(10)
N(15) 0.0237(11) 0.0352(13) 0.0388(13) 0.0005(9) -0.0027(10) -0.0229(11)
N(16) 0.0323(13) 0.0348(13) 0.0280(12) -0.0032(10) -0.0007(10) -0.0145(11)
N(17) 0.0266(11) 0.0263(11) 0.0244(11) -0.0032(9) -0.0009(9) -0.0121(10)
N(18) 0.0261(11) 0.0247(11) 0.0250(11) -0.0036(9) -0.0029(9) -0.0116(9)
N(19) 0.0254(11) 0.0286(12) 0.0308(12) -0.0041(9) -0.0043(9) -0.0159(10)
N(20) 0.0305(12) 0.0281(12) 0.0254(11) -0.0047(9) -0.0029(9) -0.0111(10)
N(21) 0.0330(12) 0.0258(12) 0.0346(12) -0.0057(9) -0.0005(10) -0.0181(10)
N(22) 0.0301(12) 0.0292(12) 0.0391(13) -0.0070(9) 0.0028(10) -0.0212(11)
N(23) 0.0276(11) 0.0314(12) 0.0343(12) -0.0016(9) 0.0022(10) -0.0225(11)
N(24) 0.0309(12) 0.0305(12) 0.0310(12) -0.0051(9) 0.0035(10) -0.0170(10)
C(1) 0.0352(15) 0.0257(14) 0.0260(13) -0.0097(11) 0.0036(11) -0.0108(12)
C(2) 0.0336(15) 0.0322(15) 0.0384(16) 0.0008(12) -0.0084(13) -0.0190(14)
C(3) 0.0499(19) 0.0303(15) 0.0314(15) -0.0037(13) -0.0074(13) -0.0154(13)
C(4) 0.0382(18) 0.051(2) 0.060(2) 0.0004(15) -0.0011(16) -0.0334(19)
C(5) 0.0434(18) 0.0441(19) 0.056(2) -0.0036(14) -0.0119(16) -0.0309(17)
C(6) 0.073(2) 0.0313(17) 0.0432(19) 0.0031(16) -0.0203(18) -0.0165(15)
C(7) 0.063(2) 0.0465(19) 0.0289(15) -0.0089(17) -0.0020(15) -0.0181(15)
C(8) 0.0333(15) 0.0296(14) 0.0268(13) -0.0102(11) 0.0028(11) -0.0135(12)
C(9) 0.051(2) 0.0429(18) 0.0370(17) -0.0034(15) -0.0126(15) -0.0203(15)
C(10) 0.0367(17) 0.062(2) 0.051(2) -0.0030(15) -0.0098(15) -0.0377(19)
C(11) 0.054(2) 0.054(2) 0.0348(17) -0.0253(17) 0.0178(15) -0.0216(16)
C(12) 0.050(2) 0.072(2) 0.053(2) -0.0308(19) 0.0231(17) -0.040(2)
C(13) 0.205(8) 0.242(9) 0.143(6) -0.191(8) 0.126(6) -0.139(7)
C(14) 0.0246(13) 0.0280(13) 0.0230(12) -0.0021(10) 0.0003(10) -0.0144(11)
C(15) 0.0436(16) 0.0274(14) 0.0221(13) -0.0060(12) -0.0062(12) -0.0100(12)
C(16) 0.0356(15) 0.0285(14) 0.0258(13) 0.0002(11) -0.0094(11) -0.0132(12)
C(17) 0.071(2) 0.0325(17) 0.0387(18) -0.0106(16) -0.0055(17) -0.0084(15)
C(18) 0.053(2) 0.0447(18) 0.0271(15) -0.0138(15) 0.0037(14) -0.0200(14)
C(19) 0.0375(16) 0.0357(16) 0.0436(18) 0.0063(13) -0.0119(14) -0.0213(15)
C(20) 0.0519(19) 0.0390(17) 0.0337(16) -0.0083(14) -0.0119(14) -0.0188(14)
C(21) 0.0263(13) 0.0302(14) 0.0245(13) -0.0004(10) -0.0016(10) -0.0164(12)
C(22) 0.0330(16) 0.0467(18) 0.0343(16) 0.0059(13) -0.0107(13) -0.0228(15)
C(23) 0.0364(16) 0.0412(17) 0.0254(14) 0.0049(13) -0.0089(12) -0.0184(13)
C(24) 0.0274(15) 0.064(2) 0.0450(19) 0.0004(14) 0.0065(13) -0.0303(18)
C(25) 0.0309(14) 0.0322(14) 0.0278(13) -0.0006(11) 0.0017(11) -0.0185(12)
C(26) 0.0468(18) 0.0384(17) 0.0439(18) -0.0110(14) 0.0116(15) -0.0254(15)
C(27) 0.0289(14) 0.0259(14) 0.0349(15) -0.0068(11) -0.0027(11) -0.0145(12)
C(28) 0.0273(14) 0.0299(15) 0.0526(19) -0.0015(11) -0.0111(13) -0.0220(14)
C(29) 0.0389(16) 0.0270(15) 0.0405(17) -0.0015(12) -0.0137(13) -0.0151(13)
C(30) 0.0300(15) 0.0437(18) 0.067(2) -0.0100(13) 0.0042(15) -0.0337(18)
C(31) 0.0454(19) 0.0337(17) 0.080(2) 0.0067(14) -0.0238(18) -0.0330(19)
C(32) 0.0450(19) 0.0372(17) 0.062(2) 0.0027(14) -0.0228(16) -0.0296(17)
C(33) 0.069(2) 0.0370(18) 0.0399(18) -0.0132(17) -0.0089(17) -0.0133(15)
C(34) 0.0335(15) 0.0263(14) 0.0381(16) -0.0033(11) -0.0074(12) -0.0154(13)
C(35) 0.064(2) 0.039(2) 0.060(2) 0.0089(18) -0.035(2) -0.0129(19)
C(36) 0.0373(19) 0.0365(19) 0.080(2) 0.0028(15) -0.0227(19) -0.013(2)
C(37) 0.090(3) 0.049(2) 0.044(2) -0.012(2) 0.014(2) -0.0251(18)
C(38) 0.0324(16) 0.0365(17) 0.064(2) -0.0097(13) 0.0119(16) -0.0166(17)
C(39) 0.070(3) 0.073(3) 0.104(4) -0.013(2) 0.019(2) -0.052(3)
C(40) 0.0240(13) 0.0273(13) 0.0273(13) -0.0045(10) 0.0010(10) -0.0142(11)
C(41) 0.0291(14) 0.0289(14) 0.0285(14) -0.0014(11) -0.0028(11) -0.0158(12)
C(42) 0.0254(13) 0.0278(14) 0.0297(14) -0.0011(10) -0.0038(11) -0.0155(12)
C(43) 0.0414(17) 0.0507(19) 0.0427(18) -0.0043(14) -0.0058(14) -0.0319(16)
C(44) 0.0345(15) 0.0326(15) 0.0291(14) -0.0080(12) 0.0027(12) -0.0120(12)
C(45) 0.0274(14) 0.0363(16) 0.0398(16) -0.0055(12) -0.0038(12) -0.0176(14)
C(46) 0.0305(15) 0.0308(15) 0.0432(17) 0.0015(11) -0.0063(13) -0.0196(14)
C(47) 0.0244(13) 0.0306(14) 0.0336(14) -0.0015(11) -0.0011(11) -0.0188(12)
C(48) 0.0356(16) 0.0365(16) 0.0398(16) 0.0047(12) -0.0140(13) -0.0224(14)
C(49) 0.0443(18) 0.0356(16) 0.0298(15) -0.0002(13) -0.0090(13) -0.0146(13)
C(50) 0.0261(15) 0.061(2) 0.0498(19) -0.0129(14) 0.0075(13) -0.0333(18)
C(51) 0.0418(18) 0.062(2) 0.0388(18) -0.0184(16) 0.0093(14) -0.0225(17)
C(52) 0.074(3) 0.073(3) 0.076(3) -0.025(2) 0.019(2) -0.007(2)
C(53) 0.0254(13) 0.0252(13) 0.0225(12) -0.0050(10) -0.0023(10) -0.0109(11)
C(54) 0.0322(14) 0.0299(14) 0.0242(13) -0.0024(11) -0.0053(11) -0.0123(12)
C(55) 0.0302(14) 0.0265(14) 0.0266(13) -0.0023(11) -0.0066(11) -0.0120(11)
C(56) 0.0391(17) 0.0387(17) 0.0289(15) -0.0093(13) 0.0031(12) -0.0113(13)
C(57) 0.0471(18) 0.0445(18) 0.0345(16) -0.0013(14) -0.0104(14) -0.0239(15)
C(58) 0.0369(16) 0.0305(15) 0.0363(16) 0.0025(12) -0.0100(13) -0.0155(13)
C(59) 0.0263(14) 0.0377(16) 0.0430(17) -0.0047(12) -0.0061(12) -0.0187(14)
C(60) 0.0259(13) 0.0226(12) 0.0261(13) -0.0037(10) -0.0025(10) -0.0119(11)
C(61) 0.0366(16) 0.0297(15) 0.0320(15) -0.0018(12) -0.0132(12) -0.0134(13)
C(62) 0.0407(16) 0.0327(15) 0.0257(14) -0.0054(12) -0.0083(12) -0.0118(12)
C(63) 0.0265(14) 0.0493(19) 0.0388(16) -0.0130(13) 0.0043(12) -0.0201(15)
C(64) 0.0322(16) 0.0452(19) 0.0399(17) -0.0072(14) 0.0051(13) -0.0139(15)
C(65) 0.0433(19) 0.047(2) 0.052(2) -0.0131(15) 0.0085(16) -0.0175(17)
C(66) 0.0278(13) 0.0282(14) 0.0337(14) -0.0077(11) 0.0043(11) -0.0184(12)
C(67) 0.0368(16) 0.0278(14) 0.0408(16) -0.0059(12) -0.0072(13) -0.0191(13)
C(68) 0.0300(15) 0.0318(15) 0.0519(19) -0.0043(12) -0.0057(13) -0.0252(15)
C(69) 0.053(2) 0.0336(17) 0.054(2) -0.0062(14) -0.0151(16) -0.0247(16)
C(70) 0.056(2) 0.0377(17) 0.0380(17) -0.0156(15) -0.0019(15) -0.0179(15)
C(71) 0.0352(18) 0.057(2) 0.075(2) -0.0162(16) 0.0068(17) -0.039(2)
C(72) 0.048(2) 0.0360(18) 0.068(2) 0.0050(15) -0.0222(18) -0.0297(18)
C(73) 0.0291(14) 0.0281(14) 0.0312(14) -0.0067(11) 0.0048(11) -0.0189(12)
C(74) 0.0332(15) 0.0283(15) 0.0391(16) 0.0034(11) -0.0059(13) -0.0173(13)
C(75) 0.0413(17) 0.0307(15) 0.0316(15) -0.0002(12) -0.0036(13) -0.0132(13)
C(76) 0.0362(16) 0.065(2) 0.0429(18) -0.0138(15) 0.0128(14) -0.0396(18)
C(77) 0.0387(16) 0.0430(17) 0.0354(16) -0.0118(13) 0.0142(13) -0.0238(14)
C(78) 0.065(2) 0.054(2) 0.061(2) -0.0283(19) 0.027(2) -0.037(2)
C(79) 0.0254(13) 0.0226(13) 0.0271(13) -0.0019(10) -0.0048(10) -0.0137(11)
C(80) 0.0286(13) 0.0251(13) 0.0250(13) -0.0060(10) -0.0000(10) -0.0127(11)
C(81) 0.0257(13) 0.0248(13) 0.0259(13) -0.0027(10) -0.0019(10) -0.0145(11)
C(82) 0.0268(13) 0.0214(12) 0.0279(13) -0.0024(10) -0.0040(10) -0.0138(11)
C(83) 0.0247(12) 0.0237(13) 0.0240(12) -0.0039(10) -0.0037(10) -0.0115(11)
C(84) 0.0238(12) 0.0247(13) 0.0249(12) -0.0017(10) -0.0020(10) -0.0138(11)
C(85) 0.0283(14) 0.0241(13) 0.0343(14) -0.0052(10) -0.0005(11) -0.0159(12)
C(86) 0.0298(14) 0.0272(14) 0.0273(13) -0.0061(11) -0.0004(11) -0.0151(12)
C(87) 0.0277(13) 0.0265(13) 0.0282(13) -0.0040(10) -0.0009(11) -0.0151(12)
C(88) 0.0277(13) 0.0229(13) 0.0296(14) -0.0016(10) -0.0094(11) -0.0086(11)
C(89) 0.0339(15) 0.0292(14) 0.0255(13) -0.0032(11) -0.0050(11) -0.0071(12)
C(90) 0.0398(16) 0.0305(15) 0.0245(13) 0.0027(12) -0.0088(12) -0.0113(12)
C(91) 0.0332(14) 0.0242(13) 0.0308(14) 0.0032(11) -0.0129(12) -0.0138(12)
C(92) 0.0215(12) 0.0237(13) 0.0343(14) -0.0008(10) -0.0100(11) -0.0122(12)
C(93) 0.0190(12) 0.0278(13) 0.0349(14) -0.0031(10) -0.0038(10) -0.0169(12)
C(94) 0.0294(14) 0.0259(14) 0.0328(15) -0.0070(11) -0.0033(12) -0.0114(12)
C(95) 0.070(2) 0.049(2) 0.0210(15) 0.0104(18) -0.0067(16) -0.0143(15)
C(96) 0.0270(14) 0.0267(14) 0.0424(16) -0.0066(11) -0.0027(12) -0.0172(13)

loop_
_atom_type_symbol
_atom_type_description
_atom_type_scat_dispersion_real
_atom_type_scat_dispersion_imag
_atom_type_scat_source
C C 0.003 0.002
;
International Tables for Crystallography
(1992, Vol. C, Tables 4.2.6.8 and 6.1.1.4)
;
H H 0.000 0.000
;
International Tables for Crystallography
(1992, Vol. C, Table 6.1.1.4)
;
N N 0.006 0.003
;
International Tables for Crystallography
(1992, Vol. C, Tables 4.2.6.8 and 6.1.1.4)
;
O O 0.011 0.006
;
International Tables for Crystallography
(1992, Vol. C, Tables 4.2.6.8 and 6.1.1.4)
;

loop_
_geom_angle_atom_site_label_1
_geom_angle_atom_site_label_2
_geom_angle_atom_site_label_3
_geom_angle
_geom_angle_publ_flag
_geom_angle_site_symmetry_1
_geom_angle_site_symmetry_2
_geom_angle_site_symmetry_3
O(1) N(1) C(1) 125.9(2) yes . . .
O(1) N(1) C(2) 123.8(2) yes . . .
C(1) N(1) C(2) 109.9(2) yes . . .
O(2) N(2) C(1) 125.6(2) yes . . .
O(2) N(2) C(3) 123.6(2) yes . . .
C(1) N(2) C(3) 110.3(2) yes . . .
C(8) N(3) C(9) 108.8(2) yes . . .
C(8) N(3) C(11) 125.3(2) yes . . .
C(9) N(3) C(11) 125.9(2) yes . . .
C(8) N(4) C(10) 108.9(2) yes . . .
C(8) N(4) C(12) 125.4(3) yes . . .
C(10) N(4) C(12) 125.4(2) yes . . .
O(3) N(5) C(14) 126.2(2) yes . . .
O(3) N(5) C(15) 123.2(2) yes . . .
C(14) N(5) C(15) 110.3(2) yes . . .
O(4) N(6) C(14) 126.0(2) yes . . .
O(4) N(6) C(16) 123.2(2) yes . . .
C(14) N(6) C(16) 110.3(2) yes . . .
C(21) N(7) C(22) 108.4(2) yes . . .
C(21) N(7) C(24) 125.7(2) yes . . .
C(22) N(7) C(24) 125.9(2) yes . . .
C(21) N(8) C(23) 108.9(2) yes . . .
C(21) N(8) C(25) 126.5(2) yes . . .
C(23) N(8) C(25) 124.5(2) yes . . .
O(5) N(9) C(27) 126.5(2) yes . . .
O(5) N(9) C(28) 123.2(2) yes . . .
C(27) N(9) C(28) 110.0(3) yes . . .
O(6) N(10) C(27) 125.9(2) yes . . .
O(6) N(10) C(29) 123.7(3) yes . . .
C(27) N(10) C(29) 110.2(2) yes . . .
C(34) N(11) C(35) 107.5(2) yes . . .
C(34) N(11) C(37) 125.4(2) yes . . .
C(35) N(11) C(37) 127.1(3) yes . . .
C(34) N(12) C(36) 108.9(2) yes . . .
C(34) N(12) C(38) 126.8(2) yes . . .
C(36) N(12) C(38) 124.1(2) yes . . .
O(7) N(13) C(40) 126.3(2) yes . . .
O(7) N(13) C(41) 122.8(2) yes . . .
C(40) N(13) C(41) 110.5(2) yes . . .
O(8) N(14) C(40) 125.4(2) yes . . .
O(8) N(14) C(42) 123.4(2) yes . . .
C(40) N(14) C(42) 111.1(2) yes . . .
C(47) N(15) C(48) 108.3(2) yes . . .
C(47) N(15) C(50) 125.6(2) yes . . .
C(48) N(15) C(50) 126.2(2) yes . . .
C(47) N(16) C(49) 108.5(2) yes . . .
C(47) N(16) C(51) 124.6(2) yes . . .
C(49) N(16) C(51) 126.8(2) yes . . .
O(9) N(17) C(53) 125.9(2) yes . . .
O(9) N(17) C(54) 123.2(2) yes . . .
C(53) N(17) C(54) 110.5(2) yes . . .
O(10) N(18) C(53) 126.0(2) yes . . .
O(10) N(18) C(55) 123.4(2) yes . . .
C(53) N(18) C(55) 110.3(2) yes . . .
C(60) N(19) C(61) 108.3(2) yes . . .
C(60) N(19) C(63) 126.9(2) yes . . .
C(61) N(19) C(63) 124.8(2) yes . . .
C(60) N(20) C(62) 108.4(2) yes . . .
C(60) N(20) C(64) 125.9(2) yes . . .
C(62) N(20) C(64) 125.7(2) yes . . .
O(11) N(21) C(66) 125.6(2) yes . . .
O(11) N(21) C(67) 123.5(3) yes . . .
C(66) N(21) C(67) 110.3(2) yes . . .
O(12) N(22) C(66) 125.6(2) yes . . .
O(12) N(22) C(68) 123.3(2) yes . . .
C(66) N(22) C(68) 110.8(3) yes . . .
C(73) N(23) C(74) 109.1(2) yes . . .
C(73) N(23) C(76) 125.0(2) yes . . .
C(74) N(23) C(76) 125.6(2) yes . . .
C(73) N(24) C(75) 108.6(2) yes . . .
C(73) N(24) C(77) 126.5(2) yes . . .
C(75) N(24) C(77) 124.8(2) yes . . .
N(1) C(1) N(2) 110.5(2) yes . . .
N(1) C(1) C(8) 125.1(2) yes . . .
N(2) C(1) C(8) 124.4(3) yes . . .
N(1) C(2) C(3) 100.7(2) yes . . .
N(1) C(2) C(4) 105.4(2) yes . . .
N(1) C(2) C(5) 110.1(2) yes . . .
C(3) C(2) C(4) 113.6(3) yes . . .
C(3) C(2) C(5) 114.6(2) yes . . .
C(4) C(2) C(5) 111.4(3) yes . . .
N(2) C(3) C(2) 100.2(2) yes . . .
N(2) C(3) C(6) 110.6(3) yes . . .
N(2) C(3) C(7) 105.9(2) yes . . .
C(2) C(3) C(6) 114.8(2) yes . . .
C(2) C(3) C(7) 113.5(3) yes . . .
C(6) C(3) C(7) 110.9(2) yes . . .
N(3) C(8) N(4) 107.7(2) yes . . .
N(3) C(8) C(1) 125.8(2) yes . . .
N(4) C(8) C(1) 126.6(2) yes . . .
N(3) C(9) C(10) 107.4(3) yes . . .
N(4) C(10) C(9) 107.2(3) yes . . .
N(4) C(12) C(13) 112.4(5) yes . . .
N(5) C(14) N(6) 110.0(2) yes . . .
N(5) C(14) C(21) 125.1(2) yes . . .
N(6) C(14) C(21) 124.8(2) yes . . .
N(5) C(15) C(16) 100.0(2) yes . . .
N(5) C(15) C(17) 110.2(3) yes . . .
N(5) C(15) C(18) 105.7(2) yes . . .
C(16) C(15) C(17) 115.4(2) yes . . .
C(16) C(15) C(18) 114.1(3) yes . . .
C(17) C(15) C(18) 110.5(2) yes . . .
N(6) C(16) C(15) 100.4(2) yes . . .
N(6) C(16) C(19) 106.1(2) yes . . .
N(6) C(16) C(20) 110.4(2) yes . . .
C(15) C(16) C(19) 113.2(2) yes . . .
C(15) C(16) C(20) 114.7(2) yes . . .
C(19) C(16) C(20) 111.2(2) yes . . .
N(7) C(21) N(8) 107.9(2) yes . . .
N(7) C(21) C(14) 125.1(2) yes . . .
N(8) C(21) C(14) 127.0(2) yes . . .
N(7) C(22) C(23) 107.7(2) yes . . .
N(8) C(23) C(22) 107.1(2) yes . . .
N(8) C(25) C(26) 111.0(2) yes . . .
N(9) C(27) N(10) 110.5(2) yes . . .
N(9) C(27) C(34) 126.6(3) yes . . .
N(10) C(27) C(34) 122.8(3) yes . . .
N(9) C(28) C(29) 100.9(2) yes . . .
N(9) C(28) C(30) 106.1(2) yes . . .
N(9) C(28) C(31) 109.7(3) yes . . .
C(29) C(28) C(30) 113.9(3) yes . . .
C(29) C(28) C(31) 114.9(2) yes . . .
C(30) C(28) C(31) 110.4(2) yes . . .
N(10) C(29) C(28) 99.7(2) yes . . .
N(10) C(29) C(32) 110.4(2) yes . . .
N(10) C(29) C(33) 105.9(2) yes . . .
C(28) C(29) C(32) 115.0(2) yes . . .
C(28) C(29) C(33) 113.9(3) yes . . .
C(32) C(29) C(33) 110.9(3) yes . . .
N(11) C(34) N(12) 108.4(2) yes . . .
N(11) C(34) C(27) 125.3(2) yes . . .
N(12) C(34) C(27) 126.1(2) yes . . .
N(11) C(35) C(36) 108.1(3) yes . . .
N(12) C(36) C(35) 107.0(3) yes . . .
N(12) C(38) C(39) 110.6(3) yes . . .
N(13) C(40) N(14) 109.9(2) yes . . .
N(13) C(40) C(47) 126.2(2) yes . . .
N(14) C(40) C(47) 123.9(3) yes . . .
N(13) C(41) C(42) 100.1(2) yes . . .
N(13) C(41) C(43) 109.8(2) yes . . .
N(13) C(41) C(44) 105.7(2) yes . . .
C(42) C(41) C(43) 114.9(2) yes . . .
C(42) C(41) C(44) 113.9(3) yes . . .
C(43) C(41) C(44) 111.3(2) yes . . .
N(14) C(42) C(41) 100.4(2) yes . . .
N(14) C(42) C(45) 105.9(2) yes . . .
N(14) C(42) C(46) 110.1(3) yes . . .
C(41) C(42) C(45) 113.6(3) yes . . .
C(41) C(42) C(46) 114.3(2) yes . . .
C(45) C(42) C(46) 111.5(2) yes . . .
N(15) C(47) N(16) 108.2(2) yes . . .
N(15) C(47) C(40) 125.8(2) yes . . .
N(16) C(47) C(40) 125.9(2) yes . . .
N(15) C(48) C(49) 107.8(2) yes . . .
N(16) C(49) C(48) 107.3(2) yes . . .
N(16) C(51) C(52) 113.5(3) yes . . .
N(17) C(53) N(18) 109.9(2) yes . . .
N(17) C(53) C(60) 126.0(2) yes . . .
N(18) C(53) C(60) 124.1(3) yes . . .
N(17) C(54) C(55) 100.5(2) yes . . .
N(17) C(54) C(56) 106.0(2) yes . . .
N(17) C(54) C(57) 109.4(2) yes . . .
C(55) C(54) C(56) 113.5(3) yes . . .
C(55) C(54) C(57) 115.2(2) yes . . .
C(56) C(54) C(57) 111.1(2) yes . . .
N(18) C(55) C(54) 100.6(2) yes . . .
N(18) C(55) C(58) 110.1(3) yes . . .
N(18) C(55) C(59) 105.8(2) yes . . .
C(54) C(55) C(58) 115.1(2) yes . . .
C(54) C(55) C(59) 113.7(3) yes . . .
C(58) C(55) C(59) 110.7(2) yes . . .
N(19) C(60) N(20) 108.0(2) yes . . .
N(19) C(60) C(53) 126.0(2) yes . . .
N(20) C(60) C(53) 125.9(2) yes . . .
N(19) C(61) C(62) 107.9(2) yes . . .
N(20) C(62) C(61) 107.4(2) yes . . .
N(20) C(64) C(65) 113.3(2) yes . . .
N(21) C(66) N(22) 109.4(2) yes . . .
N(21) C(66) C(73) 124.8(2) yes . . .
N(22) C(66) C(73) 125.8(3) yes . . .
N(21) C(67) C(68) 100.4(2) yes . . .
N(21) C(67) C(69) 111.0(2) yes . . .
N(21) C(67) C(70) 105.8(2) yes . . .
C(68) C(67) C(69) 114.3(2) yes . . .
C(68) C(67) C(70) 112.6(2) yes . . .
C(69) C(67) C(70) 111.9(3) yes . . .
N(22) C(68) C(67) 99.7(2) yes . . .
N(22) C(68) C(71) 106.0(2) yes . . .
N(22) C(68) C(72) 110.9(3) yes . . .
C(67) C(68) C(71) 113.6(3) yes . . .
C(67) C(68) C(72) 114.1(3) yes . . .
C(71) C(68) C(72) 111.6(2) yes . . .
N(23) C(73) N(24) 107.7(2) yes . . .
N(23) C(73) C(66) 125.1(2) yes . . .
N(24) C(73) C(66) 127.3(2) yes . . .
N(23) C(74) C(75) 106.9(2) yes . . .
N(24) C(75) C(74) 107.8(2) yes . . .
N(24) C(77) C(78) 111.7(3) yes . . .
C(80) C(79) C(84) 118.8(2) yes . . .
C(80) C(79) C(85) 120.1(2) yes . . .
C(84) C(79) C(85) 121.1(2) yes . . .
C(79) C(80) C(81) 120.9(2) yes . . .
C(80) C(81) C(82) 119.2(2) yes . . .
C(80) C(81) C(86) 120.4(2) yes . . .
C(82) C(81) C(86) 120.4(2) yes . . .
C(81) C(82) C(83) 121.4(3) yes . . .
C(82) C(83) C(84) 118.5(2) yes . . .
C(82) C(83) C(87) 120.2(2) yes . . .
C(84) C(83) C(87) 121.2(2) yes . . .
C(79) C(84) C(83) 121.1(2) yes . . .
O(13) C(85) O(14) 124.5(3) yes . . .
O(13) C(85) C(79) 119.2(2) yes . . .
O(14) C(85) C(79) 116.3(3) yes . . .
O(15) C(86) O(16) 124.8(3) yes . . .
O(15) C(86) C(81) 117.7(3) yes . . .
O(16) C(86) C(81) 117.5(2) yes . . .
O(17) C(87) O(18) 125.1(2) yes . . .
O(17) C(87) C(83) 117.2(2) yes . . .
O(18) C(87) C(83) 117.7(2) yes . . .
C(89) C(88) C(93) 118.8(3) yes . . .
C(89) C(88) C(94) 119.7(2) yes . . .
C(93) C(88) C(94) 121.4(3) yes . . .
C(88) C(89) C(90) 121.3(2) yes . . .
C(89) C(90) C(91) 119.1(3) yes . . .
C(89) C(90) C(95) 120.7(2) yes . . .
C(91) C(90) C(95) 120.2(3) yes . . .
C(90) C(91) C(92) 121.0(3) yes . . .
C(91) C(92) C(93) 119.0(2) yes . . .
C(91) C(92) C(96) 119.3(3) yes . . .
C(93) C(92) C(96) 121.7(3) yes . . .
C(88) C(93) C(92) 120.9(3) yes . . .
O(19) C(94) O(20) 124.6(3) yes . . .
O(19) C(94) C(88) 119.3(2) yes . . .
O(20) C(94) C(88) 116.1(3) yes . . .
O(21) C(95) O(22) 125.2(4) yes . . .
O(21) C(95) C(90) 117.4(4) yes . . .
O(22) C(95) C(90) 117.4(3) yes . . .
O(23) C(96) O(24) 125.3(2) yes . . .
O(23) C(96) C(92) 116.6(3) yes . . .
O(24) C(96) C(92) 118.1(3) yes . . .
C(2) C(4) H(1) 109.8 no . . .
C(2) C(4) H(2) 109.6 no . . .
C(2) C(4) H(3) 109.4 no . . .
H(1) C(4) H(2) 109.4 no . . .
H(1) C(4) H(3) 109.2 no . . .
H(2) C(4) H(3) 109.5 no . . .
C(2) C(5) H(4) 109.9 no . . .
C(2) C(5) H(5) 109.8 no . . .
C(2) C(5) H(6) 109.6 no . . .
H(4) C(5) H(5) 109.0 no . . .
H(4) C(5) H(6) 109.2 no . . .
H(5) C(5) H(6) 109.3 no . . .
C(3) C(6) H(7) 109.6 no . . .
C(3) C(6) H(8) 108.7 no . . .
C(3) C(6) H(9) 109.7 no . . .
H(7) C(6) H(8) 109.0 no . . .
H(7) C(6) H(9) 110.5 no . . .
H(8) C(6) H(9) 109.2 no . . .
C(3) C(7) H(10) 109.2 no . . .
C(3) C(7) H(11) 109.4 no . . .
C(3) C(7) H(12) 108.5 no . . .
H(10) C(7) H(11) 110.8 no . . .
H(10) C(7) H(12) 109.4 no . . .
H(11) C(7) H(12) 109.6 no . . .
N(3) C(9) H(13) 126.6 no . . .
C(10) C(9) H(13) 125.9 no . . .
N(4) C(10) H(14) 126.7 no . . .
C(9) C(10) H(14) 126.2 no . . .
N(3) C(11) H(15) 109.4 no . . .
N(3) C(11) H(16) 109.8 no . . .
N(3) C(11) H(17) 109.7 no . . .
H(15) C(11) H(16) 109.4 no . . .
H(15) C(11) H(17) 108.9 no . . .
H(16) C(11) H(17) 109.7 no . . .
N(4) C(12) H(18) 109.4 no . . .
N(4) C(12) H(19) 108.8 no . . .
C(13) C(12) H(18) 110.9 no . . .
C(13) C(12) H(19) 107.7 no . . .
H(18) C(12) H(19) 107.4 no . . .
C(12) C(13) H(20) 108.3 no . . .
C(12) C(13) H(21) 107.9 no . . .
C(12) C(13) H(22) 112.1 no . . .
H(20) C(13) H(21) 106.2 no . . .
H(20) C(13) H(22) 111.3 no . . .
H(21) C(13) H(22) 110.7 no . . .
C(15) C(17) H(23) 110.1 no . . .
C(15) C(17) H(24) 110.2 no . . .
C(15) C(17) H(25) 108.8 no . . .
H(23) C(17) H(24) 110.3 no . . .
H(23) C(17) H(25) 108.5 no . . .
H(24) C(17) H(25) 108.9 no . . .
C(15) C(18) H(26) 109.3 no . . .
C(15) C(18) H(27) 109.3 no . . .
C(15) C(18) H(28) 109.1 no . . .
H(26) C(18) H(27) 109.6 no . . .
H(26) C(18) H(28) 109.5 no . . .
H(27) C(18) H(28) 109.9 no . . .
C(16) C(19) H(29) 109.6 no . . .
C(16) C(19) H(30) 109.4 no . . .
C(16) C(19) H(31) 109.9 no . . .
H(29) C(19) H(30) 108.9 no . . .
H(29) C(19) H(31) 109.7 no . . .
H(30) C(19) H(31) 109.3 no . . .
C(16) C(20) H(32) 109.4 no . . .
C(16) C(20) H(33) 109.8 no . . .
C(16) C(20) H(34) 109.1 no . . .
H(32) C(20) H(33) 109.8 no . . .
H(32) C(20) H(34) 109.2 no . . .
H(33) C(20) H(34) 109.5 no . . .
N(7) C(22) H(35) 125.7 no . . .
C(23) C(22) H(35) 126.5 no . . .
N(8) C(23) H(36) 126.3 no . . .
C(22) C(23) H(36) 126.6 no . . .
N(7) C(24) H(37) 109.0 no . . .
N(7) C(24) H(38) 109.5 no . . .
N(7) C(24) H(39) 109.1 no . . .
H(37) C(24) H(38) 109.9 no . . .
H(37) C(24) H(39) 109.7 no . . .
H(38) C(24) H(39) 109.6 no . . .
N(8) C(25) H(40) 109.1 no . . .
N(8) C(25) H(41) 109.4 no . . .
C(26) C(25) H(40) 109.6 no . . .
C(26) C(25) H(41) 109.5 no . . .
H(40) C(25) H(41) 108.2 no . . .
C(25) C(26) H(42) 109.3 no . . .
C(25) C(26) H(43) 109.3 no . . .
C(25) C(26) H(44) 109.5 no . . .
H(42) C(26) H(43) 109.5 no . . .
H(42) C(26) H(44) 109.5 no . . .
H(43) C(26) H(44) 109.7 no . . .
C(28) C(30) H(45) 109.9 no . . .
C(28) C(30) H(46) 109.2 no . . .
C(28) C(30) H(47) 109.8 no . . .
H(45) C(30) H(46) 109.2 no . . .
H(45) C(30) H(47) 109.6 no . . .
H(46) C(30) H(47) 109.2 no . . .
C(28) C(31) H(48) 109.4 no . . .
C(28) C(31) H(49) 109.1 no . . .
C(28) C(31) H(50) 110.4 no . . .
H(48) C(31) H(49) 108.3 no . . .
H(48) C(31) H(50) 109.8 no . . .
H(49) C(31) H(50) 109.8 no . . .
C(29) C(32) H(51) 109.6 no . . .
C(29) C(32) H(52) 108.8 no . . .
C(29) C(32) H(53) 109.9 no . . .
H(51) C(32) H(52) 108.8 no . . .
H(51) C(32) H(53) 110.5 no . . .
H(52) C(32) H(53) 109.1 no . . .
C(29) C(33) H(54) 109.6 no . . .
C(29) C(33) H(55) 109.8 no . . .
C(29) C(33) H(56) 110.2 no . . .
H(54) C(33) H(55) 109.0 no . . .
H(54) C(33) H(56) 109.2 no . . .
H(55) C(33) H(56) 109.2 no . . .
N(11) C(35) H(57) 125.2 no . . .
C(36) C(35) H(57) 126.7 no . . .
N(12) C(36) H(58) 126.9 no . . .
C(35) C(36) H(58) 126.0 no . . .
N(11) C(37) H(59) 109.7 no . . .
N(11) C(37) H(60) 109.2 no . . .
N(11) C(37) H(61) 109.3 no . . .
H(59) C(37) H(60) 110.0 no . . .
H(59) C(37) H(61) 109.6 no . . .
H(60) C(37) H(61) 109.1 no . . .
N(12) C(38) H(62) 110.4 no . . .
N(12) C(38) H(63) 109.6 no . . .
C(39) C(38) H(62) 109.1 no . . .
C(39) C(38) H(63) 108.8 no . . .
H(62) C(38) H(63) 108.3 no . . .
C(38) C(39) H(64) 107.9 no . . .
C(38) C(39) H(65) 108.5 no . . .
C(38) C(39) H(66) 108.2 no . . .
H(64) C(39) H(65) 111.0 no . . .
H(64) C(39) H(66) 109.9 no . . .
H(65) C(39) H(66) 111.2 no . . .
C(41) C(43) H(67) 109.8 no . . .
C(41) C(43) H(68) 110.0 no . . .
C(41) C(43) H(69) 109.3 no . . .
H(67) C(43) H(68) 110.0 no . . .
H(67) C(43) H(69) 108.7 no . . .
H(68) C(43) H(69) 109.0 no . . .
C(41) C(44) H(70) 109.4 no . . .
C(41) C(44) H(71) 109.5 no . . .
C(41) C(44) H(72) 109.1 no . . .
H(70) C(44) H(71) 109.9 no . . .
H(70) C(44) H(72) 109.5 no . . .
H(71) C(44) H(72) 109.4 no . . .
C(42) C(45) H(73) 109.8 no . . .
C(42) C(45) H(74) 109.2 no . . .
C(42) C(45) H(75) 109.4 no . . .
H(73) C(45) H(74) 109.7 no . . .
H(73) C(45) H(75) 109.6 no . . .
H(74) C(45) H(75) 109.1 no . . .
C(42) C(46) H(76) 109.5 no . . .
C(42) C(46) H(77) 109.2 no . . .
C(42) C(46) H(78) 109.3 no . . .
H(76) C(46) H(77) 109.9 no . . .
H(76) C(46) H(78) 109.6 no . . .
H(77) C(46) H(78) 109.3 no . . .
N(15) C(48) H(79) 125.9 no . . .
C(49) C(48) H(79) 126.3 no . . .
N(16) C(49) H(80) 126.5 no . . .
C(48) C(49) H(80) 126.2 no . . .
N(15) C(50) H(81) 109.3 no . . .
N(15) C(50) H(82) 110.1 no . . .
N(15) C(50) H(83) 109.3 no . . .
H(81) C(50) H(82) 109.8 no . . .
H(81) C(50) H(83) 108.8 no . . .
H(82) C(50) H(83) 109.5 no . . .
N(16) C(51) H(84) 109.4 no . . .
N(16) C(51) H(85) 108.6 no . . .
C(52) C(51) H(84) 108.1 no . . .
C(52) C(51) H(85) 109.2 no . . .
H(84) C(51) H(85) 108.0 no . . .
C(51) C(52) H(86) 109.2 no . . .
C(51) C(52) H(87) 108.1 no . . .
C(51) C(52) H(88) 111.2 no . . .
H(86) C(52) H(87) 106.6 no . . .
H(86) C(52) H(88) 111.4 no . . .
H(87) C(52) H(88) 110.1 no . . .
C(54) C(56) H(89) 109.5 no . . .
C(54) C(56) H(90) 109.8 no . . .
C(54) C(56) H(91) 108.9 no . . .
H(89) C(56) H(90) 110.2 no . . .
H(89) C(56) H(91) 109.1 no . . .
H(90) C(56) H(91) 109.3 no . . .
C(54) C(57) H(92) 109.8 no . . .
C(54) C(57) H(93) 109.5 no . . .
C(54) C(57) H(94) 108.9 no . . .
H(92) C(57) H(93) 110.2 no . . .
H(92) C(57) H(94) 109.2 no . . .
H(93) C(57) H(94) 109.2 no . . .
C(55) C(58) H(95) 109.5 no . . .
C(55) C(58) H(96) 109.5 no . . .
C(55) C(58) H(97) 109.8 no . . .
H(95) C(58) H(96) 109.1 no . . .
H(95) C(58) H(97) 109.4 no . . .
H(96) C(58) H(97) 109.5 no . . .
C(55) C(59) H(98) 109.2 no . . .
C(55) C(59) H(99) 109.1 no . . .
C(55) C(59) H(100) 109.3 no . . .
H(98) C(59) H(99) 109.6 no . . .
H(98) C(59) H(100) 109.9 no . . .
H(99) C(59) H(100) 109.7 no . . .
N(19) C(61) H(101) 126.4 no . . .
C(62) C(61) H(101) 125.7 no . . .
N(20) C(62) H(102) 125.8 no . . .
C(61) C(62) H(102) 126.8 no . . .
N(19) C(63) H(103) 110.2 no . . .
N(19) C(63) H(104) 109.4 no . . .
N(19) C(63) H(105) 109.9 no . . .
H(103) C(63) H(104) 109.1 no . . .
H(103) C(63) H(105) 109.8 no . . .
H(104) C(63) H(105) 108.5 no . . .
N(20) C(64) H(106) 108.9 no . . .
N(20) C(64) H(107) 109.1 no . . .
C(65) C(64) H(106) 108.7 no . . .
C(65) C(64) H(107) 108.6 no . . .
H(106) C(64) H(107) 108.1 no . . .
C(64) C(65) H(108) 109.1 no . . .
C(64) C(65) H(109) 109.1 no . . .
C(64) C(65) H(110) 109.3 no . . .
H(108) C(65) H(109) 109.5 no . . .
H(108) C(65) H(110) 109.9 no . . .
H(109) C(65) H(110) 109.8 no . . .
C(67) C(69) H(111) 109.4 no . . .
C(67) C(69) H(112) 108.9 no . . .
C(67) C(69) H(113) 108.5 no . . .
H(111) C(69) H(112) 110.7 no . . .
H(111) C(69) H(113) 110.1 no . . .
H(112) C(69) H(113) 109.0 no . . .
C(67) C(70) H(114) 109.0 no . . .
C(67) C(70) H(115) 109.6 no . . .
C(67) C(70) H(116) 110.1 no . . .
H(114) C(70) H(115) 108.9 no . . .
H(114) C(70) H(116) 109.2 no . . .
H(115) C(70) H(116) 110.1 no . . .
C(68) C(71) H(117) 109.3 no . . .
C(68) C(71) H(118) 109.2 no . . .
C(68) C(71) H(119) 109.0 no . . .
H(117) C(71) H(118) 109.8 no . . .
H(117) C(71) H(119) 109.7 no . . .
H(118) C(71) H(119) 109.8 no . . .
C(68) C(72) H(120) 109.8 no . . .
C(68) C(72) H(121) 108.1 no . . .
C(68) C(72) H(122) 109.8 no . . .
H(120) C(72) H(121) 109.1 no . . .
H(120) C(72) H(122) 110.9 no . . .
H(121) C(72) H(122) 109.0 no . . .
N(23) C(74) H(123) 126.5 no . . .
C(75) C(74) H(123) 126.6 no . . .
N(24) C(75) H(124) 125.6 no . . .
C(74) C(75) H(124) 126.6 no . . .
N(23) C(76) H(125) 109.1 no . . .
N(23) C(76) H(126) 110.0 no . . .
N(23) C(76) H(127) 109.4 no . . .
H(125) C(76) H(126) 109.6 no . . .
H(125) C(76) H(127) 109.1 no . . .
H(126) C(76) H(127) 109.6 no . . .
N(24) C(77) H(128) 109.0 no . . .
N(24) C(77) H(129) 109.5 no . . .
C(78) C(77) H(128) 109.0 no . . .
C(78) C(77) H(129) 109.6 no . . .
H(128) C(77) H(129) 108.0 no . . .
C(77) C(78) H(130) 109.3 no . . .
C(77) C(78) H(131) 109.1 no . . .
C(77) C(78) H(132) 108.5 no . . .
H(130) C(78) H(131) 110.3 no . . .
H(130) C(78) H(132) 109.8 no . . .
H(131) C(78) H(132) 109.8 no . . .
C(79) C(80) H(133) 119.3 no . . .
C(81) C(80) H(133) 119.7 no . . .
C(81) C(82) H(134) 119.7 no . . .
C(83) C(82) H(134) 119.0 no . . .
C(79) C(84) H(135) 119.5 no . . .
C(83) C(84) H(135) 119.4 no . . .
C(88) C(89) H(136) 119.3 no . . .
C(90) C(89) H(136) 119.4 no . . .
C(90) C(91) H(137) 119.5 no . . .
C(92) C(91) H(137) 119.5 no . . .
C(88) C(93) H(138) 119.7 no . . .
C(92) C(93) H(138) 119.4 no . . .

loop_
_geom_bond_atom_site_label_1
_geom_bond_atom_site_label_2
_geom_bond_distance
_geom_bond_publ_flag
_geom_bond_site_symmetry_1
_geom_bond_site_symmetry_2
O(1) N(1) 1.283(3) yes . .
O(2) N(2) 1.274(4) yes . .
O(3) N(5) 1.274(4) yes . .
O(4) N(6) 1.282(2) yes . .
O(5) N(9) 1.275(4) yes . .
O(6) N(10) 1.271(4) yes . .
O(7) N(13) 1.280(3) yes . .
O(8) N(14) 1.275(4) yes . .
O(9) N(17) 1.270(3) yes . .
O(10) N(18) 1.273(4) yes . .
O(11) N(21) 1.281(3) yes . .
O(12) N(22) 1.275(4) yes . .
O(13) C(85) 1.239(4) yes . .
O(14) C(85) 1.268(3) yes . .
O(15) C(86) 1.256(3) yes . .
O(16) C(86) 1.256(4) yes . .
O(17) C(87) 1.251(4) yes . .
O(18) C(87) 1.262(4) yes . .
O(19) C(94) 1.249(4) yes . .
O(20) C(94) 1.271(3) yes . .
O(21) C(95) 1.250(5) yes . .
O(22) C(95) 1.254(6) yes . .
O(23) C(96) 1.251(4) yes . .
O(24) C(96) 1.256(4) yes . .
O(42) O(43) 1.65(2) yes . .
N(1) C(1) 1.347(4) yes . .
N(1) C(2) 1.507(3) yes . .
N(2) C(1) 1.342(3) yes . .
N(2) C(3) 1.505(4) yes . .
N(3) C(8) 1.345(3) yes . .
N(3) C(9) 1.366(4) yes . .
N(3) C(11) 1.462(4) yes . .
N(4) C(8) 1.339(4) yes . .
N(4) C(10) 1.370(4) yes . .
N(4) C(12) 1.482(5) yes . .
N(5) C(14) 1.350(3) yes . .
N(5) C(15) 1.506(4) yes . .
N(6) C(14) 1.347(4) yes . .
N(6) C(16) 1.505(3) yes . .
N(7) C(21) 1.345(3) yes . .
N(7) C(22) 1.372(3) yes . .
N(7) C(24) 1.472(4) yes . .
N(8) C(21) 1.342(3) yes . .
N(8) C(23) 1.372(3) yes . .
N(8) C(25) 1.480(3) yes . .
N(9) C(27) 1.347(4) yes . .
N(9) C(28) 1.507(4) yes . .
N(10) C(27) 1.345(5) yes . .
N(10) C(29) 1.517(3) yes . .
N(11) C(34) 1.338(4) yes . .
N(11) C(35) 1.382(5) yes . .
N(11) C(37) 1.479(5) yes . .
N(12) C(34) 1.338(4) yes . .
N(12) C(36) 1.367(4) yes . .
N(12) C(38) 1.463(4) yes . .
N(13) C(40) 1.350(4) yes . .
N(13) C(41) 1.513(3) yes . .
N(14) C(40) 1.347(3) yes . .
N(14) C(42) 1.502(4) yes . .
N(15) C(47) 1.337(3) yes . .
N(15) C(48) 1.370(4) yes . .
N(15) C(50) 1.467(4) yes . .
N(16) C(47) 1.345(3) yes . .
N(16) C(49) 1.366(4) yes . .
N(16) C(51) 1.477(4) yes . .
N(17) C(53) 1.348(4) yes . .
N(17) C(54) 1.512(3) yes . .
N(18) C(53) 1.361(3) yes . .
N(18) C(55) 1.505(4) yes . .
N(19) C(60) 1.344(3) yes . .
N(19) C(61) 1.370(3) yes . .
N(19) C(63) 1.452(3) yes . .
N(20) C(60) 1.347(3) yes . .
N(20) C(62) 1.372(3) yes . .
N(20) C(64) 1.480(4) yes . .
N(21) C(66) 1.357(5) yes . .
N(21) C(67) 1.505(3) yes . .
N(22) C(66) 1.350(3) yes . .
N(22) C(68) 1.507(4) yes . .
N(23) C(73) 1.348(3) yes . .
N(23) C(74) 1.366(4) yes . .
N(23) C(76) 1.469(4) yes . .
N(24) C(73) 1.341(4) yes . .
N(24) C(75) 1.370(4) yes . .
N(24) C(77) 1.486(4) yes . .
C(1) C(8) 1.444(4) yes . .
C(2) C(3) 1.551(4) yes . .
C(2) C(4) 1.531(5) yes . .
C(2) C(5) 1.518(6) yes . .
C(3) C(6) 1.524(4) yes . .
C(3) C(7) 1.527(5) yes . .
C(9) C(10) 1.354(5) yes . .
C(12) C(13) 1.469(13) yes . .
C(14) C(21) 1.450(3) yes . .
C(15) C(16) 1.557(4) yes . .
C(15) C(17) 1.509(4) yes . .
C(15) C(18) 1.532(5) yes . .
C(16) C(19) 1.526(5) yes . .
C(16) C(20) 1.525(6) yes . .
C(22) C(23) 1.351(4) yes . .
C(25) C(26) 1.505(4) yes . .
C(27) C(34) 1.442(4) yes . .
C(28) C(29) 1.555(5) yes . .
C(28) C(30) 1.522(4) yes . .
C(28) C(31) 1.515(4) yes . .
C(29) C(32) 1.514(6) yes . .
C(29) C(33) 1.530(4) yes . .
C(35) C(36) 1.339(6) yes . .
C(38) C(39) 1.427(8) yes . .
C(40) C(47) 1.446(3) yes . .
C(41) C(42) 1.562(4) yes . .
C(41) C(43) 1.520(6) yes . .
C(41) C(44) 1.521(4) yes . .
C(42) C(45) 1.530(4) yes . .
C(42) C(46) 1.516(4) yes . .
C(48) C(49) 1.348(4) yes . .
C(51) C(52) 1.484(5) yes . .
C(53) C(60) 1.445(3) yes . .
C(54) C(55) 1.555(4) yes . .
C(54) C(56) 1.523(4) yes . .
C(54) C(57) 1.518(6) yes . .
C(55) C(58) 1.519(4) yes . .
C(55) C(59) 1.528(4) yes . .
C(61) C(62) 1.345(4) yes . .
C(64) C(65) 1.484(4) yes . .
C(66) C(73) 1.438(4) yes . .
C(67) C(68) 1.559(5) yes . .
C(67) C(69) 1.516(6) yes . .
C(67) C(70) 1.526(4) yes . .
C(68) C(71) 1.524(4) yes . .
C(68) C(72) 1.520(4) yes . .
C(74) C(75) 1.356(4) yes . .
C(77) C(78) 1.493(6) yes . .
C(79) C(80) 1.402(4) yes . .
C(79) C(84) 1.399(3) yes . .
C(79) C(85) 1.520(4) yes . .
C(80) C(81) 1.390(4) yes . .
C(81) C(82) 1.391(3) yes . .
C(81) C(86) 1.518(4) yes . .
C(82) C(83) 1.398(4) yes . .
C(83) C(84) 1.400(4) yes . .
C(83) C(87) 1.515(3) yes . .
C(88) C(89) 1.398(4) yes . .
C(88) C(93) 1.385(3) yes . .
C(88) C(94) 1.511(5) yes . .
C(89) C(90) 1.389(5) yes . .
C(90) C(91) 1.390(3) yes . .
C(90) C(95) 1.523(5) yes . .
C(91) C(92) 1.389(5) yes . .
C(92) C(93) 1.407(5) yes . .
C(92) C(96) 1.521(3) yes . .
C(4) H(1) 0.961 no . .
C(4) H(2) 0.960 no . .
C(4) H(3) 0.962 no . .
C(5) H(4) 0.963 no . .
C(5) H(5) 0.964 no . .
C(5) H(6) 0.960 no . .
C(6) H(7) 0.955 no . .
C(6) H(8) 0.969 no . .
C(6) H(9) 0.955 no . .
C(7) H(10) 0.954 no . .
C(7) H(11) 0.952 no . .
C(7) H(12) 0.966 no . .
C(9) H(13) 0.929 no . .
C(10) H(14) 0.929 no . .
C(11) H(15) 0.965 no . .
C(11) H(16) 0.956 no . .
C(11) H(17) 0.962 no . .
C(12) H(18) 0.970 no . .
C(12) H(19) 0.976 no . .
C(13) H(20) 0.977 no . .
C(13) H(21) 0.984 no . .
C(13) H(22) 0.920 no . .
C(17) H(23) 0.958 no . .
C(17) H(24) 0.953 no . .
C(17) H(25) 0.975 no . .
C(18) H(26) 0.961 no . .
C(18) H(27) 0.958 no . .
C(18) H(28) 0.958 no . .
C(19) H(29) 0.960 no . .
C(19) H(30) 0.966 no . .
C(19) H(31) 0.957 no . .
C(20) H(32) 0.959 no . .
C(20) H(33) 0.957 no . .
C(20) H(34) 0.964 no . .
C(22) H(35) 0.928 no . .
C(23) H(36) 0.933 no . .
C(24) H(37) 0.957 no . .
C(24) H(38) 0.956 no . .
C(24) H(39) 0.960 no . .
C(25) H(40) 0.970 no . .
C(25) H(41) 0.969 no . .
C(26) H(42) 0.962 no . .
C(26) H(43) 0.960 no . .
C(26) H(44) 0.957 no . .
C(30) H(45) 0.958 no . .
C(30) H(46) 0.965 no . .
C(30) H(47) 0.958 no . .
C(31) H(48) 0.966 no . .
C(31) H(49) 0.966 no . .
C(31) H(50) 0.950 no . .
C(32) H(51) 0.956 no . .
C(32) H(52) 0.972 no . .
C(32) H(53) 0.953 no . .
C(33) H(54) 0.964 no . .
C(33) H(55) 0.963 no . .
C(33) H(56) 0.961 no . .
C(35) H(57) 0.928 no . .
C(36) H(58) 0.933 no . .
C(37) H(59) 0.956 no . .
C(37) H(60) 0.958 no . .
C(37) H(61) 0.964 no . .
C(38) H(62) 0.963 no . .
C(38) H(63) 0.975 no . .
C(39) H(64) 0.960 no . .
C(39) H(65) 0.943 no . .
C(39) H(66) 0.957 no . .
C(43) H(67) 0.958 no . .
C(43) H(68) 0.954 no . .
C(43) H(69) 0.971 no . .
C(44) H(70) 0.956 no . .
C(44) H(71) 0.959 no . .
C(44) H(72) 0.963 no . .
C(45) H(73) 0.957 no . .
C(45) H(74) 0.961 no . .
C(45) H(75) 0.962 no . .
C(46) H(76) 0.955 no . .
C(46) H(77) 0.960 no . .
C(46) H(78) 0.963 no . .
C(48) H(79) 0.934 no . .
C(49) H(80) 0.931 no . .
C(50) H(81) 0.964 no . .
C(50) H(82) 0.954 no . .
C(50) H(83) 0.965 no . .
C(51) H(84) 0.958 no . .
C(51) H(85) 0.976 no . .
C(52) H(86) 0.970 no . .
C(52) H(87) 0.985 no . .
C(52) H(88) 0.927 no . .
C(56) H(89) 0.957 no . .
C(56) H(90) 0.954 no . .
C(56) H(91) 0.967 no . .
C(57) H(92) 0.956 no . .
C(57) H(93) 0.956 no . .
C(57) H(94) 0.967 no . .
C(58) H(95) 0.963 no . .
C(58) H(96) 0.963 no . .
C(58) H(97) 0.957 no . .
C(59) H(98) 0.957 no . .
C(59) H(99) 0.959 no . .
C(59) H(100) 0.958 no . .
C(61) H(101) 0.927 no . .
C(62) H(102) 0.930 no . .
C(63) H(103) 0.955 no . .
C(63) H(104) 0.971 no . .
C(63) H(105) 0.960 no . .
C(64) H(106) 0.970 no . .
C(64) H(107) 0.967 no . .
C(65) H(108) 0.960 no . .
C(65) H(109) 0.960 no . .
C(65) H(110) 0.955 no . .
C(69) H(111) 0.947 no . .
C(69) H(112) 0.958 no . .
C(69) H(113) 0.965 no . .
C(70) H(114) 0.970 no . .
C(70) H(115) 0.958 no . .
C(70) H(116) 0.954 no . .
C(71) H(117) 0.957 no . .
C(71) H(118) 0.957 no . .
C(71) H(119) 0.958 no . .
C(72) H(120) 0.950 no . .
C(72) H(121) 0.975 no . .
C(72) H(122) 0.953 no . .
C(74) H(123) 0.936 no . .
C(75) H(124) 0.930 no . .
C(76) H(125) 0.963 no . .
C(76) H(126) 0.955 no . .
C(76) H(127) 0.962 no . .
C(77) H(128) 0.973 no . .
C(77) H(129) 0.964 no . .
C(78) H(130) 0.956 no . .
C(78) H(131) 0.953 no . .
C(78) H(132) 0.962 no . .
C(80) H(133) 0.927 no . .
C(82) H(134) 0.929 no . .
C(84) H(135) 0.929 no . .
C(89) H(136) 0.933 no . .
C(91) H(137) 0.925 no . .
C(93) H(138) 0.928 no . .

loop_
_geom_contact_atom_site_label_1
_geom_contact_atom_site_label_2
_geom_contact_distance
_geom_contact_publ_flag
_geom_contact_site_symmetry_1
_geom_contact_site_symmetry_2
O(1) O(1) 3.142(3) ? . 2_765
O(1) N(1) 3.265(3) ? . 2_765
O(1) C(1) 3.514(4) ? . 2_765
O(2) O(3) 3.279(3) ? . .
O(2) N(5) 3.283(4) ? . .
O(2) N(8) 3.592(3) ? . .
O(2) C(14) 3.330(4) ? . .
O(2) C(21) 3.547(4) ? . .
O(2) C(25) 3.315(3) ? . .
O(3) O(2) 3.279(3) ? . .
O(3) N(2) 3.403(4) ? . .
O(3) C(44) 3.597(3) ? . .
O(4) O(4) 3.225(3) ? . 2_775
O(4) N(6) 3.271(3) ? . 2_775
O(4) C(18) 3.505(3) ? . 2_775
O(5) O(12) 3.150(3) ? . 1_545
O(5) N(22) 3.268(3) ? . 1_545
O(6) O(7) 3.220(2) ? . .
O(6) N(13) 3.203(3) ? . .
O(6) N(16) 3.471(4) ? . .
O(6) C(40) 3.234(4) ? . .
O(6) C(47) 3.423(5) ? . .
O(6) C(51) 3.193(6) ? . .
O(7) O(6) 3.220(2) ? . .
O(7) N(10) 3.310(3) ? . .
O(7) C(30) 3.433(4) ? . .
O(7) C(32) 3.513(3) ? . .
O(8) O(10) 3.202(3) ? . .
O(8) O(32) 2.906(4) ? . 2_666
O(8) N(18) 3.305(3) ? . .
O(9) O(11) 3.113(3) ? . .
O(9) N(21) 3.422(3) ? . .
O(9) C(69) 3.494(3) ? . .
O(9) C(78) 3.527(5) ? . 2_676
O(10) O(8) 3.202(3) ? . .
O(10) N(14) 3.251(3) ? . .
O(10) C(44) 3.489(5) ? . .
O(11) O(9) 3.113(3) ? . .
O(11) N(17) 3.150(3) ? . .
O(11) C(53) 3.397(4) ? . .
O(12) O(5) 3.150(3) ? . 1_565
O(12) N(9) 3.095(3) ? . 1_565
O(12) N(12) 3.452(3) ? . 1_565
O(12) C(27) 3.140(3) ? . 1_565
O(12) C(33) 3.567(5) ? . 1_565
O(12) C(34) 3.379(3) ? . 1_565
O(12) C(38) 3.164(4) ? . 1_565
O(13) O(26) 3.499(3) ? . 2_766
O(13) O(37) 2.696(4) ? . 1_655
O(13) C(32) 3.315(4) ? . .
O(13) C(48) 3.266(4) ? . .
O(14) O(26) 2.719(3) ? . 2_766
O(14) O(36) 2.829(3) ? . 1_655
O(14) C(9) 3.146(4) ? . .
O(14) C(11) 3.506(4) ? . .
O(15) O(35) 2.842(5) ? . 1_655
O(15) O(39) 2.720(7) ? . 1_655
O(16) O(40) 2.808(3) ? . 1_655
O(16) O(41) 2.706(4) ? . 1_655
O(16) C(75) 3.315(3) ? . 2_766
O(17) O(40) 2.734(2) ? . 2_656
O(17) C(74) 3.166(4) ? . 1_545
O(17) C(74) 3.127(3) ? . 2_766
O(17) C(75) 3.304(4) ? . 1_545
O(18) O(27) 2.739(4) ? . .
O(18) O(31) 2.755(3) ? . .
O(19) O(30) 2.751(3) ? . 2_666
O(19) C(22) 3.246(4) ? . 2_675
O(19) C(24) 3.577(3) ? . 2_675
O(19) C(61) 3.491(4) ? . .
O(20) O(29) 2.713(3) ? . 1_564
O(20) O(29) 3.017(4) ? . 2_666
O(20) C(24) 3.546(4) ? . 2_675
O(20) C(61) 3.473(5) ? . .
O(20) C(62) 3.263(4) ? . 2_675
O(21) O(38) 2.849(8) ? . 2_665
O(21) O(44) 2.737(7) ? . 2_665
O(21) C(69) 3.390(4) ? . 2_675
O(21) C(70) 3.592(5) ? . 2_675
O(22) O(25) 2.602(16) ? . 2_666
O(22) O(33) 2.573(13) ? . 2_665
O(22) O(38) 3.238(5) ? . 2_665
O(22) C(35) 3.103(4) ? . .
O(22) C(70) 3.483(3) ? . 2_675
O(23) O(36) 2.693(2) ? . .
O(23) C(9) 3.418(5) ? . 1_455
O(23) C(10) 3.220(5) ? . 1_455
O(23) C(36) 3.245(4) ? . .
O(24) O(26) 2.740(3) ? . 2_666
O(24) O(28) 2.709(5) ? . 2_666
O(25) O(22) 2.602(16) ? . 2_666
O(25) O(33) 2.84(2) ? . 1_556
O(25) O(33) 3.209(19) ? . 2_666
O(25) O(34) 2.256(12) ? . 2_666
O(25) N(4) 3.557(12) ? . 2_766
O(25) C(10) 3.340(14) ? . 2_766
O(25) C(12) 2.986(12) ? . 2_766
O(25) C(13) 2.768(14) ? . 2_766
O(25) C(37) 3.46(2) ? . 1_556
O(26) O(13) 3.499(3) ? . 2_766
O(26) O(14) 2.719(3) ? . 2_766
O(26) O(24) 2.740(3) ? . 2_666
O(26) O(37) 2.746(4) ? . 1_655
O(26) C(17) 3.324(3) ? . 2_766
O(26) C(48) 3.277(3) ? . .
O(26) C(49) 3.200(4) ? . .
O(26) C(50) 3.505(3) ? . 2_766
O(26) C(85) 3.474(3) ? . 2_766
O(27) O(18) 2.739(4) ? . .
O(27) O(28) 2.813(3) ? . .
O(27) O(37) 2.716(3) ? . 1_655
O(27) C(18) 3.555(5) ? . 2_766
O(27) C(20) 3.564(4) ? . 2_766
O(28) O(24) 2.709(5) ? . 2_666
O(28) O(27) 2.813(3) ? . .
O(28) O(30) 2.673(4) ? . .
O(28) C(52) 3.496(5) ? . .
O(29) O(20) 2.713(3) ? . 1_546
O(29) O(20) 3.017(4) ? . 2_666
O(29) O(29) 3.567(4) ? . 2_657
O(29) O(44) 2.708(7) ? . 1_556
O(29) C(46) 3.480(3) ? . 2_666
O(29) C(61) 3.387(4) ? . 1_546
O(29) C(62) 3.410(4) ? . 1_546
O(29) C(62) 3.298(5) ? . 2_666
O(30) O(19) 2.751(3) ? . 2_666
O(30) O(28) 2.673(4) ? . .
O(30) O(31) 2.822(4) ? . .
O(30) O(32) 2.849(3) ? . .
O(30) C(63) 3.364(4) ? . 2_666
O(31) O(18) 2.755(3) ? . .
O(31) O(30) 2.822(4) ? . .
O(31) O(41) 2.727(4) ? . 2_656
O(31) C(22) 3.452(4) ? . 1_546
O(31) C(23) 3.274(3) ? . 1_546
O(31) C(33) 3.540(3) ? . .
O(31) C(75) 3.283(5) ? . 1_545
O(31) C(77) 3.530(5) ? . 1_545
O(32) O(8) 2.906(4) ? . 2_666
O(32) O(30) 2.849(3) ? . .
O(32) C(39) 3.543(5) ? . .
O(32) C(52) 3.524(8) ? . .
O(32) C(63) 3.459(4) ? . 2_666
O(33) O(22) 2.573(13) ? . 2_665
O(33) O(25) 2.84(2) ? . 1_554
O(33) O(25) 3.209(19) ? . 2_666
O(33) O(33) 2.686(10) ? . 2_665
O(33) O(34) 2.998(18) ? . .
O(33) O(38) 3.114(19) ? . .
O(33) N(11) 3.188(15) ? . .
O(33) C(35) 2.833(14) ? . .
O(33) C(37) 3.389(18) ? . .
O(33) C(72) 3.171(8) ? . 1_545
O(34) O(25) 2.256(12) ? . 2_666
O(34) O(33) 2.998(18) ? . .
O(34) O(35) 2.925(5) ? . .
O(34) O(38) 2.645(12) ? . .
O(34) C(5) 3.590(7) ? . 2_665
O(34) C(10) 3.249(6) ? . 1_455
O(34) C(35) 3.455(8) ? . .
O(34) C(36) 3.329(8) ? . .
O(35) O(15) 2.842(5) ? . 1_455
O(35) O(34) 2.925(5) ? . .
O(35) O(36) 2.771(5) ? . .
O(35) C(72) 3.476(5) ? . 1_545
O(36) O(14) 2.829(3) ? . 1_455
O(36) O(23) 2.693(2) ? . .
O(36) O(35) 2.771(5) ? . .
O(36) C(39) 3.578(6) ? . .
O(36) C(49) 3.583(5) ? . 2_666
O(36) C(58) 3.531(3) ? . 2_666
O(36) C(96) 3.556(3) ? . .
O(37) O(13) 2.696(4) ? . 1_455
O(37) O(26) 2.746(4) ? . 1_455
O(37) O(27) 2.716(3) ? . 1_455
O(37) C(50) 3.131(6) ? . 2_666
O(37) C(85) 3.556(4) ? . 1_455
O(38) O(21) 2.849(8) ? . 2_665
O(38) O(22) 3.238(5) ? . 2_665
O(38) O(33) 3.114(19) ? . .
O(38) O(34) 2.645(12) ? . .
O(38) O(39) 2.766(8) ? . .
O(38) C(4) 3.455(7) ? . 2_665
O(38) C(5) 3.579(5) ? . 2_665
O(38) C(95) 3.357(7) ? . 2_665
O(39) O(15) 2.720(7) ? . 1_455
O(39) O(38) 2.766(8) ? . .
O(39) O(41) 3.337(7) ? . .
O(39) O(42) 2.479(19) ? . .
O(39) O(43) 3.449(19) ? . .
O(39) C(71) 3.543(7) ? . 1_545
O(39) C(86) 3.581(6) ? . 1_455
O(40) O(16) 2.808(3) ? . 1_455
O(40) O(17) 2.734(2) ? . 2_656
O(40) C(6) 3.587(4) ? . 2_665
O(40) C(23) 3.281(5) ? . 2_665
O(40) C(25) 3.374(4) ? . 2_665
O(40) C(76) 3.233(4) ? . 1_445
O(40) C(87) 3.579(3) ? . 2_656
O(41) O(16) 2.706(4) ? . 1_455
O(41) O(31) 2.727(4) ? . 2_656
O(41) O(39) 3.337(7) ? . .
O(41) O(42) 2.377(13) ? . .
O(41) O(43) 2.865(12) ? . .
O(41) C(77) 3.445(4) ? . 2_666
O(41) C(78) 3.516(6) ? . 2_666
O(42) O(39) 2.479(19) ? . .
O(42) O(41) 2.377(13) ? . .
O(42) O(44) 2.863(13) ? . .
O(42) N(19) 3.345(14) ? . 1_545
O(42) C(61) 3.067(16) ? . 1_545
O(42) C(63) 3.293(12) ? . 1_545
O(42) C(69) 3.186(17) ? . 1_545
O(43) O(39) 3.449(19) ? . .
O(43) O(41) 2.865(12) ? . .
O(43) O(44) 2.310(10) ? . .
O(43) N(7) 3.248(13) ? . 2_665
O(43) C(6) 3.538(11) ? . 2_665
O(43) C(22) 2.981(13) ? . 2_665
O(43) C(24) 3.232(16) ? . 2_665
O(43) C(61) 3.343(10) ? . 1_545
O(44) O(21) 2.737(7) ? . 2_665
O(44) O(29) 2.708(7) ? . 1_554
O(44) O(42) 2.863(13) ? . .
O(44) O(43) 2.310(10) ? . .
O(44) C(43) 3.410(4) ? . 2_665
O(44) C(44) 3.575(6) ? . 2_665
N(1) O(1) 3.265(3) ? . 2_765
N(2) O(3) 3.403(4) ? . .
N(3) C(17) 3.568(6) ? . .
N(4) O(25) 3.557(12) ? . 2_766
N(4) C(5) 3.520(5) ? . 2_765
N(5) O(2) 3.283(4) ? . .
N(6) O(4) 3.271(3) ? . 2_775
N(7) O(43) 3.248(13) ? . 2_665
N(7) C(20) 3.478(5) ? . 2_775
N(8) O(2) 3.592(3) ? . .
N(9) O(12) 3.095(3) ? . 1_545
N(10) O(7) 3.310(3) ? . .
N(11) O(33) 3.188(15) ? . .
N(12) O(12) 3.452(3) ? . 1_545
N(12) C(72) 3.517(6) ? . 1_545
N(13) O(6) 3.203(3) ? . .
N(14) O(10) 3.251(3) ? . .
N(15) C(32) 3.482(5) ? . .
N(15) C(58) 3.533(5) ? . .
N(16) O(6) 3.471(4) ? . .
N(16) C(32) 3.562(5) ? . .
N(17) O(11) 3.150(3) ? . .
N(18) O(8) 3.305(3) ? . .
N(19) O(42) 3.345(14) ? . 1_565
N(19) C(46) 3.490(5) ? . .
N(19) C(69) 3.512(5) ? . .
N(21) O(9) 3.422(3) ? . .
N(22) O(5) 3.268(3) ? . 1_565
N(23) C(31) 3.309(5) ? . 1_565
C(1) O(1) 3.514(4) ? . 2_765
C(4) O(38) 3.455(7) ? . 2_665
C(5) O(34) 3.590(7) ? . 2_665
C(5) O(38) 3.579(5) ? . 2_665
C(5) N(4) 3.520(5) ? . 2_765
C(5) C(10) 3.566(7) ? . 2_765
C(6) O(40) 3.587(4) ? . 2_665
C(6) O(43) 3.538(11) ? . 2_665
C(9) O(14) 3.146(4) ? . .
C(9) O(23) 3.418(5) ? . 1_655
C(10) O(23) 3.220(5) ? . 1_655
C(10) O(25) 3.340(14) ? . 2_766
C(10) O(34) 3.249(6) ? . 1_655
C(10) C(5) 3.566(7) ? . 2_765
C(11) O(14) 3.506(4) ? . .
C(11) C(17) 3.574(6) ? . .
C(11) C(30) 3.507(5) ? . .
C(12) O(25) 2.986(12) ? . 2_766
C(13) O(25) 2.768(14) ? . 2_766
C(13) C(70) 3.526(9) ? . 2_775
C(14) O(2) 3.330(4) ? . .
C(17) O(26) 3.324(3) ? . 2_766
C(17) N(3) 3.568(6) ? . .
C(17) C(11) 3.574(6) ? . .
C(18) O(4) 3.505(3) ? . 2_775
C(18) O(27) 3.555(5) ? . 2_766
C(20) O(27) 3.564(4) ? . 2_766
C(20) N(7) 3.478(5) ? . 2_775
C(20) C(22) 3.581(6) ? . 2_775
C(21) O(2) 3.547(4) ? . .
C(22) O(19) 3.246(4) ? . 2_675
C(22) O(31) 3.452(4) ? . 1_564
C(22) O(43) 2.981(13) ? . 2_665
C(22) C(20) 3.581(6) ? . 2_775
C(23) O(31) 3.274(3) ? . 1_564
C(23) O(40) 3.281(5) ? . 2_665
C(24) O(19) 3.577(3) ? . 2_675
C(24) O(20) 3.546(4) ? . 2_675
C(24) O(43) 3.232(15) ? . 2_665
C(25) O(2) 3.315(3) ? . .
C(25) O(40) 3.374(4) ? . 2_665
C(26) C(76) 3.568(6) ? . 2_775
C(27) O(12) 3.140(3) ? . 1_545
C(30) O(7) 3.433(4) ? . .
C(30) C(11) 3.507(5) ? . .
C(31) N(23) 3.309(5) ? . 1_545
C(31) C(74) 3.410(4) ? . 1_545
C(31) C(76) 3.570(7) ? . 1_545
C(31) C(83) 3.599(5) ? . .
C(32) O(7) 3.513(3) ? . .
C(32) O(13) 3.315(4) ? . .
C(32) N(15) 3.482(5) ? . .
C(32) N(16) 3.562(5) ? . .
C(32) C(47) 3.472(5) ? . .
C(33) O(12) 3.567(5) ? . 1_545
C(33) O(31) 3.540(3) ? . .
C(34) O(12) 3.379(3) ? . 1_545
C(35) O(22) 3.103(4) ? . .
C(35) O(33) 2.833(14) ? . .
C(35) O(34) 3.455(8) ? . .
C(35) C(91) 3.580(5) ? . .
C(36) O(23) 3.245(4) ? . .
C(36) O(34) 3.329(8) ? . .
C(36) C(91) 3.586(4) ? . .
C(37) O(25) 3.46(2) ? . 1_554
C(37) O(33) 3.389(18) ? . .
C(38) O(12) 3.164(4) ? . 1_545
C(39) O(32) 3.543(5) ? . .
C(39) O(36) 3.578(6) ? . .
C(39) C(51) 3.509(8) ? . 2_666
C(39) C(52) 3.492(10) ? . 2_666
C(40) O(6) 3.234(4) ? . .
C(43) O(44) 3.410(4) ? . 2_665
C(44) O(3) 3.597(3) ? . .
C(44) O(10) 3.489(5) ? . .
C(44) O(44) 3.575(6) ? . 2_665
C(46) O(29) 3.480(3) ? . 2_666
C(46) N(19) 3.490(5) ? . .
C(46) C(94) 3.505(4) ? . .
C(47) O(6) 3.423(5) ? . .
C(47) C(32) 3.472(5) ? . .
C(48) O(13) 3.266(4) ? . .
C(48) O(26) 3.277(3) ? . .
C(49) O(26) 3.200(4) ? . .
C(49) O(36) 3.583(5) ? . 2_666
C(50) O(26) 3.505(3) ? . 2_766
C(50) O(37) 3.131(6) ? . 2_666
C(51) O(6) 3.193(6) ? . .
C(51) C(39) 3.509(8) ? . 2_666
C(52) O(28) 3.496(5) ? . .
C(52) O(32) 3.524(8) ? . .
C(52) C(39) 3.492(10) ? . 2_666
C(53) O(11) 3.397(4) ? . .
C(58) O(36) 3.531(3) ? . 2_666
C(58) N(15) 3.533(5) ? . .
C(60) C(69) 3.507(5) ? . .
C(61) O(19) 3.491(4) ? . .
C(61) O(20) 3.473(5) ? . .
C(61) O(29) 3.387(4) ? . 1_564
C(61) O(42) 3.067(16) ? . 1_565
C(61) O(43) 3.343(10) ? . 1_565
C(62) O(20) 3.263(4) ? . 2_675
C(62) O(29) 3.410(4) ? . 1_564
C(62) O(29) 3.298(5) ? . 2_666
C(63) O(30) 3.364(4) ? . 2_666
C(63) O(32) 3.459(4) ? . 2_666
C(63) O(42) 3.293(12) ? . 1_565
C(69) O(9) 3.494(3) ? . .
C(69) O(21) 3.390(4) ? . 2_675
C(69) O(42) 3.186(17) ? . 1_565
C(69) N(19) 3.512(5) ? . .
C(69) C(60) 3.507(5) ? . .
C(70) O(21) 3.592(5) ? . 2_675
C(70) O(22) 3.483(3) ? . 2_675
C(70) C(13) 3.526(9) ? . 2_775
C(70) C(95) 3.558(5) ? . 2_675
C(71) O(39) 3.543(7) ? . 1_565
C(71) C(78) 3.529(5) ? . 2_676
C(72) O(33) 3.171(8) ? . 1_565
C(72) O(35) 3.476(5) ? . 1_565
C(72) N(12) 3.517(6) ? . 1_565
C(74) O(17) 3.166(4) ? . 1_565
C(74) O(17) 3.127(3) ? . 2_766
C(74) C(31) 3.410(4) ? . 1_565
C(75) O(16) 3.315(3) ? . 2_766
C(75) O(17) 3.304(4) ? . 1_565
C(75) O(31) 3.283(5) ? . 1_565
C(76) O(40) 3.233(4) ? . 1_665
C(76) C(26) 3.568(6) ? . 2_775
C(76) C(31) 3.570(7) ? . 1_565
C(77) O(31) 3.530(5) ? . 1_565
C(77) O(41) 3.445(4) ? . 2_666
C(78) O(9) 3.527(5) ? . 2_676
C(78) O(41) 3.516(6) ? . 2_666
C(78) C(71) 3.529(5) ? . 2_676
C(83) C(31) 3.599(5) ? . .
C(85) O(26) 3.474(3) ? . 2_766
C(85) O(37) 3.556(4) ? . 1_655
C(86) O(39) 3.581(6) ? . 1_655
C(87) O(40) 3.579(3) ? . 2_656
C(91) C(35) 3.580(5) ? . .
C(91) C(36) 3.586(4) ? . .
C(94) C(46) 3.505(4) ? . .
C(95) O(38) 3.357(7) ? . 2_665
C(95) C(70) 3.558(5) ? . 2_675
C(96) O(36) 3.556(3) ? . .
O(1) H(5) 3.371 ? . 2_765
O(1) H(11) 2.913 ? . 2_765
O(1) H(18) 3.131 ? . 2_765
O(1) H(19) 3.377 ? . 2_765
O(1) H(47) 3.478 ? . .
O(2) H(31) 2.767 ? . .
O(2) H(40) 2.924 ? . .
O(2) H(41) 3.035 ? . .
O(3) H(2) 2.725 ? . .
O(3) H(9) 2.964 ? . .
O(3) H(15) 3.288 ? . .
O(3) H(72) 2.822 ? . .
O(4) H(27) 2.573 ? . 2_775
O(4) H(34) 2.856 ? . 2_775
O(4) H(38) 3.243 ? . 2_775
O(4) H(109) 2.661 ? . 2_775
O(5) H(21) 3.284 ? . 2_765
O(5) H(115) 2.645 ? . 1_545
O(5) H(122) 3.156 ? . 1_545
O(5) H(126) 3.037 ? . 1_545
O(6) H(73) 2.849 ? . .
O(6) H(85) 2.412 ? . .
O(6) H(86) 3.418 ? . .
O(7) H(15) 3.280 ? . .
O(7) H(16) 3.591 ? . .
O(7) H(46) 2.491 ? . .
O(7) H(53) 2.647 ? . .
O(7) H(60) 3.497 ? . .
O(8) H(64) 3.464 ? . 2_666
O(8) H(90) 2.664 ? . .
O(8) H(97) 2.900 ? . .
O(9) H(112) 2.635 ? . .
O(9) H(119) 3.078 ? . .
O(9) H(130) 3.346 ? . .
O(9) H(131) 2.622 ? . 2_676
O(10) H(28) 3.353 ? . .
O(10) H(71) 2.540 ? . .
O(10) H(77) 2.824 ? . .
O(10) H(82) 3.302 ? . .
O(11) H(43) 3.290 ? . 2_775
O(11) H(92) 3.204 ? . .
O(11) H(100) 2.677 ? . .
O(11) H(106) 3.133 ? . .
O(11) H(108) 3.511 ? . .
O(12) H(49) 3.533 ? . 1_565
O(12) H(54) 2.639 ? . 1_565
O(12) H(62) 2.934 ? . 1_565
O(12) H(63) 2.755 ? . 1_565
O(13) H(51) 2.693 ? . .
O(13) H(52) 3.586 ? . .
O(13) H(53) 3.219 ? . .
O(13) H(79) 2.857 ? . .
O(13) H(79) 3.207 ? . 2_766
O(13) H(83) 2.916 ? . .
O(14) H(13) 2.321 ? . .
O(14) H(16) 2.675 ? . .
O(14) H(83) 3.366 ? . .
O(14) H(95) 3.370 ? . 2_766
O(15) H(4) 2.851 ? . 2_765
O(15) H(7) 3.205 ? . 2_765
O(15) H(10) 2.899 ? . 2_765
O(15) H(93) 3.105 ? . 2_766
O(16) H(7) 3.004 ? . 2_765
O(16) H(8) 3.385 ? . 2_765
O(16) H(10) 3.210 ? . 2_765
O(16) H(124) 2.761 ? . 2_766
O(16) H(132) 3.311 ? . 2_766
O(17) H(44) 3.530 ? . 1_546
O(17) H(123) 2.632 ? . 1_545
O(17) H(123) 2.365 ? . 2_766
O(17) H(124) 2.941 ? . 1_545
O(17) H(127) 3.234 ? . 2_766
O(18) H(36) 2.810 ? . 1_546
O(18) H(44) 3.121 ? . 1_546
O(18) H(48) 3.545 ? . .
O(18) H(55) 2.995 ? . .
O(18) H(124) 3.486 ? . 1_545
O(19) H(33) 3.570 ? . 1_455
O(19) H(35) 2.502 ? . 2_675
O(19) H(39) 2.726 ? . 2_675
O(19) H(76) 3.473 ? . .
O(19) H(78) 3.149 ? . .
O(19) H(101) 2.925 ? . .
O(19) H(105) 2.807 ? . .
O(20) H(39) 2.626 ? . 2_675
O(20) H(76) 3.076 ? . .
O(20) H(101) 2.935 ? . .
O(20) H(102) 2.359 ? . 2_675
O(20) H(110) 2.761 ? . 2_675
O(21) H(68) 2.905 ? . .
O(21) H(111) 2.764 ? . 2_675
O(21) H(113) 3.251 ? . 2_675
O(21) H(114) 2.802 ? . 2_675
O(22) H(22) 3.048 ? . 1_455
O(22) H(57) 2.240 ? . .
O(22) H(61) 3.545 ? . .
O(22) H(114) 2.564 ? . 2_675
O(23) H(13) 3.082 ? . 1_455
O(23) H(14) 2.671 ? . 1_455
O(23) H(58) 2.376 ? . .
O(23) H(65) 2.878 ? . .
O(24) H(23) 3.153 ? . 1_455
O(24) H(29) 2.993 ? . 1_455
O(24) H(32) 3.579 ? . 1_455
O(24) H(80) 2.802 ? . 2_666
O(24) H(88) 3.212 ? . 2_666
O(25) H(14) 2.694 ? . 2_766
O(25) H(19) 2.459 ? . 2_766
O(25) H(20) 3.313 ? . 2_766
O(25) H(21) 3.486 ? . 2_766
O(25) H(22) 2.021 ? . 2_766
O(25) H(57) 2.877 ? . 2_666
O(25) H(59) 2.839 ? . 1_556
O(25) H(61) 3.205 ? . 1_556
O(25) H(137) 2.933 ? . 2_666
O(26) H(13) 3.397 ? . 2_766
O(26) H(23) 2.563 ? . 2_766
O(26) H(24) 3.537 ? . 2_766
O(26) H(25) 3.436 ? . 2_766
O(26) H(79) 2.793 ? . .
O(26) H(80) 2.626 ? . .
O(26) H(82) 3.596 ? . 2_766
O(26) H(83) 2.642 ? . 2_766
O(27) H(23) 3.598 ? . 2_766
O(27) H(26) 2.598 ? . 2_766
O(27) H(32) 2.811 ? . 2_766
O(27) H(34) 3.468 ? . 2_766
O(27) H(36) 3.420 ? . 1_546
O(27) H(42) 3.243 ? . 1_546
O(27) H(44) 3.195 ? . 1_546
O(27) H(99) 3.511 ? . 2_766
O(27) H(135) 3.060 ? . .
O(28) H(32) 3.440 ? . 2_766
O(28) H(52) 3.259 ? . .
O(28) H(56) 3.533 ? . .
O(28) H(80) 3.072 ? . .
O(28) H(86) 2.725 ? . .
O(28) H(88) 3.443 ? . .
O(28) H(138) 2.955 ? . 2_666
O(29) H(37) 3.365 ? . 2_666
O(29) H(39) 3.151 ? . 2_666
O(29) H(70) 2.726 ? . 2_666
O(29) H(76) 2.745 ? . 2_666
O(29) H(77) 3.373 ? . 2_666
O(29) H(101) 2.826 ? . 1_546
O(29) H(102) 2.891 ? . 1_546
O(29) H(102) 2.929 ? . 2_666
O(29) H(136) 3.150 ? . 2_666
O(30) H(35) 3.404 ? . 1_546
O(30) H(56) 3.193 ? . .
O(30) H(78) 3.496 ? . 2_666
O(30) H(86) 3.354 ? . .
O(30) H(104) 3.363 ? . 2_666
O(30) H(105) 2.555 ? . 2_666
O(30) H(138) 2.952 ? . 2_666
O(31) H(35) 3.025 ? . 1_546
O(31) H(36) 2.639 ? . 1_546
O(31) H(55) 2.880 ? . .
O(31) H(56) 3.560 ? . .
O(31) H(105) 3.471 ? . 2_666
O(31) H(124) 2.642 ? . 1_545
O(31) H(129) 2.685 ? . 1_545
O(32) H(56) 2.911 ? . .
O(32) H(63) 3.078 ? . .
O(32) H(64) 2.963 ? . .
O(32) H(66) 3.526 ? . .
O(32) H(75) 3.484 ? . 2_666
O(32) H(78) 3.488 ? . 2_666
O(32) H(84) 3.521 ? . 2_666
O(32) H(86) 3.223 ? . .
O(32) H(87) 2.875 ? . .
O(32) H(90) 2.954 ? . 2_666
O(32) H(91) 3.439 ? . 2_666
O(32) H(104) 2.689 ? . 2_666
O(32) H(105) 3.364 ? . 2_666
O(33) H(57) 2.549 ? . .
O(33) H(57) 3.219 ? . 2_665
O(33) H(59) 3.114 ? . .
O(33) H(61) 3.310 ? . .
O(33) H(114) 3.277 ? . 1_545
O(33) H(120) 2.857 ? . 1_545
O(33) H(121) 3.570 ? . 1_545
O(33) H(122) 2.704 ? . 1_545
O(34) H(4) 3.236 ? . 2_665
O(34) H(6) 3.090 ? . 2_665
O(34) H(14) 2.554 ? . 1_455
O(34) H(19) 3.493 ? . 1_455
O(34) H(57) 3.219 ? . .
O(34) H(58) 2.967 ? . .
O(34) H(120) 3.094 ? . 1_545
O(34) H(121) 3.356 ? . 1_545
O(35) H(58) 3.136 ? . .
O(35) H(62) 3.049 ? . .
O(35) H(89) 3.055 ? . 2_666
O(35) H(93) 3.406 ? . 2_666
O(35) H(118) 3.384 ? . 1_545
O(35) H(120) 3.419 ? . 1_545
O(35) H(121) 2.694 ? . 1_545
O(35) H(133) 3.265 ? . 1_455
O(36) H(13) 3.033 ? . 1_455
O(36) H(58) 3.564 ? . .
O(36) H(64) 3.414 ? . .
O(36) H(65) 2.965 ? . .
O(36) H(80) 3.176 ? . 2_666
O(36) H(89) 2.780 ? . 2_666
O(36) H(95) 2.849 ? . 2_666
O(36) H(97) 3.333 ? . 2_666
O(36) H(133) 3.240 ? . 1_455
O(37) H(23) 3.438 ? . 2_666
O(37) H(79) 3.258 ? . 1_455
O(37) H(79) 3.321 ? . 2_666
O(37) H(82) 2.656 ? . 2_666
O(37) H(83) 2.838 ? . 2_666
O(37) H(96) 2.878 ? . 2_666
O(37) H(135) 2.935 ? . 1_455
O(38) H(1) 2.816 ? . 2_665
O(38) H(3) 3.291 ? . 2_665
O(38) H(4) 3.189 ? . 2_665
O(38) H(6) 3.180 ? . 2_665
O(38) H(61) 2.684 ? . 2_665
O(38) H(120) 2.805 ? . 1_545
O(39) H(1) 3.139 ? . 2_665
O(39) H(4) 2.972 ? . 2_665
O(39) H(7) 2.842 ? . 2_665
O(39) H(111) 2.928 ? . 1_545
O(39) H(117) 2.620 ? . 1_545
O(39) H(120) 3.079 ? . 1_545
O(40) H(8) 2.720 ? . 2_665
O(40) H(12) 3.232 ? . 2_665
O(40) H(36) 2.788 ? . 2_665
O(40) H(41) 2.613 ? . 2_665
O(40) H(44) 3.385 ? . 2_665
O(40) H(123) 3.298 ? . 1_445
O(40) H(124) 3.254 ? . 2_666
O(40) H(127) 2.271 ? . 1_445
O(40) H(134) 3.262 ? . 1_455
O(41) H(7) 3.192 ? . 2_665
O(41) H(35) 3.246 ? . 2_665
O(41) H(103) 2.958 ? . 1_545
O(41) H(105) 3.439 ? . 1_545
O(41) H(124) 3.024 ? . 2_666
O(41) H(129) 2.739 ? . 2_666
O(41) H(131) 3.546 ? . 2_666
O(41) H(132) 3.036 ? . 2_666
O(42) H(7) 3.521 ? . 2_665
O(42) H(101) 2.710 ? . 1_545
O(42) H(103) 2.791 ? . 1_545
O(42) H(105) 3.339 ? . 1_545
O(42) H(111) 2.630 ? . 1_545
O(42) H(112) 3.007 ? . 1_545
O(42) H(113) 3.520 ? . 1_545
O(42) H(117) 3.509 ? . 1_545
O(43) H(7) 3.208 ? . 2_665
O(43) H(9) 3.072 ? . 2_665
O(43) H(35) 2.633 ? . 2_665
O(43) H(37) 2.972 ? . 2_665
O(43) H(39) 3.005 ? . 2_665
O(43) H(101) 2.580 ? . 1_545
O(44) H(1) 3.006 ? . 2_665
O(44) H(37) 3.287 ? . 2_665
O(44) H(67) 3.296 ? . 2_665
O(44) H(68) 2.764 ? . 2_665
O(44) H(70) 2.825 ? . 2_665
O(44) H(101) 3.220 ? . 1_545
O(44) H(136) 3.363 ? . 2_665
N(3) H(5) 3.127 ? . 2_765
N(3) H(24) 2.808 ? . .
N(3) H(25) 3.514 ? . .
N(4) H(5) 3.081 ? . 2_765
N(4) H(6) 3.056 ? . 2_765
N(4) H(31) 3.508 ? . .
N(6) H(34) 3.435 ? . 2_775
N(6) H(109) 3.548 ? . 2_775
N(7) H(9) 3.159 ? . .
N(7) H(33) 3.032 ? . 2_775
N(7) H(34) 3.071 ? . 2_775
N(8) H(8) 2.955 ? . .
N(8) H(9) 3.426 ? . .
N(8) H(34) 3.028 ? . 2_775
N(11) H(69) 2.848 ? . .
N(11) H(122) 3.061 ? . 1_545
N(12) H(73) 3.553 ? . .
N(12) H(121) 2.895 ? . 1_545
N(12) H(122) 3.234 ? . 1_545
N(13) H(53) 3.385 ? . .
N(14) H(97) 3.535 ? . .
N(15) H(52) 3.256 ? . .
N(15) H(53) 2.884 ? . .
N(15) H(96) 3.041 ? . .
N(15) H(97) 3.156 ? . .
N(16) H(52) 2.856 ? . .
N(16) H(53) 3.383 ? . .
N(16) H(97) 3.123 ? . .
N(17) H(112) 3.415 ? . .
N(18) H(77) 3.384 ? . .
N(19) H(77) 3.062 ? . .
N(19) H(78) 3.103 ? . .
N(19) H(112) 3.041 ? . .
N(19) H(113) 3.186 ? . .
N(20) H(77) 3.018 ? . .
N(20) H(112) 3.586 ? . .
N(20) H(113) 2.803 ? . .
N(23) H(49) 2.707 ? . 1_565
N(23) H(50) 3.065 ? . 1_565
N(24) H(49) 2.982 ? . 1_565
N(24) H(54) 3.243 ? . 1_565
C(4) H(67) 3.105 ? . .
C(5) H(19) 3.358 ? . 2_765
C(7) H(47) 3.527 ? . 2_765
C(8) H(5) 3.085 ? . 2_765
C(8) H(24) 3.195 ? . .
C(9) H(5) 3.167 ? . 2_765
C(9) H(24) 3.047 ? . .
C(10) H(5) 3.147 ? . 2_765
C(10) H(6) 3.219 ? . 2_765
C(10) H(24) 3.526 ? . .
C(11) H(24) 3.131 ? . .
C(11) H(25) 3.128 ? . .
C(11) H(45) 3.206 ? . .
C(11) H(46) 3.205 ? . .
C(11) H(47) 3.538 ? . .
C(11) H(81) 3.428 ? . .
C(12) H(6) 3.138 ? . 2_765
C(12) H(59) 3.385 ? . 2_765
C(13) H(31) 3.331 ? . .
C(13) H(59) 3.525 ? . 2_765
C(13) H(114) 3.544 ? . 2_775
C(13) H(115) 3.202 ? . 2_775
C(13) H(116) 3.265 ? . 2_775
C(14) H(34) 3.489 ? . 2_775
C(17) H(15) 3.111 ? . .
C(17) H(16) 3.543 ? . .
C(17) H(81) 3.594 ? . .
C(17) H(82) 3.480 ? . .
C(17) H(83) 3.561 ? . .
C(18) H(42) 3.008 ? . 2_775
C(18) H(107) 3.573 ? . .
C(19) H(20) 2.975 ? . .
C(20) H(138) 3.533 ? . 1_655
C(21) H(8) 3.329 ? . .
C(21) H(9) 3.160 ? . .
C(21) H(33) 3.498 ? . 2_775
C(21) H(34) 2.925 ? . 2_775
C(22) H(8) 3.480 ? . .
C(22) H(9) 3.444 ? . .
C(22) H(33) 3.257 ? . 2_775
C(22) H(34) 3.263 ? . 2_775
C(23) H(8) 3.065 ? . .
C(23) H(34) 3.241 ? . 2_775
C(24) H(33) 3.230 ? . 2_775
C(24) H(107) 3.525 ? . .
C(24) H(110) 3.514 ? . .
C(25) H(8) 3.337 ? . .
C(25) H(125) 3.245 ? . 2_775
C(25) H(127) 3.268 ? . 2_775
C(26) H(26) 3.518 ? . 2_775
C(26) H(27) 3.511 ? . 2_775
C(26) H(99) 3.236 ? . 2_775
C(26) H(100) 3.501 ? . 2_775
C(26) H(106) 3.401 ? . 2_775
C(26) H(109) 3.371 ? . 2_775
C(26) H(125) 2.889 ? . 2_775
C(26) H(127) 3.379 ? . 2_775
C(30) H(16) 3.374 ? . .
C(30) H(17) 2.810 ? . .
C(31) H(126) 3.214 ? . 1_545
C(32) H(135) 3.280 ? . .
C(34) H(69) 3.240 ? . .
C(34) H(121) 3.348 ? . 1_545
C(34) H(122) 3.040 ? . 1_545
C(35) H(69) 3.155 ? . .
C(35) H(121) 3.515 ? . 1_545
C(35) H(122) 3.288 ? . 1_545
C(35) H(137) 3.001 ? . .
C(36) H(121) 3.028 ? . 1_545
C(36) H(122) 3.398 ? . 1_545
C(36) H(137) 3.001 ? . .
C(37) H(3) 3.439 ? . .
C(37) H(19) 3.299 ? . 2_765
C(37) H(67) 3.241 ? . .
C(37) H(69) 3.119 ? . .
C(38) H(89) 3.384 ? . 2_666
C(38) H(91) 3.366 ? . 2_666
C(38) H(121) 3.155 ? . 1_545
C(39) H(73) 3.452 ? . .
C(39) H(84) 2.752 ? . 2_666
C(39) H(88) 2.950 ? . 2_666
C(39) H(89) 3.352 ? . 2_666
C(39) H(90) 3.525 ? . 2_666
C(40) H(53) 3.499 ? . .
C(43) H(3) 3.543 ? . .
C(43) H(60) 3.255 ? . .
C(43) H(61) 3.434 ? . .
C(44) H(37) 3.406 ? . .
C(45) H(66) 3.479 ? . .
C(45) H(87) 3.514 ? . 2_666
C(47) H(52) 3.097 ? . .
C(47) H(53) 2.944 ? . .
C(47) H(96) 3.511 ? . .
C(47) H(97) 3.037 ? . .
C(48) H(52) 3.151 ? . .
C(48) H(53) 3.327 ? . .
C(48) H(96) 3.262 ? . .
C(48) H(97) 3.301 ? . .
C(49) H(52) 2.908 ? . .
C(49) H(97) 3.279 ? . .
C(50) H(16) 3.460 ? . .
C(50) H(25) 2.971 ? . .
C(50) H(53) 3.345 ? . .
C(50) H(96) 3.233 ? . .
C(51) H(52) 3.428 ? . .
C(51) H(64) 3.049 ? . 2_666
C(51) H(65) 3.599 ? . 2_666
C(51) H(66) 3.383 ? . 2_666
C(51) H(87) 3.577 ? . 2_666
C(52) H(52) 3.492 ? . .
C(52) H(64) 3.430 ? . 2_666
C(52) H(65) 3.343 ? . 2_666
C(52) H(66) 3.191 ? . 2_666
C(52) H(75) 3.234 ? . 2_666
C(53) H(77) 3.411 ? . .
C(56) H(62) 3.008 ? . 2_666
C(56) H(64) 3.027 ? . 2_666
C(57) H(118) 3.563 ? . 2_676
C(57) H(130) 3.346 ? . .
C(57) H(132) 3.218 ? . .
C(58) H(82) 3.454 ? . .
C(59) H(43) 3.429 ? . 2_775
C(59) H(44) 3.432 ? . 2_775
C(60) H(77) 2.872 ? . .
C(60) H(78) 3.496 ? . .
C(60) H(112) 3.126 ? . .
C(60) H(113) 2.982 ? . .
C(61) H(77) 3.305 ? . .
C(61) H(78) 3.433 ? . .
C(61) H(112) 3.490 ? . .
C(61) H(113) 3.166 ? . .
C(62) H(77) 3.284 ? . .
C(62) H(113) 2.934 ? . .
C(62) H(136) 3.283 ? . 2_675
C(63) H(78) 3.260 ? . .
C(63) H(112) 3.426 ? . .
C(63) H(129) 3.374 ? . 2_676
C(63) H(131) 3.595 ? . 2_676
C(64) H(38) 3.577 ? . .
C(64) H(43) 3.383 ? . 2_775
C(64) H(113) 3.417 ? . .
C(65) H(30) 3.293 ? . 2_775
C(65) H(38) 3.341 ? . .
C(65) H(43) 3.346 ? . 2_775
C(65) H(113) 3.394 ? . .
C(65) H(116) 3.565 ? . .
C(65) H(136) 3.581 ? . 2_675
C(69) H(108) 3.595 ? . .
C(70) H(21) 3.076 ? . 2_775
C(70) H(22) 3.153 ? . 2_775
C(70) H(108) 3.466 ? . .
C(71) H(94) 3.385 ? . 2_676
C(71) H(131) 3.102 ? . 2_676
C(71) H(132) 3.289 ? . 2_676
C(72) H(62) 3.488 ? . 1_565
C(73) H(49) 2.852 ? . 1_565
C(73) H(92) 3.580 ? . .
C(74) H(48) 3.543 ? . 1_565
C(74) H(49) 2.783 ? . 1_565
C(74) H(50) 3.391 ? . 1_565
C(74) H(134) 2.909 ? . 2_766
C(75) H(49) 2.954 ? . 1_565
C(75) H(134) 3.171 ? . 2_766
C(76) H(41) 2.946 ? . 2_775
C(76) H(43) 3.184 ? . 2_775
C(76) H(44) 3.408 ? . 2_775
C(76) H(49) 3.327 ? . 1_565
C(76) H(50) 2.943 ? . 1_565
C(77) H(54) 3.318 ? . 1_565
C(77) H(103) 3.382 ? . 2_676
C(78) H(92) 3.523 ? . .
C(78) H(94) 3.086 ? . .
C(78) H(103) 3.395 ? . 2_676
C(78) H(117) 3.405 ? . 2_676
C(78) H(119) 3.020 ? . 2_676
C(79) H(45) 3.201 ? . .
C(79) H(48) 3.444 ? . .
C(79) H(51) 3.163 ? . .
C(79) H(95) 3.051 ? . 2_766
C(79) H(98) 3.238 ? . 2_766
C(80) H(10) 3.500 ? . 2_765
C(80) H(45) 3.561 ? . .
C(80) H(93) 3.095 ? . 2_766
C(80) H(95) 3.345 ? . 2_766
C(80) H(98) 3.533 ? . 2_766
C(81) H(10) 3.213 ? . 2_765
C(81) H(93) 2.887 ? . 2_766
C(81) H(98) 3.504 ? . 2_766
C(82) H(48) 3.061 ? . .
C(82) H(93) 3.482 ? . 2_766
C(82) H(98) 3.162 ? . 2_766
C(82) H(123) 3.425 ? . 2_766
C(83) H(48) 2.658 ? . .
C(83) H(98) 2.807 ? . 2_766
C(84) H(45) 3.571 ? . .
C(84) H(48) 2.886 ? . .
C(84) H(51) 2.765 ? . .
C(84) H(98) 2.831 ? . 2_766
C(85) H(13) 3.513 ? . .
C(85) H(16) 3.236 ? . .
C(85) H(45) 3.379 ? . .
C(85) H(51) 3.139 ? . .
C(85) H(83) 3.451 ? . .
C(85) H(95) 3.114 ? . 2_766
C(86) H(7) 3.307 ? . 2_765
C(86) H(10) 2.796 ? . 2_765
C(86) H(93) 3.039 ? . 2_766
C(87) H(36) 3.578 ? . 1_546
C(87) H(44) 3.331 ? . 1_546
C(87) H(48) 3.113 ? . .
C(87) H(55) 3.560 ? . .
C(87) H(98) 3.460 ? . 2_766
C(87) H(123) 3.422 ? . 1_545
C(87) H(123) 3.432 ? . 2_766
C(87) H(124) 3.434 ? . 1_545
C(88) H(74) 3.090 ? . .
C(88) H(76) 3.032 ? . .
C(88) H(78) 3.468 ? . .
C(88) H(110) 3.243 ? . 2_675
C(89) H(68) 3.267 ? . .
C(89) H(74) 3.086 ? . .
C(89) H(76) 3.113 ? . .
C(89) H(102) 3.345 ? . 2_675
C(89) H(108) 3.596 ? . 2_675
C(89) H(110) 3.130 ? . 2_675
C(90) H(57) 3.503 ? . .
C(90) H(68) 3.184 ? . .
C(90) H(74) 3.075 ? . .
C(91) H(29) 3.517 ? . 1_455
C(91) H(57) 3.233 ? . .
C(91) H(58) 3.229 ? . .
C(91) H(74) 3.033 ? . .
C(92) H(29) 2.876 ? . 1_455
C(92) H(30) 3.514 ? . 1_455
C(92) H(74) 3.021 ? . .
C(93) H(29) 3.133 ? . 1_455
C(93) H(30) 3.428 ? . 1_455
C(93) H(32) 3.594 ? . 1_455
C(93) H(33) 3.462 ? . 1_455
C(93) H(74) 3.043 ? . .
C(93) H(75) 3.473 ? . .
C(94) H(35) 3.514 ? . 2_675
C(94) H(39) 2.771 ? . 2_675
C(94) H(76) 2.929 ? . .
C(94) H(78) 3.192 ? . .
C(94) H(101) 3.237 ? . .
C(94) H(102) 3.453 ? . 2_675
C(94) H(110) 3.182 ? . 2_675
C(95) H(57) 3.003 ? . .
C(95) H(68) 3.094 ? . .
C(95) H(114) 2.704 ? . 2_675
C(96) H(14) 3.419 ? . 1_455
C(96) H(29) 2.990 ? . 1_455
C(96) H(58) 3.336 ? . .
C(96) H(65) 3.469 ? . .
C(96) H(80) 3.565 ? . 2_666
C(96) H(88) 3.337 ? . 2_666
H(1) O(38) 2.816 ? . 2_665
H(1) O(39) 3.139 ? . 2_665
H(1) O(44) 3.006 ? . 2_665
H(1) H(67) 3.116 ? . .
H(2) O(3) 2.725 ? . .
H(2) H(67) 3.101 ? . .
H(2) H(72) 3.036 ? . .
H(3) O(38) 3.291 ? . 2_665
H(3) C(37) 3.439 ? . .
H(3) C(43) 3.543 ? . .
H(3) H(60) 2.907 ? . .
H(3) H(61) 3.119 ? . .
H(3) H(67) 2.594 ? . .
H(4) O(15) 2.851 ? . 2_765
H(4) O(34) 3.236 ? . 2_665
H(4) O(38) 3.189 ? . 2_665
H(4) O(39) 2.972 ? . 2_665
H(5) O(1) 3.371 ? . 2_765
H(5) N(3) 3.127 ? . 2_765
H(5) N(4) 3.081 ? . 2_765
H(5) C(8) 3.085 ? . 2_765
H(5) C(9) 3.167 ? . 2_765
H(5) C(10) 3.147 ? . 2_765
H(5) H(19) 3.467 ? . 2_765
H(6) O(34) 3.090 ? . 2_665
H(6) O(38) 3.180 ? . 2_665
H(6) N(4) 3.056 ? . 2_765
H(6) C(10) 3.219 ? . 2_765
H(6) C(12) 3.138 ? . 2_765
H(6) H(14) 3.377 ? . 2_765
H(6) H(18) 3.462 ? . 2_765
H(6) H(19) 2.487 ? . 2_765
H(7) O(15) 3.205 ? . 2_765
H(7) O(16) 3.004 ? . 2_765
H(7) O(39) 2.842 ? . 2_665
H(7) O(41) 3.192 ? . 2_665
H(7) O(42) 3.521 ? . 2_665
H(7) O(43) 3.208 ? . 2_665
H(7) C(86) 3.307 ? . 2_765
H(8) O(16) 3.385 ? . 2_765
H(8) O(40) 2.720 ? . 2_665
H(8) N(8) 2.955 ? . .
H(8) C(21) 3.329 ? . .
H(8) C(22) 3.480 ? . .
H(8) C(23) 3.065 ? . .
H(8) C(25) 3.337 ? . .
H(8) H(36) 3.339 ? . .
H(8) H(41) 2.825 ? . .
H(9) O(3) 2.964 ? . .
H(9) O(43) 3.072 ? . 2_665
H(9) N(7) 3.159 ? . .
H(9) N(8) 3.426 ? . .
H(9) C(21) 3.160 ? . .
H(9) C(22) 3.444 ? . .
H(9) H(37) 3.275 ? . .
H(10) O(15) 2.899 ? . 2_765
H(10) O(16) 3.210 ? . 2_765
H(10) C(80) 3.500 ? . 2_765
H(10) C(81) 3.213 ? . 2_765
H(10) C(86) 2.796 ? . 2_765
H(10) H(133) 3.356 ? . 2_765
H(11) O(1) 2.913 ? . 2_765
H(11) H(17) 3.402 ? . 2_765
H(11) H(47) 2.978 ? . 2_765
H(12) O(40) 3.232 ? . 2_665
H(12) H(41) 3.500 ? . .
H(12) H(47) 3.357 ? . 2_765
H(12) H(50) 3.185 ? . 2_765
H(12) H(127) 3.599 ? . 2_775
H(13) O(14) 2.321 ? . .
H(13) O(23) 3.082 ? . 1_655
H(13) O(26) 3.397 ? . 2_766
H(13) O(36) 3.033 ? . 1_655
H(13) C(85) 3.513 ? . .
H(13) H(24) 3.361 ? . .
H(13) H(133) 3.044 ? . .
H(14) O(23) 2.671 ? . 1_655
H(14) O(25) 2.694 ? . 2_766
H(14) O(34) 2.554 ? . 1_655
H(14) C(96) 3.419 ? . 1_655
H(14) H(6) 3.377 ? . 2_765
H(14) H(58) 3.458 ? . 1_655
H(14) H(137) 2.915 ? . 1_655
H(15) O(3) 3.288 ? . .
H(15) O(7) 3.280 ? . .
H(15) C(17) 3.111 ? . .
H(15) H(24) 2.801 ? . .
H(15) H(25) 2.538 ? . .
H(15) H(46) 3.420 ? . .
H(15) H(72) 3.559 ? . .
H(15) H(81) 3.027 ? . .
H(16) O(7) 3.591 ? . .
H(16) O(14) 2.675 ? . .
H(16) C(17) 3.543 ? . .
H(16) C(30) 3.374 ? . .
H(16) C(50) 3.460 ? . .
H(16) C(85) 3.236 ? . .
H(16) H(24) 3.248 ? . .
H(16) H(25) 3.061 ? . .
H(16) H(45) 2.877 ? . .
H(16) H(46) 3.118 ? . .
H(16) H(81) 2.958 ? . .
H(16) H(83) 3.049 ? . .
H(17) C(30) 2.810 ? . .
H(17) H(11) 3.402 ? . 2_765
H(17) H(45) 2.663 ? . .
H(17) H(46) 2.603 ? . .
H(17) H(47) 2.675 ? . .
H(18) O(1) 3.131 ? . 2_765
H(18) H(6) 3.462 ? . 2_765
H(18) H(47) 3.569 ? . 2_765
H(19) O(1) 3.377 ? . 2_765
H(19) O(25) 2.459 ? . 2_766
H(19) O(34) 3.493 ? . 1_655
H(19) C(5) 3.358 ? . 2_765
H(19) C(37) 3.299 ? . 2_765
H(19) H(5) 3.467 ? . 2_765
H(19) H(6) 2.487 ? . 2_765
H(19) H(59) 2.635 ? . 2_765
H(19) H(60) 3.427 ? . 2_765
H(19) H(61) 3.370 ? . 2_765
H(20) O(25) 3.313 ? . 2_766
H(20) C(19) 2.975 ? . .
H(20) H(29) 3.121 ? . .
H(20) H(30) 2.964 ? . .
H(20) H(31) 2.383 ? . .
H(20) H(116) 3.441 ? . 2_775
H(20) H(137) 3.589 ? . 1_655
H(21) O(5) 3.284 ? . 2_765
H(21) O(25) 3.486 ? . 2_766
H(21) C(70) 3.076 ? . 2_775
H(21) H(59) 3.572 ? . 2_765
H(21) H(114) 3.354 ? . 2_775
H(21) H(115) 2.638 ? . 2_775
H(21) H(116) 2.789 ? . 2_775
H(21) H(126) 3.176 ? . 2_775
H(22) O(22) 3.048 ? . 1_655
H(22) O(25) 2.021 ? . 2_766
H(22) C(70) 3.153 ? . 2_775
H(22) H(59) 3.144 ? . 2_765
H(22) H(114) 2.949 ? . 2_775
H(22) H(115) 2.909 ? . 2_775
H(22) H(116) 3.061 ? . 2_775
H(22) H(137) 3.275 ? . 1_655
H(23) O(24) 3.153 ? . 1_655
H(23) O(26) 2.563 ? . 2_766
H(23) O(27) 3.598 ? . 2_766
H(23) O(37) 3.438 ? . 2_666
H(23) H(82) 3.328 ? . .
H(23) H(83) 3.295 ? . .
H(24) O(26) 3.537 ? . 2_766
H(24) N(3) 2.808 ? . .
H(24) C(8) 3.195 ? . .
H(24) C(9) 3.047 ? . .
H(24) C(10) 3.526 ? . .
H(24) C(11) 3.131 ? . .
H(24) H(13) 3.361 ? . .
H(24) H(15) 2.801 ? . .
H(24) H(16) 3.248 ? . .
H(25) O(26) 3.436 ? . 2_766
H(25) N(3) 3.514 ? . .
H(25) C(11) 3.128 ? . .
H(25) C(50) 2.971 ? . .
H(25) H(15) 2.538 ? . .
H(25) H(16) 3.061 ? . .
H(25) H(72) 3.501 ? . .
H(25) H(81) 2.689 ? . .
H(25) H(82) 2.778 ? . .
H(25) H(83) 2.939 ? . .
H(26) O(27) 2.598 ? . 2_766
H(26) C(26) 3.518 ? . 2_775
H(26) H(42) 2.617 ? . 2_775
H(26) H(82) 3.584 ? . .
H(26) H(99) 3.534 ? . .
H(27) O(4) 2.573 ? . 2_775
H(27) C(26) 3.511 ? . 2_775
H(27) H(42) 2.577 ? . 2_775
H(27) H(107) 3.249 ? . .
H(27) H(109) 3.332 ? . .
H(28) O(10) 3.353 ? . .
H(28) H(42) 3.474 ? . 2_775
H(28) H(71) 3.170 ? . .
H(28) H(72) 3.445 ? . .
H(28) H(82) 3.144 ? . .
H(28) H(107) 3.044 ? . .
H(29) O(24) 2.993 ? . 1_655
H(29) C(91) 3.517 ? . 1_655
H(29) C(92) 2.876 ? . 1_655
H(29) C(93) 3.133 ? . 1_655
H(29) C(96) 2.990 ? . 1_655
H(29) H(20) 3.121 ? . .
H(29) H(138) 3.236 ? . 1_655
H(30) C(65) 3.293 ? . 2_775
H(30) C(92) 3.514 ? . 1_655
H(30) C(93) 3.428 ? . 1_655
H(30) H(20) 2.964 ? . .
H(30) H(108) 3.307 ? . 2_775
H(30) H(109) 2.791 ? . 2_775
H(30) H(110) 3.271 ? . 2_775
H(31) O(2) 2.767 ? . .
H(31) N(4) 3.508 ? . .
H(31) C(13) 3.331 ? . .
H(31) H(20) 2.383 ? . .
H(32) O(24) 3.579 ? . 1_655
H(32) O(27) 2.811 ? . 2_766
H(32) O(28) 3.440 ? . 2_766
H(32) C(93) 3.594 ? . 1_655
H(32) H(138) 3.039 ? . 1_655
H(33) O(19) 3.570 ? . 1_655
H(33) N(7) 3.032 ? . 2_775
H(33) C(21) 3.498 ? . 2_775
H(33) C(22) 3.257 ? . 2_775
H(33) C(24) 3.230 ? . 2_775
H(33) C(93) 3.462 ? . 1_655
H(33) H(35) 3.475 ? . 2_775
H(33) H(38) 2.961 ? . 2_775
H(33) H(39) 3.162 ? . 2_775
H(33) H(109) 3.491 ? . 2_775
H(33) H(138) 3.180 ? . 1_655
H(34) O(4) 2.856 ? . 2_775
H(34) O(27) 3.468 ? . 2_766
H(34) N(6) 3.435 ? . 2_775
H(34) N(7) 3.071 ? . 2_775
H(34) N(8) 3.028 ? . 2_775
H(34) C(14) 3.489 ? . 2_775
H(34) C(21) 2.925 ? . 2_775
H(34) C(22) 3.263 ? . 2_775
H(34) C(23) 3.241 ? . 2_775
H(34) H(38) 3.572 ? . 2_775
H(34) H(42) 2.892 ? . 2_775
H(35) O(19) 2.502 ? . 2_675
H(35) O(30) 3.404 ? . 1_564
H(35) O(31) 3.025 ? . 1_564
H(35) O(41) 3.246 ? . 2_665
H(35) O(43) 2.633 ? . 2_665
H(35) C(94) 3.514 ? . 2_675
H(35) H(33) 3.475 ? . 2_775
H(35) H(105) 3.461 ? . 2_675
H(36) O(18) 2.810 ? . 1_564
H(36) O(27) 3.420 ? . 1_564
H(36) O(31) 2.639 ? . 1_564
H(36) O(40) 2.788 ? . 2_665
H(36) C(87) 3.578 ? . 1_564
H(36) H(8) 3.339 ? . .
H(37) O(29) 3.365 ? . 2_666
H(37) O(43) 2.972 ? . 2_665
H(37) O(44) 3.287 ? . 2_665
H(37) C(44) 3.406 ? . .
H(37) H(9) 3.275 ? . .
H(37) H(70) 2.881 ? . .
H(37) H(72) 3.207 ? . .
H(37) H(107) 3.568 ? . .
H(38) O(4) 3.243 ? . 2_775
H(38) C(64) 3.577 ? . .
H(38) C(65) 3.341 ? . .
H(38) H(33) 2.961 ? . 2_775
H(38) H(34) 3.572 ? . 2_775
H(38) H(107) 2.901 ? . .
H(38) H(109) 3.036 ? . .
H(38) H(110) 3.028 ? . .
H(39) O(19) 2.726 ? . 2_675
H(39) O(20) 2.626 ? . 2_675
H(39) O(29) 3.151 ? . 2_666
H(39) O(43) 3.005 ? . 2_665
H(39) C(94) 2.771 ? . 2_675
H(39) H(33) 3.162 ? . 2_775
H(39) H(101) 3.593 ? . 2_675
H(39) H(110) 3.117 ? . .
H(40) O(2) 2.924 ? . .
H(40) H(109) 3.149 ? . 2_775
H(40) H(125) 3.545 ? . 2_775
H(41) O(2) 3.035 ? . .
H(41) O(40) 2.613 ? . 2_665
H(41) C(76) 2.946 ? . 2_775
H(41) H(8) 2.825 ? . .
H(41) H(12) 3.500 ? . .
H(41) H(125) 2.780 ? . 2_775
H(41) H(126) 3.130 ? . 2_775
H(41) H(127) 2.464 ? . 2_775
H(42) O(27) 3.243 ? . 1_564
H(42) C(18) 3.008 ? . 2_775
H(42) H(26) 2.617 ? . 2_775
H(42) H(27) 2.577 ? . 2_775
H(42) H(28) 3.474 ? . 2_775
H(42) H(34) 2.892 ? . 2_775
H(42) H(99) 3.178 ? . 2_775
H(42) H(106) 3.306 ? . 2_775
H(42) H(109) 3.168 ? . 2_775
H(43) O(11) 3.290 ? . 2_775
H(43) C(59) 3.429 ? . 2_775
H(43) C(64) 3.383 ? . 2_775
H(43) C(65) 3.346 ? . 2_775
H(43) C(76) 3.184 ? . 2_775
H(43) H(99) 3.021 ? . 2_775
H(43) H(100) 2.969 ? . 2_775
H(43) H(106) 2.658 ? . 2_775
H(43) H(108) 3.313 ? . 2_775
H(43) H(109) 2.883 ? . 2_775
H(43) H(125) 2.350 ? . 2_775
H(43) H(127) 3.260 ? . 2_775
H(44) O(17) 3.530 ? . 1_564
H(44) O(18) 3.121 ? . 1_564
H(44) O(27) 3.195 ? . 1_564
H(44) O(40) 3.385 ? . 2_665
H(44) C(59) 3.432 ? . 2_775
H(44) C(76) 3.408 ? . 2_775
H(44) C(87) 3.331 ? . 1_564
H(44) H(98) 3.563 ? . 2_775
H(44) H(99) 2.972 ? . 2_775
H(44) H(100) 3.241 ? . 2_775
H(44) H(125) 2.834 ? . 2_775
H(44) H(127) 3.087 ? . 2_775
H(45) C(11) 3.206 ? . .
H(45) C(79) 3.201 ? . .
H(45) C(80) 3.561 ? . .
H(45) C(84) 3.571 ? . .
H(45) C(85) 3.379 ? . .
H(45) H(16) 2.877 ? . .
H(45) H(17) 2.663 ? . .
H(46) O(7) 2.491 ? . .
H(46) C(11) 3.205 ? . .
H(46) H(15) 3.420 ? . .
H(46) H(16) 3.118 ? . .
H(46) H(17) 2.603 ? . .
H(47) O(1) 3.478 ? . .
H(47) C(7) 3.527 ? . 2_765
H(47) C(11) 3.538 ? . .
H(47) H(11) 2.978 ? . 2_765
H(47) H(12) 3.357 ? . 2_765
H(47) H(17) 2.675 ? . .
H(47) H(18) 3.569 ? . 2_765
H(48) O(18) 3.545 ? . .
H(48) C(74) 3.543 ? . 1_545
H(48) C(79) 3.444 ? . .
H(48) C(82) 3.061 ? . .
H(48) C(83) 2.658 ? . .
H(48) C(84) 2.886 ? . .
H(48) C(87) 3.113 ? . .
H(48) H(123) 3.578 ? . 1_545
H(48) H(134) 3.447 ? . .
H(48) H(135) 3.211 ? . .
H(49) O(12) 3.533 ? . 1_545
H(49) N(23) 2.707 ? . 1_545
H(49) N(24) 2.982 ? . 1_545
H(49) C(73) 2.852 ? . 1_545
H(49) C(74) 2.783 ? . 1_545
H(49) C(75) 2.954 ? . 1_545
H(49) C(76) 3.327 ? . 1_545
H(49) H(123) 3.221 ? . 1_545
H(49) H(124) 3.505 ? . 1_545
H(49) H(126) 3.103 ? . 1_545
H(49) H(127) 3.533 ? . 1_545
H(50) N(23) 3.065 ? . 1_545
H(50) C(74) 3.391 ? . 1_545
H(50) C(76) 2.943 ? . 1_545
H(50) H(12) 3.185 ? . 2_765
H(50) H(123) 3.565 ? . 1_545
H(50) H(126) 2.503 ? . 1_545
H(50) H(127) 2.914 ? . 1_545
H(51) O(13) 2.693 ? . .
H(51) C(79) 3.163 ? . .
H(51) C(84) 2.765 ? . .
H(51) C(85) 3.139 ? . .
H(51) H(135) 2.342 ? . .
H(52) O(13) 3.586 ? . .
H(52) O(28) 3.259 ? . .
H(52) N(15) 3.256 ? . .
H(52) N(16) 2.856 ? . .
H(52) C(47) 3.097 ? . .
H(52) C(48) 3.151 ? . .
H(52) C(49) 2.908 ? . .
H(52) C(51) 3.428 ? . .
H(52) C(52) 3.492 ? . .
H(52) H(80) 3.289 ? . .
H(52) H(85) 3.409 ? . .
H(52) H(86) 2.743 ? . .
H(52) H(135) 3.579 ? . .
H(53) O(7) 2.647 ? . .
H(53) O(13) 3.219 ? . .
H(53) N(13) 3.385 ? . .
H(53) N(15) 2.884 ? . .
H(53) N(16) 3.383 ? . .
H(53) C(40) 3.499 ? . .
H(53) C(47) 2.944 ? . .
H(53) C(48) 3.327 ? . .
H(53) C(50) 3.345 ? . .
H(53) H(81) 3.085 ? . .
H(53) H(83) 3.430 ? . .
H(54) O(12) 2.639 ? . 1_545
H(54) N(24) 3.243 ? . 1_545
H(54) C(77) 3.318 ? . 1_545
H(54) H(128) 2.926 ? . 1_545
H(54) H(129) 3.254 ? . 1_545
H(55) O(18) 2.995 ? . .
H(55) O(31) 2.880 ? . .
H(55) C(87) 3.560 ? . .
H(55) H(135) 3.539 ? . .
H(56) O(28) 3.533 ? . .
H(56) O(30) 3.193 ? . .
H(56) O(31) 3.560 ? . .
H(56) O(32) 2.911 ? . .
H(56) H(86) 2.925 ? . .
H(57) O(22) 2.240 ? . .
H(57) O(25) 2.877 ? . 2_666
H(57) O(33) 2.549 ? . .
H(57) O(33) 3.219 ? . 2_665
H(57) O(34) 3.219 ? . .
H(57) C(90) 3.503 ? . .
H(57) C(91) 3.233 ? . .
H(57) C(95) 3.003 ? . .
H(57) H(69) 3.457 ? . .
H(57) H(137) 2.604 ? . .
H(58) O(23) 2.376 ? . .
H(58) O(34) 2.967 ? . .
H(58) O(35) 3.136 ? . .
H(58) O(36) 3.564 ? . .
H(58) C(91) 3.229 ? . .
H(58) C(96) 3.336 ? . .
H(58) H(14) 3.458 ? . 1_455
H(58) H(121) 3.282 ? . 1_545
H(58) H(137) 2.588 ? . .
H(59) O(25) 2.839 ? . 1_554
H(59) O(33) 3.114 ? . .
H(59) C(12) 3.385 ? . 2_765
H(59) C(13) 3.525 ? . 2_765
H(59) H(19) 2.635 ? . 2_765
H(59) H(21) 3.572 ? . 2_765
H(59) H(22) 3.144 ? . 2_765
H(59) H(115) 3.547 ? . 1_545
H(59) H(122) 3.304 ? . 1_545
H(60) O(7) 3.497 ? . .
H(60) C(43) 3.255 ? . .
H(60) H(3) 2.907 ? . .
H(60) H(19) 3.427 ? . 2_765
H(60) H(67) 2.750 ? . .
H(60) H(69) 2.863 ? . .
H(61) O(22) 3.545 ? . .
H(61) O(25) 3.205 ? . 1_554
H(61) O(33) 3.310 ? . .
H(61) O(38) 2.684 ? . 2_665
H(61) C(43) 3.434 ? . .
H(61) H(3) 3.119 ? . .
H(61) H(19) 3.370 ? . 2_765
H(61) H(67) 3.023 ? . .
H(61) H(69) 3.095 ? . .
H(62) O(12) 2.934 ? . 1_545
H(62) O(35) 3.049 ? . .
H(62) C(56) 3.008 ? . 2_666
H(62) C(72) 3.488 ? . 1_545
H(62) H(89) 2.657 ? . 2_666
H(62) H(90) 3.266 ? . 2_666
H(62) H(91) 2.645 ? . 2_666
H(62) H(118) 3.393 ? . 1_545
H(62) H(121) 2.597 ? . 1_545
H(63) O(12) 2.755 ? . 1_545
H(63) O(32) 3.078 ? . .
H(63) H(91) 3.390 ? . 2_666
H(63) H(121) 3.588 ? . 1_545
H(64) O(8) 3.464 ? . 2_666
H(64) O(32) 2.963 ? . .
H(64) O(36) 3.414 ? . .
H(64) C(51) 3.049 ? . 2_666
H(64) C(52) 3.430 ? . 2_666
H(64) C(56) 3.027 ? . 2_666
H(64) H(84) 2.181 ? . 2_666
H(64) H(88) 3.043 ? . 2_666
H(64) H(89) 2.753 ? . 2_666
H(64) H(90) 2.667 ? . 2_666
H(64) H(91) 3.189 ? . 2_666
H(65) O(23) 2.878 ? . .
H(65) O(36) 2.965 ? . .
H(65) C(51) 3.599 ? . 2_666
H(65) C(52) 3.343 ? . 2_666
H(65) C(96) 3.469 ? . .
H(65) H(73) 3.425 ? . .
H(65) H(84) 3.014 ? . 2_666
H(65) H(88) 2.608 ? . 2_666
H(65) H(89) 3.478 ? . 2_666
H(66) O(32) 3.526 ? . .
H(66) C(45) 3.479 ? . .
H(66) C(51) 3.383 ? . 2_666
H(66) C(52) 3.191 ? . 2_666
H(66) H(73) 2.740 ? . .
H(66) H(75) 3.438 ? . .
H(66) H(84) 2.700 ? . 2_666
H(66) H(85) 2.938 ? . .
H(66) H(87) 3.434 ? . .
H(66) H(87) 3.067 ? . 2_666
H(66) H(88) 2.781 ? . 2_666
H(67) O(44) 3.296 ? . 2_665
H(67) C(4) 3.105 ? . .
H(67) C(37) 3.241 ? . .
H(67) H(1) 3.116 ? . .
H(67) H(2) 3.101 ? . .
H(67) H(3) 2.594 ? . .
H(67) H(60) 2.750 ? . .
H(67) H(61) 3.023 ? . .
H(68) O(21) 2.905 ? . .
H(68) O(44) 2.764 ? . 2_665
H(68) C(89) 3.267 ? . .
H(68) C(90) 3.184 ? . .
H(68) C(95) 3.094 ? . .
H(68) H(136) 3.201 ? . .
H(69) N(11) 2.848 ? . .
H(69) C(34) 3.240 ? . .
H(69) C(35) 3.155 ? . .
H(69) C(37) 3.119 ? . .
H(69) H(57) 3.457 ? . .
H(69) H(60) 2.863 ? . .
H(69) H(61) 3.095 ? . .
H(70) O(29) 2.726 ? . 2_666
H(70) O(44) 2.825 ? . 2_665
H(70) H(37) 2.881 ? . .
H(70) H(107) 3.596 ? . .
H(71) O(10) 2.540 ? . .
H(71) H(28) 3.170 ? . .
H(71) H(107) 3.135 ? . .
H(72) O(3) 2.822 ? . .
H(72) H(2) 3.036 ? . .
H(72) H(15) 3.559 ? . .
H(72) H(25) 3.501 ? . .
H(72) H(28) 3.445 ? . .
H(72) H(37) 3.207 ? . .
H(73) O(6) 2.849 ? . .
H(73) N(12) 3.553 ? . .
H(73) C(39) 3.452 ? . .
H(73) H(65) 3.425 ? . .
H(73) H(66) 2.740 ? . .
H(73) H(87) 3.487 ? . 2_666
H(74) C(88) 3.090 ? . .
H(74) C(89) 3.086 ? . .
H(74) C(90) 3.075 ? . .
H(74) C(91) 3.033 ? . .
H(74) C(92) 3.021 ? . .
H(74) C(93) 3.043 ? . .
H(74) H(137) 3.549 ? . .
H(74) H(138) 3.559 ? . .
H(75) O(32) 3.484 ? . 2_666
H(75) C(52) 3.234 ? . 2_666
H(75) C(93) 3.473 ? . .
H(75) H(66) 3.438 ? . .
H(75) H(86) 3.589 ? . 2_666
H(75) H(87) 2.714 ? . 2_666
H(75) H(88) 2.960 ? . 2_666
H(75) H(138) 3.594 ? . .
H(76) O(19) 3.473 ? . .
H(76) O(20) 3.076 ? . .
H(76) O(29) 2.745 ? . 2_666
H(76) C(88) 3.032 ? . .
H(76) C(89) 3.113 ? . .
H(76) C(94) 2.929 ? . .
H(76) H(136) 3.024 ? . .
H(77) O(10) 2.824 ? . .
H(77) O(29) 3.373 ? . 2_666
H(77) N(18) 3.384 ? . .
H(77) N(19) 3.062 ? . .
H(77) N(20) 3.018 ? . .
H(77) C(53) 3.411 ? . .
H(77) C(60) 2.872 ? . .
H(77) C(61) 3.305 ? . .
H(77) C(62) 3.284 ? . .
H(77) H(107) 3.413 ? . .
H(78) O(19) 3.149 ? . .
H(78) O(30) 3.496 ? . 2_666
H(78) O(32) 3.488 ? . 2_666
H(78) N(19) 3.103 ? . .
H(78) C(60) 3.496 ? . .
H(78) C(61) 3.433 ? . .
H(78) C(63) 3.260 ? . .
H(78) C(88) 3.468 ? . .
H(78) C(94) 3.192 ? . .
H(78) H(104) 3.140 ? . .
H(78) H(105) 3.000 ? . .
H(79) O(13) 2.857 ? . .
H(79) O(13) 3.207 ? . 2_766
H(79) O(26) 2.793 ? . .
H(79) O(37) 3.258 ? . 1_655
H(79) O(37) 3.321 ? . 2_666
H(79) H(79) 3.298 ? . 2_766
H(79) H(96) 3.475 ? . .
H(80) O(24) 2.802 ? . 2_666
H(80) O(26) 2.626 ? . .
H(80) O(28) 3.072 ? . .
H(80) O(36) 3.176 ? . 2_666
H(80) C(96) 3.565 ? . 2_666
H(80) H(52) 3.289 ? . .
H(81) C(11) 3.428 ? . .
H(81) C(17) 3.594 ? . .
H(81) H(15) 3.027 ? . .
H(81) H(16) 2.958 ? . .
H(81) H(25) 2.689 ? . .
H(81) H(53) 3.085 ? . .
H(82) O(10) 3.302 ? . .
H(82) O(26) 3.596 ? . 2_766
H(82) O(37) 2.656 ? . 2_666
H(82) C(17) 3.480 ? . .
H(82) C(58) 3.454 ? . .
H(82) H(23) 3.328 ? . .
H(82) H(25) 2.778 ? . .
H(82) H(26) 3.584 ? . .
H(82) H(28) 3.144 ? . .
H(82) H(96) 2.608 ? . .
H(82) H(97) 3.516 ? . .
H(83) O(13) 2.916 ? . .
H(83) O(14) 3.366 ? . .
H(83) O(26) 2.642 ? . 2_766
H(83) O(37) 2.838 ? . 2_666
H(83) C(17) 3.561 ? . .
H(83) C(85) 3.451 ? . .
H(83) H(16) 3.049 ? . .
H(83) H(23) 3.295 ? . .
H(83) H(25) 2.939 ? . .
H(83) H(53) 3.430 ? . .
H(84) O(32) 3.521 ? . 2_666
H(84) C(39) 2.752 ? . 2_666
H(84) H(64) 2.181 ? . 2_666
H(84) H(65) 3.014 ? . 2_666
H(84) H(66) 2.700 ? . 2_666
H(84) H(87) 3.151 ? . 2_666
H(84) H(90) 3.550 ? . .
H(84) H(97) 3.559 ? . .
H(85) O(6) 2.412 ? . .
H(85) H(52) 3.409 ? . .
H(85) H(66) 2.938 ? . .
H(85) H(87) 3.192 ? . 2_666
H(86) O(6) 3.418 ? . .
H(86) O(28) 2.725 ? . .
H(86) O(30) 3.354 ? . .
H(86) O(32) 3.223 ? . .
H(86) H(52) 2.743 ? . .
H(86) H(56) 2.925 ? . .
H(86) H(75) 3.589 ? . 2_666
H(87) O(32) 2.875 ? . .
H(87) C(45) 3.514 ? . 2_666
H(87) C(51) 3.577 ? . 2_666
H(87) H(66) 3.434 ? . .
H(87) H(66) 3.067 ? . 2_666
H(87) H(73) 3.487 ? . 2_666
H(87) H(75) 2.714 ? . 2_666
H(87) H(84) 3.151 ? . 2_666
H(87) H(85) 3.192 ? . 2_666
H(87) H(87) 3.494 ? . 2_666
H(88) O(24) 3.212 ? . 2_666
H(88) O(28) 3.443 ? . .
H(88) C(39) 2.950 ? . 2_666
H(88) C(96) 3.337 ? . 2_666
H(88) H(64) 3.043 ? . 2_666
H(88) H(65) 2.608 ? . 2_666
H(88) H(66) 2.781 ? . 2_666
H(88) H(75) 2.960 ? . 2_666
H(89) O(35) 3.055 ? . 2_666
H(89) O(36) 2.780 ? . 2_666
H(89) C(38) 3.384 ? . 2_666
H(89) C(39) 3.352 ? . 2_666
H(89) H(62) 2.657 ? . 2_666
H(89) H(64) 2.753 ? . 2_666
H(89) H(65) 3.478 ? . 2_666
H(90) O(8) 2.664 ? . .
H(90) O(32) 2.954 ? . 2_666
H(90) C(39) 3.525 ? . 2_666
H(90) H(62) 3.266 ? . 2_666
H(90) H(64) 2.667 ? . 2_666
H(90) H(84) 3.550 ? . .
H(91) O(32) 3.439 ? . 2_666
H(91) C(38) 3.366 ? . 2_666
H(91) H(62) 2.645 ? . 2_666
H(91) H(63) 3.390 ? . 2_666
H(91) H(64) 3.189 ? . 2_666
H(91) H(118) 3.030 ? . 2_676
H(91) H(128) 3.458 ? . 2_676
H(92) O(11) 3.204 ? . .
H(92) C(73) 3.580 ? . .
H(92) C(78) 3.523 ? . .
H(92) H(130) 3.111 ? . .
H(92) H(132) 3.082 ? . .
H(93) O(15) 3.105 ? . 2_766
H(93) O(35) 3.406 ? . 2_666
H(93) C(80) 3.095 ? . 2_766
H(93) C(81) 2.887 ? . 2_766
H(93) C(82) 3.482 ? . 2_766
H(93) C(86) 3.039 ? . 2_766
H(93) H(132) 3.476 ? . .
H(93) H(133) 3.253 ? . 2_766
H(94) C(71) 3.385 ? . 2_676
H(94) C(78) 3.086 ? . .
H(94) H(117) 3.476 ? . 2_676
H(94) H(118) 2.689 ? . 2_676
H(94) H(119) 3.534 ? . 2_676
H(94) H(130) 2.699 ? . .
H(94) H(132) 2.628 ? . .
H(95) O(14) 3.370 ? . 2_766
H(95) O(36) 2.849 ? . 2_666
H(95) C(79) 3.051 ? . 2_766
H(95) C(80) 3.345 ? . 2_766
H(95) C(85) 3.114 ? . 2_766
H(95) H(133) 3.467 ? . 2_766
H(96) O(37) 2.878 ? . 2_666
H(96) N(15) 3.041 ? . .
H(96) C(47) 3.511 ? . .
H(96) C(48) 3.262 ? . .
H(96) C(50) 3.233 ? . .
H(96) H(79) 3.475 ? . .
H(96) H(82) 2.608 ? . .
H(97) O(8) 2.900 ? . .
H(97) O(36) 3.333 ? . 2_666
H(97) N(14) 3.535 ? . .
H(97) N(15) 3.156 ? . .
H(97) N(16) 3.123 ? . .
H(97) C(47) 3.037 ? . .
H(97) C(48) 3.301 ? . .
H(97) C(49) 3.279 ? . .
H(97) H(82) 3.516 ? . .
H(97) H(84) 3.559 ? . .
H(98) C(79) 3.238 ? . 2_766
H(98) C(80) 3.533 ? . 2_766
H(98) C(81) 3.504 ? . 2_766
H(98) C(82) 3.162 ? . 2_766
H(98) C(83) 2.807 ? . 2_766
H(98) C(84) 2.831 ? . 2_766
H(98) C(87) 3.460 ? . 2_766
H(98) H(44) 3.563 ? . 2_775
H(98) H(135) 3.153 ? . 2_766
H(99) O(27) 3.511 ? . 2_766
H(99) C(26) 3.236 ? . 2_775
H(99) H(26) 3.534 ? . .
H(99) H(42) 3.178 ? . 2_775
H(99) H(43) 3.021 ? . 2_775
H(99) H(44) 2.972 ? . 2_775
H(100) O(11) 2.677 ? . .
H(100) C(26) 3.501 ? . 2_775
H(100) H(43) 2.969 ? . 2_775
H(100) H(44) 3.241 ? . 2_775
H(100) H(125) 3.130 ? . .
H(101) O(19) 2.925 ? . .
H(101) O(20) 2.935 ? . .
H(101) O(29) 2.826 ? . 1_564
H(101) O(42) 2.710 ? . 1_565
H(101) O(43) 2.580 ? . 1_565
H(101) O(44) 3.220 ? . 1_565
H(101) C(94) 3.237 ? . .
H(101) H(39) 3.593 ? . 2_675
H(102) O(20) 2.359 ? . 2_675
H(102) O(29) 2.891 ? . 1_564
H(102) O(29) 2.929 ? . 2_666
H(102) C(89) 3.345 ? . 2_675
H(102) C(94) 3.453 ? . 2_675
H(102) H(113) 3.348 ? . .
H(102) H(136) 2.554 ? . 2_675
H(103) O(41) 2.958 ? . 1_565
H(103) O(42) 2.791 ? . 1_565
H(103) C(77) 3.382 ? . 2_676
H(103) C(78) 3.395 ? . 2_676
H(103) H(112) 2.895 ? . .
H(103) H(128) 3.568 ? . 2_676
H(103) H(129) 2.753 ? . 2_676
H(103) H(131) 2.749 ? . 2_676
H(104) O(30) 3.363 ? . 2_666
H(104) O(32) 2.689 ? . 2_666
H(104) H(78) 3.140 ? . .
H(104) H(129) 3.395 ? . 2_676
H(105) O(19) 2.807 ? . .
H(105) O(30) 2.555 ? . 2_666
H(105) O(31) 3.471 ? . 2_666
H(105) O(32) 3.364 ? . 2_666
H(105) O(41) 3.439 ? . 1_565
H(105) O(42) 3.339 ? . 1_565
H(105) H(35) 3.461 ? . 2_675
H(105) H(78) 3.000 ? . .
H(105) H(129) 3.467 ? . 2_676
H(106) O(11) 3.133 ? . .
H(106) C(26) 3.401 ? . 2_775
H(106) H(42) 3.306 ? . 2_775
H(106) H(43) 2.658 ? . 2_775
H(106) H(113) 3.492 ? . .
H(107) C(18) 3.573 ? . .
H(107) C(24) 3.525 ? . .
H(107) H(27) 3.249 ? . .
H(107) H(28) 3.044 ? . .
H(107) H(37) 3.568 ? . .
H(107) H(38) 2.901 ? . .
H(107) H(70) 3.596 ? . .
H(107) H(71) 3.135 ? . .
H(107) H(77) 3.413 ? . .
H(108) O(11) 3.511 ? . .
H(108) C(69) 3.595 ? . .
H(108) C(70) 3.466 ? . .
H(108) C(89) 3.596 ? . 2_675
H(108) H(30) 3.307 ? . 2_775
H(108) H(43) 3.313 ? . 2_775
H(108) H(113) 2.693 ? . .
H(108) H(116) 2.616 ? . .
H(108) H(136) 3.388 ? . 2_675
H(109) O(4) 2.661 ? . 2_775
H(109) N(6) 3.548 ? . 2_775
H(109) C(26) 3.371 ? . 2_775
H(109) H(27) 3.332 ? . .
H(109) H(30) 2.791 ? . 2_775
H(109) H(33) 3.491 ? . 2_775
H(109) H(38) 3.036 ? . .
H(109) H(40) 3.149 ? . 2_775
H(109) H(42) 3.168 ? . 2_775
H(109) H(43) 2.883 ? . 2_775
H(110) O(20) 2.761 ? . 2_675
H(110) C(24) 3.514 ? . .
H(110) C(88) 3.243 ? . 2_675
H(110) C(89) 3.130 ? . 2_675
H(110) C(94) 3.182 ? . 2_675
H(110) H(30) 3.271 ? . 2_775
H(110) H(38) 3.028 ? . .
H(110) H(39) 3.117 ? . .
H(110) H(136) 2.910 ? . 2_675
H(111) O(21) 2.764 ? . 2_675
H(111) O(39) 2.928 ? . 1_565
H(111) O(42) 2.630 ? . 1_565
H(112) O(9) 2.635 ? . .
H(112) O(42) 3.007 ? . 1_565
H(112) N(17) 3.415 ? . .
H(112) N(19) 3.041 ? . .
H(112) N(20) 3.586 ? . .
H(112) C(60) 3.126 ? . .
H(112) C(61) 3.490 ? . .
H(112) C(63) 3.426 ? . .
H(112) H(103) 2.895 ? . .
H(112) H(131) 3.283 ? . 2_676
H(113) O(21) 3.251 ? . 2_675
H(113) O(42) 3.520 ? . 1_565
H(113) N(19) 3.186 ? . .
H(113) N(20) 2.803 ? . .
H(113) C(60) 2.982 ? . .
H(113) C(61) 3.166 ? . .
H(113) C(62) 2.934 ? . .
H(113) C(64) 3.417 ? . .
H(113) C(65) 3.394 ? . .
H(113) H(102) 3.348 ? . .
H(113) H(106) 3.492 ? . .
H(113) H(108) 2.693 ? . .
H(114) O(21) 2.802 ? . 2_675
H(114) O(22) 2.564 ? . 2_675
H(114) O(33) 3.277 ? . 1_565
H(114) C(13) 3.544 ? . 2_775
H(114) C(95) 2.704 ? . 2_675
H(114) H(21) 3.354 ? . 2_775
H(114) H(22) 2.949 ? . 2_775
H(115) O(5) 2.645 ? . 1_565
H(115) C(13) 3.202 ? . 2_775
H(115) H(21) 2.638 ? . 2_775
H(115) H(22) 2.909 ? . 2_775
H(115) H(59) 3.547 ? . 1_565
H(116) C(13) 3.265 ? . 2_775
H(116) C(65) 3.565 ? . .
H(116) H(20) 3.441 ? . 2_775
H(116) H(21) 2.789 ? . 2_775
H(116) H(22) 3.061 ? . 2_775
H(116) H(108) 2.616 ? . .
H(117) O(39) 2.620 ? . 1_565
H(117) O(42) 3.509 ? . 1_565
H(117) C(78) 3.405 ? . 2_676
H(117) H(94) 3.476 ? . 2_676
H(117) H(131) 3.033 ? . 2_676
H(117) H(132) 2.978 ? . 2_676
H(118) O(35) 3.384 ? . 1_565
H(118) C(57) 3.563 ? . 2_676
H(118) H(62) 3.393 ? . 1_565
H(118) H(91) 3.030 ? . 2_676
H(118) H(94) 2.689 ? . 2_676
H(118) H(130) 3.585 ? . 2_676
H(118) H(131) 3.428 ? . 2_676
H(118) H(132) 3.325 ? . 2_676
H(119) O(9) 3.078 ? . .
H(119) C(78) 3.020 ? . 2_676
H(119) H(94) 3.534 ? . 2_676
H(119) H(130) 3.141 ? . 2_676
H(119) H(131) 2.444 ? . 2_676
H(119) H(132) 3.039 ? . 2_676
H(120) O(33) 2.857 ? . 1_565
H(120) O(34) 3.094 ? . 1_565
H(120) O(35) 3.419 ? . 1_565
H(120) O(38) 2.805 ? . 1_565
H(120) O(39) 3.079 ? . 1_565
H(121) O(33) 3.570 ? . 1_565
H(121) O(34) 3.356 ? . 1_565
H(121) O(35) 2.694 ? . 1_565
H(121) N(12) 2.895 ? . 1_565
H(121) C(34) 3.348 ? . 1_565
H(121) C(35) 3.515 ? . 1_565
H(121) C(36) 3.028 ? . 1_565
H(121) C(38) 3.155 ? . 1_565
H(121) H(58) 3.282 ? . 1_565
H(121) H(62) 2.597 ? . 1_565
H(121) H(63) 3.588 ? . 1_565
H(122) O(5) 3.156 ? . 1_565
H(122) O(33) 2.704 ? . 1_565
H(122) N(11) 3.061 ? . 1_565
H(122) N(12) 3.234 ? . 1_565
H(122) C(34) 3.040 ? . 1_565
H(122) C(35) 3.288 ? . 1_565
H(122) C(36) 3.398 ? . 1_565
H(122) H(59) 3.304 ? . 1_565
H(123) O(17) 2.632 ? . 1_565
H(123) O(17) 2.365 ? . 2_766
H(123) O(40) 3.298 ? . 1_665
H(123) C(82) 3.425 ? . 2_766
H(123) C(87) 3.422 ? . 1_565
H(123) C(87) 3.432 ? . 2_766
H(123) H(48) 3.578 ? . 1_565
H(123) H(49) 3.221 ? . 1_565
H(123) H(50) 3.565 ? . 1_565
H(123) H(123) 3.217 ? . 2_776
H(123) H(134) 3.335 ? . 1_565
H(123) H(134) 2.610 ? . 2_766
H(124) O(16) 2.761 ? . 2_766
H(124) O(17) 2.941 ? . 1_565
H(124) O(18) 3.486 ? . 1_565
H(124) O(31) 2.642 ? . 1_565
H(124) O(40) 3.254 ? . 2_666
H(124) O(41) 3.024 ? . 2_666
H(124) C(87) 3.434 ? . 1_565
H(124) H(49) 3.505 ? . 1_565
H(124) H(134) 3.094 ? . 2_766
H(125) C(25) 3.245 ? . 2_775
H(125) C(26) 2.889 ? . 2_775
H(125) H(40) 3.545 ? . 2_775
H(125) H(41) 2.780 ? . 2_775
H(125) H(43) 2.350 ? . 2_775
H(125) H(44) 2.834 ? . 2_775
H(125) H(100) 3.130 ? . .
H(126) O(5) 3.037 ? . 1_565
H(126) C(31) 3.214 ? . 1_565
H(126) H(21) 3.176 ? . 2_775
H(126) H(41) 3.130 ? . 2_775
H(126) H(49) 3.103 ? . 1_565
H(126) H(50) 2.503 ? . 1_565
H(127) O(17) 3.234 ? . 2_766
H(127) O(40) 2.271 ? . 1_665
H(127) C(25) 3.268 ? . 2_775
H(127) C(26) 3.379 ? . 2_775
H(127) H(12) 3.599 ? . 2_775
H(127) H(41) 2.464 ? . 2_775
H(127) H(43) 3.260 ? . 2_775
H(127) H(44) 3.087 ? . 2_775
H(127) H(49) 3.533 ? . 1_565
H(127) H(50) 2.914 ? . 1_565
H(128) H(54) 2.926 ? . 1_565
H(128) H(91) 3.458 ? . 2_676
H(128) H(103) 3.568 ? . 2_676
H(129) O(31) 2.685 ? . 1_565
H(129) O(41) 2.739 ? . 2_666
H(129) C(63) 3.374 ? . 2_676
H(129) H(54) 3.254 ? . 1_565
H(129) H(103) 2.753 ? . 2_676
H(129) H(104) 3.395 ? . 2_676
H(129) H(105) 3.467 ? . 2_676
H(130) O(9) 3.346 ? . .
H(130) C(57) 3.346 ? . .
H(130) H(92) 3.111 ? . .
H(130) H(94) 2.699 ? . .
H(130) H(118) 3.585 ? . 2_676
H(130) H(119) 3.141 ? . 2_676
H(130) H(130) 3.416 ? . 2_676
H(130) H(131) 3.482 ? . 2_676
H(131) O(9) 2.622 ? . 2_676
H(131) O(41) 3.546 ? . 2_666
H(131) C(63) 3.595 ? . 2_676
H(131) C(71) 3.102 ? . 2_676
H(131) H(103) 2.749 ? . 2_676
H(131) H(112) 3.283 ? . 2_676
H(131) H(117) 3.033 ? . 2_676
H(131) H(118) 3.428 ? . 2_676
H(131) H(119) 2.444 ? . 2_676
H(131) H(130) 3.482 ? . 2_676
H(132) O(16) 3.311 ? . 2_766
H(132) O(41) 3.036 ? . 2_666
H(132) C(57) 3.218 ? . .
H(132) C(71) 3.289 ? . 2_676
H(132) H(92) 3.082 ? . .
H(132) H(93) 3.476 ? . .
H(132) H(94) 2.628 ? . .
H(132) H(117) 2.978 ? . 2_676
H(132) H(118) 3.325 ? . 2_676
H(132) H(119) 3.039 ? . 2_676
H(133) O(35) 3.265 ? . 1_655
H(133) O(36) 3.240 ? . 1_655
H(133) H(10) 3.356 ? . 2_765
H(133) H(13) 3.044 ? . .
H(133) H(93) 3.253 ? . 2_766
H(133) H(95) 3.467 ? . 2_766
H(134) O(40) 3.262 ? . 1_655
H(134) C(74) 2.909 ? . 2_766
H(134) C(75) 3.171 ? . 2_766
H(134) H(48) 3.447 ? . .
H(134) H(123) 3.335 ? . 1_545
H(134) H(123) 2.610 ? . 2_766
H(134) H(124) 3.094 ? . 2_766
H(135) O(27) 3.060 ? . .
H(135) O(37) 2.935 ? . 1_655
H(135) C(32) 3.280 ? . .
H(135) H(48) 3.211 ? . .
H(135) H(51) 2.342 ? . .
H(135) H(52) 3.579 ? . .
H(135) H(55) 3.539 ? . .
H(135) H(98) 3.153 ? . 2_766
H(136) O(29) 3.150 ? . 2_666
H(136) O(44) 3.363 ? . 2_665
H(136) C(62) 3.283 ? . 2_675
H(136) C(65) 3.581 ? . 2_675
H(136) H(68) 3.201 ? . .
H(136) H(76) 3.024 ? . .
H(136) H(102) 2.554 ? . 2_675
H(136) H(108) 3.388 ? . 2_675
H(136) H(110) 2.910 ? . 2_675
H(137) O(25) 2.933 ? . 2_666
H(137) C(35) 3.001 ? . .
H(137) C(36) 3.001 ? . .
H(137) H(14) 2.915 ? . 1_455
H(137) H(20) 3.589 ? . 1_455
H(137) H(22) 3.275 ? . 1_455
H(137) H(57) 2.604 ? . .
H(137) H(58) 2.588 ? . .
H(137) H(74) 3.549 ? . .
H(138) O(28) 2.955 ? . 2_666
H(138) O(30) 2.952 ? . 2_666
H(138) C(20) 3.533 ? . 1_455
H(138) H(29) 3.236 ? . 1_455
H(138) H(32) 3.039 ? . 1_455
H(138) H(33) 3.180 ? . 1_455
H(138) H(74) 3.559 ? . .
H(138) H(75) 3.594 ? . .

loop_
_geom_torsion_atom_site_label_1
_geom_torsion_atom_site_label_2
_geom_torsion_atom_site_label_3
_geom_torsion_atom_site_label_4
_geom_torsion
_geom_torsion_publ_flag
_geom_torsion_site_symmetry_1
_geom_torsion_site_symmetry_2
_geom_torsion_site_symmetry_3
_geom_torsion_site_symmetry_4
O(1) N(1) C(1) N(2) 177.8(3) ? . . . .
O(1) N(1) C(1) C(8) -3.6(5) ? . . . .
O(1) N(1) C(2) C(3) -163.0(3) ? . . . .
O(1) N(1) C(2) C(4) 78.7(4) ? . . . .
O(1) N(1) C(2) C(5) -41.6(4) ? . . . .
C(1) N(1) C(2) C(3) 23.6(3) ? . . . .
C(1) N(1) C(2) C(4) -94.7(3) ? . . . .
C(1) N(1) C(2) C(5) 145.0(2) ? . . . .
C(2) N(1) C(1) N(2) -9.0(4) ? . . . .
C(2) N(1) C(1) C(8) 169.6(3) ? . . . .
O(2) N(2) C(1) N(1) 176.2(3) ? . . . .
O(2) N(2) C(1) C(8) -2.4(5) ? . . . .
O(2) N(2) C(3) C(2) -162.2(3) ? . . . .
O(2) N(2) C(3) C(6) -40.6(4) ? . . . .
O(2) N(2) C(3) C(7) 79.6(3) ? . . . .
C(1) N(2) C(3) C(2) 24.7(3) ? . . . .
C(1) N(2) C(3) C(6) 146.2(2) ? . . . .
C(1) N(2) C(3) C(7) -93.5(3) ? . . . .
C(3) N(2) C(1) N(1) -10.8(3) ? . . . .
C(3) N(2) C(1) C(8) 170.6(3) ? . . . .
C(8) N(3) C(9) C(10) 0.2(4) ? . . . .
C(9) N(3) C(8) N(4) 0.2(4) ? . . . .
C(9) N(3) C(8) C(1) -178.0(3) ? . . . .
C(11) N(3) C(8) N(4) 178.8(3) ? . . . .
C(11) N(3) C(8) C(1) 0.6(6) ? . . . .
C(11) N(3) C(9) C(10) -178.3(4) ? . . . .
C(8) N(4) C(10) C(9) 0.6(5) ? . . . .
C(10) N(4) C(8) N(3) -0.5(4) ? . . . .
C(10) N(4) C(8) C(1) 177.7(3) ? . . . .
C(8) N(4) C(12) C(13) 120.5(5) ? . . . .
C(12) N(4) C(8) N(3) 174.6(3) ? . . . .
C(12) N(4) C(8) C(1) -7.2(6) ? . . . .
C(10) N(4) C(12) C(13) -65.2(6) ? . . . .
C(12) N(4) C(10) C(9) -174.4(4) ? . . . .
O(3) N(5) C(14) N(6) -175.3(3) ? . . . .
O(3) N(5) C(14) C(21) 7.4(5) ? . . . .
O(3) N(5) C(15) C(16) 160.7(2) ? . . . .
O(3) N(5) C(15) C(17) 38.8(4) ? . . . .
O(3) N(5) C(15) C(18) -80.6(3) ? . . . .
C(14) N(5) C(15) C(16) -25.6(3) ? . . . .
C(14) N(5) C(15) C(17) -147.5(2) ? . . . .
C(14) N(5) C(15) C(18) 93.1(2) ? . . . .
C(15) N(5) C(14) N(6) 11.2(3) ? . . . .
C(15) N(5) C(14) C(21) -166.1(3) ? . . . .
O(4) N(6) C(14) N(5) -178.4(2) ? . . . .
O(4) N(6) C(14) C(21) -1.1(5) ? . . . .
O(4) N(6) C(16) C(15) 163.0(3) ? . . . .
O(4) N(6) C(16) C(19) -79.0(4) ? . . . .
O(4) N(6) C(16) C(20) 41.6(4) ? . . . .
C(14) N(6) C(16) C(15) -24.7(3) ? . . . .
C(14) N(6) C(16) C(19) 93.3(3) ? . . . .
C(14) N(6) C(16) C(20) -146.1(2) ? . . . .
C(16) N(6) C(14) N(5) 9.5(3) ? . . . .
C(16) N(6) C(14) C(21) -173.2(3) ? . . . .
C(21) N(7) C(22) C(23) 0.1(4) ? . . . .
C(22) N(7) C(21) N(8) -0.2(4) ? . . . .
C(22) N(7) C(21) C(14) 176.2(3) ? . . . .
C(24) N(7) C(21) N(8) -178.6(3) ? . . . .
C(24) N(7) C(21) C(14) -2.2(6) ? . . . .
C(24) N(7) C(22) C(23) 178.5(4) ? . . . .
C(21) N(8) C(23) C(22) -0.1(3) ? . . . .
C(23) N(8) C(21) N(7) 0.2(4) ? . . . .
C(23) N(8) C(21) C(14) -176.1(3) ? . . . .
C(21) N(8) C(25) C(26) -123.6(3) ? . . . .
C(25) N(8) C(21) N(7) -176.7(3) ? . . . .
C(25) N(8) C(21) C(14) 7.0(6) ? . . . .
C(23) N(8) C(25) C(26) 59.9(4) ? . . . .
C(25) N(8) C(23) C(22) 176.9(3) ? . . . .
O(5) N(9) C(27) N(10) 177.0(2) ? . . . .
O(5) N(9) C(27) C(34) -4.8(4) ? . . . .
O(5) N(9) C(28) C(29) -161.8(2) ? . . . .
O(5) N(9) C(28) C(30) 79.1(3) ? . . . .
O(5) N(9) C(28) C(31) -40.2(3) ? . . . .
C(27) N(9) C(28) C(29) 24.3(2) ? . . . .
C(27) N(9) C(28) C(30) -94.8(3) ? . . . .
C(27) N(9) C(28) C(31) 145.9(2) ? . . . .
C(28) N(9) C(27) N(10) -9.3(2) ? . . . .
C(28) N(9) C(27) C(34) 168.9(2) ? . . . .
O(6) N(10) C(27) N(9) 174.3(2) ? . . . .
O(6) N(10) C(27) C(34) -3.9(4) ? . . . .
O(6) N(10) C(29) C(28) -160.1(2) ? . . . .
O(6) N(10) C(29) C(32) -38.8(3) ? . . . .
O(6) N(10) C(29) C(33) 81.4(4) ? . . . .
C(27) N(10) C(29) C(28) 24.9(3) ? . . . .
C(27) N(10) C(29) C(32) 146.3(2) ? . . . .
C(27) N(10) C(29) C(33) -93.6(3) ? . . . .
C(29) N(10) C(27) N(9) -10.8(3) ? . . . .
C(29) N(10) C(27) C(34) 170.9(2) ? . . . .
C(34) N(11) C(35) C(36) -0.1(4) ? . . . .
C(35) N(11) C(34) N(12) 0.5(4) ? . . . .
C(35) N(11) C(34) C(27) -174.8(4) ? . . . .
C(37) N(11) C(34) N(12) 179.8(4) ? . . . .
C(37) N(11) C(34) C(27) 4.5(6) ? . . . .
C(37) N(11) C(35) C(36) -179.3(4) ? . . . .
C(34) N(12) C(36) C(35) 0.6(5) ? . . . .
C(36) N(12) C(34) N(11) -0.7(5) ? . . . .
C(36) N(12) C(34) C(27) 174.5(4) ? . . . .
C(34) N(12) C(38) C(39) 125.5(4) ? . . . .
C(38) N(12) C(34) N(11) 174.6(4) ? . . . .
C(38) N(12) C(34) C(27) -10.1(6) ? . . . .
C(36) N(12) C(38) C(39) -59.8(6) ? . . . .
C(38) N(12) C(36) C(35) -174.9(4) ? . . . .
O(7) N(13) C(40) N(14) -176.8(2) ? . . . .
O(7) N(13) C(40) C(47) 5.3(5) ? . . . .
O(7) N(13) C(41) C(42) 163.0(2) ? . . . .
O(7) N(13) C(41) C(43) 41.8(3) ? . . . .
O(7) N(13) C(41) C(44) -78.4(3) ? . . . .
C(40) N(13) C(41) C(42) -24.2(3) ? . . . .
C(40) N(13) C(41) C(43) -145.5(2) ? . . . .
C(40) N(13) C(41) C(44) 94.4(3) ? . . . .
C(41) N(13) C(40) N(14) 10.7(3) ? . . . .
C(41) N(13) C(40) C(47) -167.1(2) ? . . . .
O(8) N(14) C(40) N(13) -176.5(2) ? . . . .
O(8) N(14) C(40) C(47) 1.4(4) ? . . . .
O(8) N(14) C(42) C(41) 162.0(2) ? . . . .
O(8) N(14) C(42) C(45) -79.6(3) ? . . . .
O(8) N(14) C(42) C(46) 41.1(3) ? . . . .
C(40) N(14) C(42) C(41) -23.2(3) ? . . . .
C(40) N(14) C(42) C(45) 95.1(2) ? . . . .
C(40) N(14) C(42) C(46) -144.1(2) ? . . . .
C(42) N(14) C(40) N(13) 8.8(3) ? . . . .
C(42) N(14) C(40) C(47) -173.2(2) ? . . . .
C(47) N(15) C(48) C(49) 0.3(4) ? . . . .
C(48) N(15) C(47) N(16) -0.8(4) ? . . . .
C(48) N(15) C(47) C(40) 175.6(3) ? . . . .
C(50) N(15) C(47) N(16) -179.3(3) ? . . . .
C(50) N(15) C(47) C(40) -2.9(6) ? . . . .
C(50) N(15) C(48) C(49) 178.7(4) ? . . . .
C(47) N(16) C(49) C(48) -0.9(4) ? . . . .
C(49) N(16) C(47) N(15) 1.1(4) ? . . . .
C(49) N(16) C(47) C(40) -175.4(3) ? . . . .
C(47) N(16) C(51) C(52) 151.2(4) ? . . . .
C(51) N(16) C(47) N(15) -175.6(3) ? . . . .
C(51) N(16) C(47) C(40) 8.0(6) ? . . . .
C(49) N(16) C(51) C(52) -24.8(6) ? . . . .
C(51) N(16) C(49) C(48) 175.6(4) ? . . . .
O(9) N(17) C(53) N(18) 177.6(2) ? . . . .
O(9) N(17) C(53) C(60) -2.2(4) ? . . . .
O(9) N(17) C(54) C(55) -162.9(2) ? . . . .
O(9) N(17) C(54) C(56) 78.6(4) ? . . . .
O(9) N(17) C(54) C(57) -41.3(3) ? . . . .
C(53) N(17) C(54) C(55) 23.7(3) ? . . . .
C(53) N(17) C(54) C(56) -94.8(3) ? . . . .
C(53) N(17) C(54) C(57) 145.3(2) ? . . . .
C(54) N(17) C(53) N(18) -9.2(3) ? . . . .
C(54) N(17) C(53) C(60) 171.0(2) ? . . . .
O(10) N(18) C(53) N(17) 176.0(2) ? . . . .
O(10) N(18) C(53) C(60) -4.2(4) ? . . . .
O(10) N(18) C(55) C(54) -161.9(2) ? . . . .
O(10) N(18) C(55) C(58) -40.1(3) ? . . . .
O(10) N(18) C(55) C(59) 79.5(3) ? . . . .
C(53) N(18) C(55) C(54) 24.4(2) ? . . . .
C(53) N(18) C(55) C(58) 146.2(2) ? . . . .
C(53) N(18) C(55) C(59) -94.2(2) ? . . . .
C(55) N(18) C(53) N(17) -10.5(3) ? . . . .
C(55) N(18) C(53) C(60) 169.3(2) ? . . . .
C(60) N(19) C(61) C(62) -0.5(4) ? . . . .
C(61) N(19) C(60) N(20) 0.6(4) ? . . . .
C(61) N(19) C(60) C(53) -177.7(3) ? . . . .
C(63) N(19) C(60) N(20) 179.6(3) ? . . . .
C(63) N(19) C(60) C(53) 1.3(6) ? . . . .
C(63) N(19) C(61) C(62) -179.5(3) ? . . . .
C(60) N(20) C(62) C(61) 0.3(4) ? . . . .
C(62) N(20) C(60) N(19) -0.6(4) ? . . . .
C(62) N(20) C(60) C(53) 177.8(3) ? . . . .
C(60) N(20) C(64) C(65) -141.6(4) ? . . . .
C(64) N(20) C(60) N(19) 178.2(3) ? . . . .
C(64) N(20) C(60) C(53) -3.5(5) ? . . . .
C(62) N(20) C(64) C(65) 37.0(6) ? . . . .
C(64) N(20) C(62) C(61) -178.5(3) ? . . . .
O(11) N(21) C(66) N(22) -178.3(2) ? . . . .
O(11) N(21) C(66) C(73) 3.5(4) ? . . . .
O(11) N(21) C(67) C(68) 162.8(2) ? . . . .
O(11) N(21) C(67) C(69) 41.5(3) ? . . . .
O(11) N(21) C(67) C(70) -80.0(3) ? . . . .
C(66) N(21) C(67) C(68) -25.6(3) ? . . . .
C(66) N(21) C(67) C(69) -146.8(2) ? . . . .
C(66) N(21) C(67) C(70) 91.7(3) ? . . . .
C(67) N(21) C(66) N(22) 10.3(3) ? . . . .
C(67) N(21) C(66) C(73) -167.9(2) ? . . . .
O(12) N(22) C(66) N(21) -175.6(2) ? . . . .
O(12) N(22) C(66) C(73) 2.6(4) ? . . . .
O(12) N(22) C(68) C(67) 160.5(2) ? . . . .
O(12) N(22) C(68) C(71) -81.4(3) ? . . . .
O(12) N(22) C(68) C(72) 39.9(3) ? . . . .
C(66) N(22) C(68) C(67) -25.8(2) ? . . . .
C(66) N(22) C(68) C(71) 92.3(3) ? . . . .
C(66) N(22) C(68) C(72) -146.4(2) ? . . . .
C(68) N(22) C(66) N(21) 10.8(3) ? . . . .
C(68) N(22) C(66) C(73) -170.9(2) ? . . . .
C(73) N(23) C(74) C(75) -0.1(3) ? . . . .
C(74) N(23) C(73) N(24) 0.5(3) ? . . . .
C(74) N(23) C(73) C(66) 179.9(2) ? . . . .
C(76) N(23) C(73) N(24) -172.9(3) ? . . . .
C(76) N(23) C(73) C(66) 6.4(5) ? . . . .
C(76) N(23) C(74) C(75) 173.3(3) ? . . . .
C(73) N(24) C(75) C(74) 0.7(4) ? . . . .
C(75) N(24) C(73) N(23) -0.8(3) ? . . . .
C(75) N(24) C(73) C(66) 179.9(2) ? . . . .
C(73) N(24) C(77) C(78) 78.9(3) ? . . . .
C(77) N(24) C(73) N(23) -176.8(3) ? . . . .
C(77) N(24) C(73) C(66) 3.8(5) ? . . . .
C(75) N(24) C(77) C(78) -96.6(4) ? . . . .
C(77) N(24) C(75) C(74) 176.9(3) ? . . . .
N(1) C(1) C(8) N(3) -55.4(5) ? . . . .
N(1) C(1) C(8) N(4) 126.7(4) ? . . . .
N(2) C(1) C(8) N(3) 123.0(4) ? . . . .
N(2) C(1) C(8) N(4) -54.9(5) ? . . . .
N(1) C(2) C(3) N(2) -27.1(3) ? . . . .
N(1) C(2) C(3) C(6) -145.6(3) ? . . . .
N(1) C(2) C(3) C(7) 85.4(3) ? . . . .
C(4) C(2) C(3) N(2) 85.1(3) ? . . . .
C(4) C(2) C(3) C(6) -33.4(4) ? . . . .
C(4) C(2) C(3) C(7) -162.4(2) ? . . . .
C(5) C(2) C(3) N(2) -145.2(2) ? . . . .
C(5) C(2) C(3) C(6) 96.3(4) ? . . . .
C(5) C(2) C(3) C(7) -32.8(3) ? . . . .
N(3) C(9) C(10) N(4) -0.5(5) ? . . . .
N(5) C(14) C(21) N(7) 53.2(5) ? . . . .
N(5) C(14) C(21) N(8) -131.1(3) ? . . . .
N(6) C(14) C(21) N(7) -123.8(3) ? . . . .
N(6) C(14) C(21) N(8) 52.0(5) ? . . . .
N(5) C(15) C(16) N(6) 28.1(3) ? . . . .
N(5) C(15) C(16) C(19) -84.6(2) ? . . . .
N(5) C(15) C(16) C(20) 146.4(2) ? . . . .
C(17) C(15) C(16) N(6) 146.3(3) ? . . . .
C(17) C(15) C(16) C(19) 33.6(4) ? . . . .
C(17) C(15) C(16) C(20) -95.4(3) ? . . . .
C(18) C(15) C(16) N(6) -84.2(3) ? . . . .
C(18) C(15) C(16) C(19) 163.2(2) ? . . . .
C(18) C(15) C(16) C(20) 34.1(3) ? . . . .
N(7) C(22) C(23) N(8) -0.0(4) ? . . . .
N(9) C(27) C(34) N(11) -55.1(5) ? . . . .
N(9) C(27) C(34) N(12) 130.4(4) ? . . . .
N(10) C(27) C(34) N(11) 122.9(4) ? . . . .
N(10) C(27) C(34) N(12) -51.6(5) ? . . . .
N(9) C(28) C(29) N(10) -27.5(2) ? . . . .
N(9) C(28) C(29) C(32) -145.5(2) ? . . . .
N(9) C(28) C(29) C(33) 84.9(3) ? . . . .
C(30) C(28) C(29) N(10) 85.7(3) ? . . . .
C(30) C(28) C(29) C(32) -32.3(3) ? . . . .
C(30) C(28) C(29) C(33) -161.9(2) ? . . . .
C(31) C(28) C(29) N(10) -145.4(3) ? . . . .
C(31) C(28) C(29) C(32) 96.5(3) ? . . . .
C(31) C(28) C(29) C(33) -33.1(4) ? . . . .
N(11) C(35) C(36) N(12) -0.3(5) ? . . . .
N(13) C(40) C(47) N(15) 53.0(5) ? . . . .
N(13) C(40) C(47) N(16) -131.2(3) ? . . . .
N(14) C(40) C(47) N(15) -124.6(4) ? . . . .
N(14) C(40) C(47) N(16) 51.2(5) ? . . . .
N(13) C(41) C(42) N(14) 26.4(3) ? . . . .
N(13) C(41) C(42) C(45) -86.2(2) ? . . . .
N(13) C(41) C(42) C(46) 144.3(3) ? . . . .
C(43) C(41) C(42) N(14) 144.0(2) ? . . . .
C(43) C(41) C(42) C(45) 31.3(2) ? . . . .
C(43) C(41) C(42) C(46) -98.2(3) ? . . . .
C(44) C(41) C(42) N(14) -85.9(2) ? . . . .
C(44) C(41) C(42) C(45) 161.5(2) ? . . . .
C(44) C(41) C(42) C(46) 31.9(3) ? . . . .
N(15) C(48) C(49) N(16) 0.4(4) ? . . . .
N(17) C(53) C(60) N(19) -50.4(5) ? . . . .
N(17) C(53) C(60) N(20) 131.5(3) ? . . . .
N(18) C(53) C(60) N(19) 129.8(3) ? . . . .
N(18) C(53) C(60) N(20) -48.3(5) ? . . . .
N(17) C(54) C(55) N(18) -26.9(2) ? . . . .
N(17) C(54) C(55) C(58) -145.2(3) ? . . . .
N(17) C(54) C(55) C(59) 85.6(2) ? . . . .
C(56) C(54) C(55) N(18) 85.8(2) ? . . . .
C(56) C(54) C(55) C(58) -32.5(4) ? . . . .
C(56) C(54) C(55) C(59) -161.6(2) ? . . . .
C(57) C(54) C(55) N(18) -144.4(2) ? . . . .
C(57) C(54) C(55) C(58) 97.3(3) ? . . . .
C(57) C(54) C(55) C(59) -31.8(2) ? . . . .
N(19) C(61) C(62) N(20) 0.1(3) ? . . . .
N(21) C(66) C(73) N(23) 49.3(4) ? . . . .
N(21) C(66) C(73) N(24) -131.5(3) ? . . . .
N(22) C(66) C(73) N(23) -128.7(3) ? . . . .
N(22) C(66) C(73) N(24) 50.6(4) ? . . . .
N(21) C(67) C(68) N(22) 28.7(2) ? . . . .
N(21) C(67) C(68) C(71) -83.6(3) ? . . . .
N(21) C(67) C(68) C(72) 146.9(3) ? . . . .
C(69) C(67) C(68) N(22) 147.5(2) ? . . . .
C(69) C(67) C(68) C(71) 35.2(3) ? . . . .
C(69) C(67) C(68) C(72) -94.3(3) ? . . . .
C(70) C(67) C(68) N(22) -83.4(2) ? . . . .
C(70) C(67) C(68) C(71) 164.3(3) ? . . . .
C(70) C(67) C(68) C(72) 34.9(4) ? . . . .
N(23) C(74) C(75) N(24) -0.4(4) ? . . . .
C(80) C(79) C(84) C(83) -2.0(4) ? . . . .
C(84) C(79) C(80) C(81) 1.2(4) ? . . . .
C(80) C(79) C(85) O(13) 179.0(2) ? . . . .
C(80) C(79) C(85) O(14) -0.3(4) ? . . . .
C(85) C(79) C(80) C(81) -178.5(2) ? . . . .
C(84) C(79) C(85) O(13) -0.6(4) ? . . . .
C(84) C(79) C(85) O(14) -179.9(2) ? . . . .
C(85) C(79) C(84) C(83) 177.6(2) ? . . . .
C(79) C(80) C(81) C(82) 0.5(4) ? . . . .
C(79) C(80) C(81) C(86) -178.4(2) ? . . . .
C(80) C(81) C(82) C(83) -1.6(4) ? . . . .
C(80) C(81) C(86) O(15) 11.0(4) ? . . . .
C(80) C(81) C(86) O(16) -169.6(2) ? . . . .
C(82) C(81) C(86) O(15) -167.9(2) ? . . . .
C(82) C(81) C(86) O(16) 11.5(4) ? . . . .
C(86) C(81) C(82) C(83) 177.4(2) ? . . . .
C(81) C(82) C(83) C(84) 0.8(4) ? . . . .
C(81) C(82) C(83) C(87) -179.5(2) ? . . . .
C(82) C(83) C(84) C(79) 1.0(4) ? . . . .
C(82) C(83) C(87) O(17) -0.2(4) ? . . . .
C(82) C(83) C(87) O(18) -178.5(2) ? . . . .
C(84) C(83) C(87) O(17) 179.5(2) ? . . . .
C(84) C(83) C(87) O(18) 1.2(4) ? . . . .
C(87) C(83) C(84) C(79) -178.7(2) ? . . . .
C(89) C(88) C(93) C(92) -0.4(4) ? . . . .
C(93) C(88) C(89) C(90) 0.8(4) ? . . . .
C(89) C(88) C(94) O(19) -168.0(2) ? . . . .
C(89) C(88) C(94) O(20) 11.7(4) ? . . . .
C(94) C(88) C(89) C(90) -179.95(18) ? . . . .
C(93) C(88) C(94) O(19) 11.3(4) ? . . . .
C(93) C(88) C(94) O(20) -169.1(2) ? . . . .
C(94) C(88) C(93) C(92) -179.6(2) ? . . . .
C(88) C(89) C(90) C(91) -0.6(4) ? . . . .
C(88) C(89) C(90) C(95) -178.9(2) ? . . . .
C(89) C(90) C(91) C(92) 0.0(3) ? . . . .
C(89) C(90) C(95) O(21) 7.7(4) ? . . . .
C(89) C(90) C(95) O(22) -172.1(3) ? . . . .
C(91) C(90) C(95) O(21) -170.5(3) ? . . . .
C(91) C(90) C(95) O(22) 9.7(4) ? . . . .
C(95) C(90) C(91) C(92) 178.3(2) ? . . . .
C(90) C(91) C(92) C(93) 0.4(4) ? . . . .
C(90) C(91) C(92) C(96) -178.1(2) ? . . . .
C(91) C(92) C(93) C(88) -0.2(4) ? . . . .
C(91) C(92) C(96) O(23) 12.1(4) ? . . . .
C(91) C(92) C(96) O(24) -166.3(3) ? . . . .
C(93) C(92) C(96) O(23) -166.4(2) ? . . . .
C(93) C(92) C(96) O(24) 15.2(4) ? . . . .
C(96) C(92) C(93) C(88) 178.3(2) ? . . . .
